data_4319537
loop_
_publ_author_name
'Shigeki Kuwata'
'Shin-ichiro Kabashima'
'Nobuyuki Sugiyama'
'Youichi Ishii'
'Masanobu Hidai'

_publ_contact_author_address
;
    Department of Chemistry and Biotechnology, Graduate School of Engineering,
The University of Tokyo, Hongo, Bunkyo-ku, Tokyo 113-8656, Japan
;
_publ_contact_author_email ' ishii@chembio.t.u-tokyo.ac.jp '
_publ_contact_author_fax ' +81-3-5841-7265 '
_publ_contact_author_name ' Youichi ISHII'
_publ_contact_author_phone ' +81-3-5841-7264 '
_publ_section_title
;
 Synthesis of TiRu2 Heterobimetallic and TiRuM (M = Rh, Ir, Pd, Pt)
 Heterotrimetallic Sulfido Clusters from a Hydrosulfido-Bridged
 Titanium-Ruthenium Complex
;
_journal_name_full 'Inorganic Chemistry'
_journal_page_first 2034
_journal_page_last 2040
_journal_paper_doi 10.1021/ic0009324
_journal_volume 40
_journal_year 2001
_chemical_formula_moiety 'C51 H51 Cl P2 Pd S2 Ru Ti '
_chemical_formula_sum 'C51 H51 Cl P2 Pd Ru S2 Ti'
_chemical_formula_weight 1080.85
_space_group_IT_number 14
_symmetry_cell_setting monoclinic
_symmetry_Int_Tables_number 14
_symmetry_space_group_name_Hall '-P 2ybc'
_symmetry_space_group_name_H-M 'P 1 21/c 1'
_audit_creation_date 'Fri Jun  9 19:45:48 2000'
_audit_creation_method 'from TEXRAY.INF file'
_cell_angle_alpha 90
_cell_angle_beta 102.23(3)
_cell_angle_gamma 90
_cell_formula_units_Z 4
_cell_length_a 11.259(4)
_cell_length_b 16.438(4)
_cell_length_c 26.092(5)
_cell_measurement_reflns_used 21
_cell_measurement_temperature 296.2
_cell_measurement_theta_max 20.0
_cell_measurement_theta_min 19.9
_cell_volume 4719(2)
_computing_cell_refinement 'Rigaku/AFC Diffractometer Control'
_computing_data_collection 'Rigaku/AFC Diffractometer Control'
_computing_data_reduction teXsan
_computing_publication_material teXsan
_computing_structure_refinement teXsan
_diffrn_ambient_temperature 296.2
_diffrn_measurement_device_type 'Rigaku AFC7R'
_diffrn_measurement_method \w
_diffrn_orient_matrix_UB_11 0.01658
_diffrn_orient_matrix_UB_12 -0.03745
_diffrn_orient_matrix_UB_13 0.03090
_diffrn_orient_matrix_UB_21 0.01074
_diffrn_orient_matrix_UB_22 0.04793
_diffrn_orient_matrix_UB_23 0.02415
_diffrn_orient_matrix_UB_31 -0.08871
_diffrn_orient_matrix_UB_32 -0.00120
_diffrn_orient_matrix_UB_33 0.00019
_diffrn_radiation_detector 'scintillation counter'
_diffrn_radiation_monochromator graphite
_diffrn_radiation_source 'Rigaku rotating anode'
_diffrn_radiation_type 'Mo K\a'
_diffrn_radiation_wavelength 0.7107
_diffrn_reflns_av_R_equivalents 0.023
_diffrn_reflns_av_sigmaI/netI 0.059
_diffrn_reflns_limit_h_max 14
_diffrn_reflns_limit_h_min -14
_diffrn_reflns_limit_k_max 0
_diffrn_reflns_limit_k_min -21
_diffrn_reflns_limit_l_max 33
_diffrn_reflns_limit_l_min 0
_diffrn_reflns_number 11067
_diffrn_reflns_reduction_process 'Lp corrections applied'
_diffrn_reflns_theta_max 27.50
_diffrn_reflns_theta_min 2.50
_diffrn_standards_decay_% -0.55
_diffrn_standards_interval_count 150
_diffrn_standards_number 3
_exptl_absorpt_coefficient_mu 1.106
_exptl_absorpt_correction_T_max 0.999
_exptl_absorpt_correction_T_min 0.772
_exptl_absorpt_correction_type psi-scan
_exptl_absorpt_process_details '(North, Phillips & Mathews, 1968)'
_exptl_crystal_colour darkbrown
_exptl_crystal_density_diffrn 1.521
_exptl_crystal_density_method 'not measured'
_exptl_crystal_description prismatic
_exptl_crystal_F_000 2192.00
_exptl_crystal_size_max 0.900
_exptl_crystal_size_mid 0.400
_exptl_crystal_size_min 0.100
_refine_diff_density_max 0.99
_refine_diff_density_min -0.57
_refine_ls_extinction_coef 0.0003(1)
_refine_ls_extinction_method 'Zachariasen(1967) type 2 Gaussian isotropic'
_refine_ls_goodness_of_fit_ref 2.170
_refine_ls_hydrogen_treatment noref
_refine_ls_matrix_type full
_refine_ls_number_constraints 0
_refine_ls_number_parameters 475
_refine_ls_number_reflns 7954
_refine_ls_number_restraints 0
_refine_ls_R_factor_all 0.0416
_refine_ls_R_factor_gt 0.0416
_refine_ls_shift/su_max 0.0400
_refine_ls_shift/su_mean 0.0060
_refine_ls_structure_factor_coef F
_refine_ls_weighting_details 'w = 1/[\s^2^(Fo) + 0.00006|Fo|^2^]'
_refine_ls_weighting_scheme calc
_refine_ls_wR_factor_gt 0.0461
_refine_ls_wR_factor_ref 0.0461
_reflns_number_gt 7954
_reflns_number_total 10832
_reflns_threshold_expression >2.0sigma(I)
_cod_data_source_file ic0009324_4.cif
_cod_data_source_block '[(CpTiCl)(Cp*Ru){Pd(PPh3)2}S2H](5a)'
_cod_depositor_comments
;
The following automatic conversions were performed:
'_reflns_observed_expression' tag replaced with
'_reflns_threshold_expression' tag as specified in the replacement
file
'cod-tools/trunk/perl-scripts/inputs/replacement_tags.lst'.

'_atom_site_calc_flags'
tag replaced with '_atom_site_calc_flag' tag as specified in the
replacement file
'cod-tools/trunk/perl-scripts/inputs/replacement_tags.lst'.

'_atom_type_scat_imag'
tag replaced with '_atom_type_scat_dispersion_imag' tag as specified
in the replacement file
'cod-tools/trunk/perl-scripts/inputs/replacement_tags.lst'.

Automatic conversion script
Id: cif_correct_tags 3137 2015-03-23 15:08:43Z antanas 
;
_cod_original_sg_symbol_H-M 'P 21/c '
_cod_original_formula_sum 'C51 H51 Cl P2 Pd S2 Ru Ti '
_cod_database_code 4319537

loop_
_symmetry_equiv_pos_as_xyz
x,y,z
-x,1/2+y,1/2-z
-x,-y,-z
x,1/2-y,1/2+z

loop_
_atom_site_label
_atom_site_type_symbol
_atom_site_fract_x
_atom_site_fract_y
_atom_site_fract_z
_atom_site_U_iso_or_equiv
_atom_site_adp_type
_atom_site_occupancy
_atom_site_calc_flag
_atom_site_refinement_flags
_atom_site_disorder_assembly
_atom_site_disorder_group
Pd Pd -0.25260(3) 0.26856(2) -0.14726(1) 0.02947(9) Uani 1.00 d . . .
Ru Ru -0.25066(4) 0.15466(2) -0.06235(2) 0.0347(1) Uani 1.00 d . . .
Ti Ti -0.47694(8) 0.23491(5) -0.08835(3) 0.0377(2) Uani 1.00 d . . .
Cl Cl -0.5432(1) 0.25987(8) -0.17855(5) 0.0477(4) Uani 1.00 d . . .
S(1) S -0.2836(1) 0.29254(7) -0.06250(5) 0.0357(3) Uani 1.00 d . . .
S(2) S -0.4489(1) 0.10185(8) -0.08794(5) 0.0453(4) Uani 1.00 d . . .
P(1) P -0.2203(1) 0.41020(7) -0.15683(5) 0.0326(3) Uani 1.00 d . . .
P(2) P -0.2429(1) 0.20969(7) -0.22749(5) 0.0323(3) Uani 1.00 d . . .
C(1) C -0.5438(7) 0.3429(4) -0.0409(3) 0.067(2) Uani 1.00 d . . .
C(2) C -0.5126(6) 0.2761(4) -0.0069(2) 0.067(2) Uani 1.00 d . . .
C(3) C -0.5941(8) 0.2134(4) -0.0246(3) 0.080(3) Uani 1.00 d . . .
C(4) C -0.6727(6) 0.2417(5) -0.0698(3) 0.083(3) Uani 1.00 d . . .
C(5) C -0.6421(6) 0.3215(5) -0.0792(3) 0.076(3) Uani 1.00 d . . .
C(6A) C -0.1282(5) 0.1396(3) 0.0125(2) 0.0547 Uiso 0.55 d P . .
C(6B) C -0.0684(5) 0.1566(3) -0.0059(2) 0.0370 Uiso 0.45 d P . .
C(7A) C -0.0590(4) 0.1363(3) -0.0262(2) 0.0511 Uiso 0.55 d P . .
C(7B) C -0.0619(5) 0.1027(3) -0.0468(2) 0.0391 Uiso 0.45 d P . .
C(8A) C -0.0953(4) 0.0675(3) -0.0572(2) 0.0392 Uiso 0.55 d P . .
C(8B) C -0.1466(6) 0.0405(3) -0.0462(2) 0.0489 Uiso 0.45 d P . .
C(9A) C -0.1868(4) 0.0283(3) -0.0377(2) 0.0446 Uiso 0.55 d P . .
C(9B) C -0.2053(5) 0.0559(3) -0.0050(2) 0.0569 Uiso 0.45 d P . .
C(10A) C -0.2072(4) 0.0729(3) 0.0054(2) 0.0530 Uiso 0.55 d P . .
C(10B) C -0.1570(5) 0.1276(3) 0.0199(2) 0.0438 Uiso 0.45 d P . .
C(11A) C -0.1190(7) 0.2052(4) 0.0553(3) 0.0953 Uiso 0.55 d P . .
C(11B) C 0.0085(8) 0.2340(4) 0.0082(4) 0.0863 Uiso 0.45 d P . .
C(12A) C 0.0396(6) 0.1976(4) -0.0334(3) 0.0954 Uiso 0.55 d P . .
C(12B) C 0.0233(8) 0.1106(6) -0.0855(3) 0.0990 Uiso 0.45 d P . .
C(13B) C -0.1708(9) -0.0321(4) -0.0843(3) 0.1034 Uiso 0.45 d P . .
C(13A) C -0.0435(6) 0.0398(4) -0.1044(2) 0.0818 Uiso 0.55 d P . .
C(14A) C -0.2535(6) -0.0501(3) -0.0597(3) 0.0778 Uiso 0.55 d P . .
C(14B) C -0.3055(8) 0.0032(5) 0.0102(4) 0.1059 Uiso 0.45 d P . .
C(15A) C -0.3001(6) 0.0521(5) 0.0390(3) 0.0845 Uiso 0.55 d P . .
C(15B) C -0.1947(8) 0.1677(5) 0.0674(3) 0.0852 Uiso 0.45 d P . .
C(16) C -0.0730(4) 0.4435(3) -0.1190(2) 0.037(1) Uani 1.00 d . . .
C(17) C -0.0093(5) 0.3959(3) -0.0794(2) 0.055(2) Uani 1.00 d . . .
C(18) C 0.0986(6) 0.4220(4) -0.0486(3) 0.074(2) Uani 1.00 d . . .
C(19) C 0.1470(6) 0.4944(4) -0.0577(3) 0.075(2) Uani 1.00 d . . .
C(20) C 0.0871(6) 0.5429(4) -0.0970(3) 0.079(2) Uani 1.00 d . . .
C(21) C -0.0220(6) 0.5181(4) -0.1279(2) 0.065(2) Uani 1.00 d . . .
C(22) C -0.3273(4) 0.4709(3) -0.1303(2) 0.037(1) Uani 1.00 d . . .
C(23) C -0.4516(5) 0.4626(3) -0.1514(2) 0.046(2) Uani 1.00 d . . .
C(24) C -0.5369(5) 0.5071(3) -0.1321(2) 0.056(2) Uani 1.00 d . . .
C(25) C -0.4992(6) 0.5590(4) -0.0902(2) 0.065(2) Uani 1.00 d . . .
C(26) C -0.3787(6) 0.5660(4) -0.0679(2) 0.068(2) Uani 1.00 d . . .
C(27) C -0.2934(5) 0.5234(3) -0.0881(2) 0.054(2) Uani 1.00 d . . .
C(28) C -0.2191(4) 0.4580(3) -0.2200(2) 0.036(1) Uani 1.00 d . . .
C(29) C -0.1237(5) 0.4402(3) -0.2442(2) 0.047(2) Uani 1.00 d . . .
C(30) C -0.1185(5) 0.4746(4) -0.2921(2) 0.055(2) Uani 1.00 d . . .
C(31) C -0.2078(6) 0.5272(4) -0.3164(2) 0.062(2) Uani 1.00 d . . .
C(32) C -0.3025(6) 0.5467(4) -0.2933(2) 0.061(2) Uani 1.00 d . . .
C(33) C -0.3080(5) 0.5122(3) -0.2445(2) 0.048(2) Uani 1.00 d . . .
C(34) C -0.0991(4) 0.2246(3) -0.2473(2) 0.037(1) Uani 1.00 d . . .
C(35) C 0.0041(5) 0.2366(3) -0.2074(2) 0.049(2) Uani 1.00 d . . .
C(36) C 0.1182(5) 0.2407(4) -0.2191(3) 0.062(2) Uani 1.00 d . . .
C(37) C 0.1318(5) 0.2355(4) -0.2700(3) 0.066(2) Uani 1.00 d . . .
C(38) C 0.0299(6) 0.2253(4) -0.3097(2) 0.063(2) Uani 1.00 d . . .
C(39) C -0.0845(5) 0.2200(3) -0.2986(2) 0.052(2) Uani 1.00 d . . .
C(40) C -0.3613(4) 0.2416(3) -0.2833(2) 0.037(1) Uani 1.00 d . . .
C(41) C -0.3490(5) 0.3110(3) -0.3119(2) 0.051(2) Uani 1.00 d . . .
C(42) C -0.4422(6) 0.3365(4) -0.3528(2) 0.061(2) Uani 1.00 d . . .
C(43) C -0.5488(6) 0.2918(4) -0.3648(2) 0.065(2) Uani 1.00 d . . .
C(44) C -0.5637(5) 0.2240(4) -0.3368(2) 0.065(2) Uani 1.00 d . . .
C(45) C -0.4708(5) 0.1989(3) -0.2961(2) 0.052(2) Uani 1.00 d . . .
C(46) C -0.2599(4) 0.0988(3) -0.2295(2) 0.036(1) Uani 1.00 d . . .
C(47) C -0.1903(5) 0.0476(3) -0.2536(2) 0.050(2) Uani 1.00 d . . .
C(48) C -0.2110(6) -0.0364(3) -0.2547(3) 0.062(2) Uani 1.00 d . . .
C(49) C -0.3005(6) -0.0680(3) -0.2328(3) 0.061(2) Uani 1.00 d . . .
C(50) C -0.3699(5) -0.0180(3) -0.2087(2) 0.057(2) Uani 1.00 d . . .
C(51) C -0.3486(5) 0.0646(3) -0.2065(2) 0.044(1) Uani 1.00 d . . .
H(1) H -0.5036 0.3940 -0.0379 0.0799 Uiso 1.00 calc . . .
H(2) H -0.4475 0.2743 0.0230 0.0810 Uiso 1.00 calc . . .
H(3) H -0.5957 0.1614 -0.0090 0.0959 Uiso 1.00 calc . . .
H(4) H -0.7369 0.2113 -0.0907 0.1000 Uiso 1.00 calc . . .
H(5) H -0.6822 0.3551 -0.1072 0.0908 Uiso 1.00 calc . . .
H(6) H -0.0403 0.3439 -0.0731 0.0665 Uiso 1.00 calc . . .
H(7) H 0.1395 0.3888 -0.0205 0.0888 Uiso 1.00 calc . . .
H(8) H 0.2226 0.5113 -0.0369 0.0902 Uiso 1.00 calc . . .
H(9) H 0.1204 0.5942 -0.1032 0.0945 Uiso 1.00 calc . . .
H(10) H -0.0627 0.5521 -0.1555 0.0782 Uiso 1.00 calc . . .
H(11) H -0.4781 0.4256 -0.1795 0.0550 Uiso 1.00 calc . . .
H(12) H -0.6209 0.5020 -0.1475 0.0673 Uiso 1.00 calc . . .
H(13) H -0.5573 0.5899 -0.0769 0.0777 Uiso 1.00 calc . . .
H(14) H -0.3532 0.6004 -0.0384 0.0811 Uiso 1.00 calc . . .
H(15) H -0.2097 0.5301 -0.0728 0.0650 Uiso 1.00 calc . . .
H(16) H -0.0614 0.4040 -0.2277 0.0563 Uiso 1.00 calc . . .
H(17) H -0.0528 0.4618 -0.3083 0.0662 Uiso 1.00 calc . . .
H(18) H -0.2037 0.5502 -0.3494 0.0743 Uiso 1.00 calc . . .
H(19) H -0.3640 0.5832 -0.3100 0.0729 Uiso 1.00 calc . . .
H(20) H -0.3730 0.5260 -0.2281 0.0571 Uiso 1.00 calc . . .
H(21) H -0.0043 0.2419 -0.1721 0.0587 Uiso 1.00 calc . . .
H(22) H 0.1878 0.2472 -0.1916 0.0745 Uiso 1.00 calc . . .
H(23) H 0.2102 0.2389 -0.2779 0.0786 Uiso 1.00 calc . . .
H(24) H 0.0387 0.2217 -0.3450 0.0756 Uiso 1.00 calc . . .
H(25) H -0.1536 0.2133 -0.3264 0.0620 Uiso 1.00 calc . . .
H(26) H -0.2759 0.3416 -0.3034 0.0610 Uiso 1.00 calc . . .
H(27) H -0.4327 0.3841 -0.3723 0.0729 Uiso 1.00 calc . . .
H(28) H -0.6123 0.3087 -0.3928 0.0784 Uiso 1.00 calc . . .
H(29) H -0.6373 0.1939 -0.3452 0.0782 Uiso 1.00 calc . . .
H(30) H -0.4819 0.1519 -0.2765 0.0627 Uiso 1.00 calc . . .
H(31) H -0.1286 0.0696 -0.2693 0.0603 Uiso 1.00 calc . . .
H(32) H -0.1624 -0.0715 -0.2707 0.0739 Uiso 1.00 calc . . .
H(33) H -0.3152 -0.1249 -0.2343 0.0728 Uiso 1.00 calc . . .
H(34) H -0.4322 -0.0404 -0.1935 0.0681 Uiso 1.00 calc . . .
H(35) H -0.3954 0.0987 -0.1891 0.0530 Uiso 1.00 calc . . .
H(36) H -0.2375 0.1655 -0.1275 0.0606 Uiso 1.00 calc . . .

loop_
_atom_site_aniso_label
_atom_site_aniso_U_11
_atom_site_aniso_U_22
_atom_site_aniso_U_33
_atom_site_aniso_U_12
_atom_site_aniso_U_13
_atom_site_aniso_U_23
Pd 0.0336(2) 0.0278(2) 0.0262(2) 0.0000(2) 0.0046(1) 0.0000(1)
Ru 0.0400(2) 0.0332(2) 0.0300(2) 0.0020(2) 0.0052(2) 0.0042(2)
Ti 0.0379(5) 0.0397(5) 0.0370(5) 0.0009(4) 0.0113(4) -0.0001(4)
Cl 0.0445(7) 0.0513(8) 0.0428(7) 0.0020(6) -0.0010(6) 0.0022(6)
S(1) 0.0425(7) 0.0346(6) 0.0299(6) -0.0008(5) 0.0073(5) -0.0029(5)
S(2) 0.0470(8) 0.0387(7) 0.0492(8) -0.0057(6) 0.0080(6) 0.0037(6)
P(1) 0.0377(7) 0.0290(6) 0.0292(6) 0.0009(5) 0.0031(5) 0.0007(5)
P(2) 0.0344(7) 0.0326(6) 0.0289(6) -0.0008(5) 0.0048(5) -0.0032(5)
C(1) 0.089(5) 0.055(4) 0.071(4) 0.012(4) 0.049(4) -0.005(3)
C(2) 0.082(5) 0.082(5) 0.048(4) 0.010(4) 0.035(3) -0.003(3)
C(3) 0.101(6) 0.068(5) 0.092(6) -0.003(4) 0.069(5) 0.008(4)
C(4) 0.053(4) 0.112(7) 0.097(6) -0.005(4) 0.042(4) -0.017(5)
C(5) 0.061(4) 0.089(5) 0.085(5) 0.028(4) 0.035(4) 0.001(4)
C(16) 0.037(3) 0.036(3) 0.036(3) -0.006(2) 0.002(2) -0.001(2)
C(17) 0.048(3) 0.049(3) 0.062(4) -0.009(3) -0.004(3) 0.014(3)
C(18) 0.055(4) 0.075(5) 0.074(5) -0.011(3) -0.024(3) 0.022(4)
C(19) 0.055(4) 0.090(5) 0.067(4) -0.024(4) -0.019(3) 0.006(4)
C(20) 0.085(5) 0.065(4) 0.074(5) -0.040(4) -0.010(4) 0.011(4)
C(21) 0.073(4) 0.053(4) 0.057(4) -0.019(3) -0.014(3) 0.012(3)
C(22) 0.047(3) 0.031(2) 0.032(3) 0.002(2) 0.009(2) 0.002(2)
C(23) 0.051(3) 0.039(3) 0.046(3) 0.001(2) 0.006(3) -0.002(2)
C(24) 0.049(3) 0.055(4) 0.063(4) 0.007(3) 0.010(3) 0.000(3)
C(25) 0.068(4) 0.067(4) 0.063(4) 0.022(3) 0.020(3) -0.011(3)
C(26) 0.067(4) 0.073(4) 0.058(4) 0.013(3) 0.003(3) -0.031(3)
C(27) 0.054(3) 0.059(4) 0.046(3) 0.010(3) 0.002(3) -0.013(3)
C(28) 0.041(3) 0.036(3) 0.030(2) -0.002(2) 0.003(2) 0.000(2)
C(29) 0.049(3) 0.045(3) 0.045(3) 0.000(2) 0.006(3) 0.006(2)
C(30) 0.058(4) 0.064(4) 0.046(3) -0.013(3) 0.017(3) 0.001(3)
C(31) 0.077(4) 0.069(4) 0.037(3) -0.018(3) 0.006(3) 0.015(3)
C(32) 0.069(4) 0.059(4) 0.048(3) 0.004(3) -0.002(3) 0.022(3)
C(33) 0.051(3) 0.049(3) 0.041(3) 0.007(3) 0.007(3) 0.008(2)
C(34) 0.037(3) 0.034(3) 0.042(3) 0.001(2) 0.011(2) -0.001(2)
C(35) 0.045(3) 0.050(3) 0.049(3) 0.002(3) 0.006(3) 0.001(3)
C(36) 0.037(3) 0.066(4) 0.080(5) -0.002(3) 0.005(3) 0.001(3)
C(37) 0.047(4) 0.056(4) 0.103(5) 0.000(3) 0.039(4) 0.001(4)
C(38) 0.066(4) 0.068(4) 0.063(4) 0.005(3) 0.033(3) 0.000(3)
C(39) 0.053(3) 0.060(4) 0.043(3) -0.002(3) 0.013(3) -0.005(3)
C(40) 0.041(3) 0.036(3) 0.032(2) 0.004(2) 0.006(2) -0.006(2)
C(41) 0.051(3) 0.050(3) 0.047(3) 0.000(3) -0.001(3) -0.002(3)
C(42) 0.074(4) 0.062(4) 0.043(3) 0.016(3) 0.006(3) 0.010(3)
C(43) 0.059(4) 0.084(5) 0.041(3) 0.023(3) -0.014(3) -0.004(3)
C(44) 0.049(4) 0.075(5) 0.062(4) -0.001(3) -0.011(3) -0.002(3)
C(45) 0.045(3) 0.051(3) 0.055(4) -0.003(3) -0.003(3) 0.004(3)
C(46) 0.037(3) 0.034(3) 0.036(3) 0.001(2) 0.001(2) 0.000(2)
C(47) 0.046(3) 0.044(3) 0.058(4) 0.000(2) 0.007(3) -0.008(3)
C(48) 0.064(4) 0.037(3) 0.081(5) 0.009(3) 0.007(3) -0.017(3)
C(49) 0.062(4) 0.031(3) 0.079(4) -0.001(3) -0.009(3) -0.001(3)
C(50) 0.057(4) 0.045(3) 0.062(4) -0.011(3) -0.002(3) 0.007(3)
C(51) 0.050(3) 0.039(3) 0.041(3) -0.005(2) 0.004(2) -0.004(2)

loop_
_atom_type_symbol
_atom_type_description
_atom_type_scat_dispersion_real
_atom_type_scat_dispersion_imag
_atom_type_scat_source
C C 0.003 0.002
;International Tables for Crystallography
(1992, Vol. C, Tables 4.2.6.8 and 6.1.1.1)
;
H H 0.000 0.000
;International Tables for Crystallography
(1992, Vol. C, Table 6.1.1.2)
;
Cl Cl 0.148 0.159
;International Tables for Crystallography
(1992, Vol. C, Tables 4.2.6.8 and 6.1.1.1)
;
P P 0.102 0.094
;International Tables for Crystallography
(1992, Vol. C, Tables 4.2.6.8 and 6.1.1.1)
;
Pd Pd -0.999 1.007
;International Tables for Crystallography
(1992, Vol. C, Tables 4.2.6.8 and 6.1.1.1)
;
Ru Ru -1.259 0.836
;International Tables for Crystallography
(1992, Vol. C, Tables 4.2.6.8 and 6.1.1.1)
;
S S 0.125 0.123
;International Tables for Crystallography
(1992, Vol. C, Tables 4.2.6.8 and 6.1.1.1)
;
Ti Ti 0.278 0.446
;International Tables for Crystallography
(1992, Vol. C, Tables 4.2.6.8 and 6.1.1.1)
;

loop_
_geom_angle_atom_site_label_1
_geom_angle_atom_site_label_2
_geom_angle_atom_site_label_3
_geom_angle
_geom_angle_site_symmetry_1
_geom_angle_site_symmetry_2
_geom_angle_site_symmetry_3
_geom_angle_publ_flag
Ru Pd S(1) 50.64(3) 1_555 1_555 1_555 yes
Ru Pd P(1) 137.44(3) 1_555 1_555 1_555 yes
Ru Pd P(2) 115.11(3) 1_555 1_555 1_555 yes
Ru Pd H(36) 34.22(1) 1_555 1_555 1_555 no
S(1) Pd P(1) 89.49(4) 1_555 1_555 1_555 yes
S(1) Pd P(2) 164.20(4) 1_555 1_555 1_555 yes
S(1) Pd H(36) 84.84(3) 1_555 1_555 1_555 no
P(1) Pd P(2) 105.97(4) 1_555 1_555 1_555 yes
P(1) Pd H(36) 163.98(3) 1_555 1_555 1_555 no
P(2) Pd H(36) 81.05(3) 1_555 1_555 1_555 no
Pd Ru Ti 69.74(2) 1_555 1_555 1_555 yes
Pd Ru S(1) 52.11(3) 1_555 1_555 1_555 yes
Pd Ru S(2) 99.68(3) 1_555 1_555 1_555 yes
Pd Ru H(36) 34.74(1) 1_555 1_555 1_555 no
Pd Ru C(6A) 131.9(1) 1_555 1_555 1_555 yes
Pd Ru C(7A) 105.4(1) 1_555 1_555 1_555 yes
Pd Ru C(8A) 109.8(1) 1_555 1_555 1_555 yes
Pd Ru C(9A) 140.1(1) 1_555 1_555 1_555 yes
Pd Ru C(10A) 167.7(1) 1_555 1_555 1_555 yes
Pd Ru C(6B) 110.4(1) 1_555 1_555 1_555 yes
Pd Ru C(7B) 103.7(2) 1_555 1_555 1_555 yes
Pd Ru C(8B) 127.8(2) 1_555 1_555 1_555 yes
Pd Ru C(9B) 164.3(2) 1_555 1_555 1_555 yes
Pd Ru C(10B) 142.3(2) 1_555 1_555 1_555 yes
Ti Ru S(1) 53.18(4) 1_555 1_555 1_555 yes
Ti Ru S(2) 49.53(4) 1_555 1_555 1_555 yes
Ti Ru H(36) 88.67(2) 1_555 1_555 1_555 no
Ti Ru C(6A) 130.1(1) 1_555 1_555 1_555 yes
Ti Ru C(7A) 158.0(1) 1_555 1_555 1_555 yes
Ti Ru C(8A) 165.1(1) 1_555 1_555 1_555 yes
Ti Ru C(9A) 136.0(1) 1_555 1_555 1_555 yes
Ti Ru C(10A) 121.1(1) 1_555 1_555 1_555 yes
Ti Ru C(6B) 143.1(1) 1_555 1_555 1_555 yes
Ti Ru C(7B) 173.2(2) 1_555 1_555 1_555 yes
Ti Ru C(8B) 149.3(2) 1_555 1_555 1_555 yes
Ti Ru C(9B) 125.3(2) 1_555 1_555 1_555 yes
Ti Ru C(10B) 123.0(2) 1_555 1_555 1_555 yes
S(1) Ru S(2) 102.71(5) 1_555 1_555 1_555 yes
S(1) Ru H(36) 86.83(3) 1_555 1_555 1_555 no
S(1) Ru C(6A) 100.8(1) 1_555 1_555 1_555 yes
S(1) Ru C(7A) 106.3(1) 1_555 1_555 1_555 yes
S(1) Ru C(8A) 138.9(1) 1_555 1_555 1_555 yes
S(1) Ru C(9A) 162.6(1) 1_555 1_555 1_555 yes
S(1) Ru C(10A) 128.0(1) 1_555 1_555 1_555 yes
S(1) Ru C(6B) 96.4(1) 1_555 1_555 1_555 yes
S(1) Ru C(7B) 121.5(1) 1_555 1_555 1_555 yes
S(1) Ru C(8B) 156.8(2) 1_555 1_555 1_555 yes
S(1) Ru C(9B) 138.2(2) 1_555 1_555 1_555 yes
S(1) Ru C(10B) 104.0(1) 1_555 1_555 1_555 yes
S(2) Ru H(36) 91.86(4) 1_555 1_555 1_555 no
S(2) Ru C(6A) 126.9(1) 1_555 1_555 1_555 yes
S(2) Ru C(7A) 149.5(1) 1_555 1_555 1_555 yes
S(2) Ru C(8A) 117.5(1) 1_555 1_555 1_555 yes
S(2) Ru C(9A) 88.1(1) 1_555 1_555 1_555 yes
S(2) Ru C(10A) 92.2(1) 1_555 1_555 1_555 yes
S(2) Ru C(6B) 149.9(1) 1_555 1_555 1_555 yes
S(2) Ru C(7B) 135.6(1) 1_555 1_555 1_555 yes
S(2) Ru C(8B) 100.0(2) 1_555 1_555 1_555 yes
S(2) Ru C(9B) 89.4(2) 1_555 1_555 1_555 yes
S(2) Ru C(10B) 115.2(2) 1_555 1_555 1_555 yes
H(36) Ru C(6A) 136.4(1) 1_555 1_555 1_555 no
H(36) Ru C(7A) 98.9(1) 1_555 1_555 1_555 no
H(36) Ru C(8A) 84.1(1) 1_555 1_555 1_555 no
H(36) Ru C(9A) 106.6(1) 1_555 1_555 1_555 no
H(36) Ru C(10A) 142.8(1) 1_555 1_555 1_555 no
H(36) Ru C(6B) 112.4(2) 1_555 1_555 1_555 no
H(36) Ru C(7B) 86.7(1) 1_555 1_555 1_555 no
H(36) Ru C(8B) 97.0(2) 1_555 1_555 1_555 no
H(36) Ru C(9B) 133.2(2) 1_555 1_555 1_555 no
H(36) Ru C(10B) 147.0(2) 1_555 1_555 1_555 no
C(6A) Ru C(7A) 37.7(2) 1_555 1_555 1_555 yes
C(6A) Ru C(8A) 62.0(2) 1_555 1_555 1_555 yes
C(6A) Ru C(9A) 61.9(2) 1_555 1_555 1_555 yes
C(6A) Ru C(10A) 37.6(2) 1_555 1_555 1_555 yes
C(6A) Ru C(6B) 24.7(2) 1_555 1_555 1_555 yes
C(6A) Ru C(7B) 52.6(2) 1_555 1_555 1_555 yes
C(6A) Ru C(8B) 61.1(2) 1_555 1_555 1_555 yes
C(6A) Ru C(9B) 44.3(2) 1_555 1_555 1_555 yes
C(6A) Ru C(10B) 11.8(2) 1_555 1_555 1_555 yes
C(7A) Ru C(8A) 36.8(2) 1_555 1_555 1_555 yes
C(7A) Ru C(9A) 61.5(2) 1_555 1_555 1_555 yes
C(7A) Ru C(10A) 62.3(2) 1_555 1_555 1_555 yes
C(7A) Ru C(6B) 16.8(2) 1_555 1_555 1_555 yes
C(7A) Ru C(7B) 19.9(2) 1_555 1_555 1_555 yes
C(7A) Ru C(8B) 50.5(2) 1_555 1_555 1_555 yes
C(7A) Ru C(9B) 62.5(2) 1_555 1_555 1_555 yes
C(7A) Ru C(10B) 48.2(2) 1_555 1_555 1_555 yes
C(8A) Ru C(9A) 36.3(2) 1_555 1_555 1_555 yes
C(8A) Ru C(10A) 61.4(2) 1_555 1_555 1_555 yes
C(8A) Ru C(6B) 51.7(2) 1_555 1_555 1_555 yes
C(8A) Ru C(7B) 18.2(2) 1_555 1_555 1_555 yes
C(8A) Ru C(8B) 21.4(2) 1_555 1_555 1_555 yes
C(8A) Ru C(9B) 54.6(2) 1_555 1_555 1_555 yes
C(8A) Ru C(10B) 67.1(2) 1_555 1_555 1_555 yes
C(9A) Ru C(10A) 36.7(2) 1_555 1_555 1_555 yes
C(9A) Ru C(6B) 68.6(2) 1_555 1_555 1_555 yes
C(9A) Ru C(7B) 50.5(2) 1_555 1_555 1_555 yes
C(9A) Ru C(8B) 15.0(2) 1_555 1_555 1_555 yes
C(9A) Ru C(9B) 26.6(2) 1_555 1_555 1_555 yes
C(9A) Ru C(10B) 58.8(2) 1_555 1_555 1_555 yes
C(10A) Ru C(6B) 57.7(2) 1_555 1_555 1_555 yes
C(10A) Ru C(7B) 65.2(2) 1_555 1_555 1_555 yes
C(10A) Ru C(8B) 46.0(2) 1_555 1_555 1_555 yes
C(10A) Ru C(9B) 10.3(2) 1_555 1_555 1_555 yes
C(10A) Ru C(10B) 28.5(2) 1_555 1_555 1_555 yes
C(6B) Ru C(7B) 36.2(2) 1_555 1_555 1_555 yes
C(6B) Ru C(8B) 61.0(2) 1_555 1_555 1_555 yes
C(6B) Ru C(9B) 61.1(2) 1_555 1_555 1_555 yes
C(6B) Ru C(10B) 36.4(2) 1_555 1_555 1_555 yes
C(7B) Ru C(8B) 36.7(2) 1_555 1_555 1_555 yes
C(7B) Ru C(9B) 61.4(2) 1_555 1_555 1_555 yes
C(7B) Ru C(10B) 60.9(2) 1_555 1_555 1_555 yes
C(8B) Ru C(9B) 37.1(2) 1_555 1_555 1_555 yes
C(8B) Ru C(10B) 61.5(2) 1_555 1_555 1_555 yes
C(9B) Ru C(10B) 36.9(2) 1_555 1_555 1_555 yes
Ru Ti Cl 113.66(5) 1_555 1_555 1_555 yes
Ru Ti S(1) 51.84(4) 1_555 1_555 1_555 yes
Ru Ti S(2) 54.22(4) 1_555 1_555 1_555 yes
Ru Ti C(1) 126.4(2) 1_555 1_555 1_555 yes
Ru Ti C(2) 103.7(2) 1_555 1_555 1_555 yes
Ru Ti C(3) 111.8(2) 1_555 1_555 1_555 yes
Ru Ti C(4) 144.0(2) 1_555 1_555 1_555 yes
Ru Ti C(5) 159.3(2) 1_555 1_555 1_555 yes
Cl Ti S(1) 107.26(6) 1_555 1_555 1_555 yes
Cl Ti S(2) 101.09(6) 1_555 1_555 1_555 yes
Cl Ti C(1) 108.8(2) 1_555 1_555 1_555 yes
Cl Ti C(2) 141.1(2) 1_555 1_555 1_555 yes
Cl Ti C(3) 128.8(2) 1_555 1_555 1_555 yes
Cl Ti C(4) 94.9(2) 1_555 1_555 1_555 yes
Cl Ti C(5) 84.7(2) 1_555 1_555 1_555 yes
S(1) Ti S(2) 106.06(6) 1_555 1_555 1_555 yes
S(1) Ti C(1) 85.7(2) 1_555 1_555 1_555 yes
S(1) Ti C(2) 87.1(2) 1_555 1_555 1_555 yes
S(1) Ti C(3) 118.9(2) 1_555 1_555 1_555 yes
S(1) Ti C(4) 140.8(2) 1_555 1_555 1_555 yes
S(1) Ti C(5) 115.2(2) 1_555 1_555 1_555 yes
S(2) Ti C(1) 142.9(2) 1_555 1_555 1_555 yes
S(2) Ti C(2) 109.5(2) 1_555 1_555 1_555 yes
S(2) Ti C(3) 87.1(2) 1_555 1_555 1_555 yes
S(2) Ti C(4) 100.6(2) 1_555 1_555 1_555 yes
S(2) Ti C(5) 134.5(2) 1_555 1_555 1_555 yes
C(1) Ti C(2) 34.7(2) 1_555 1_555 1_555 yes
C(1) Ti C(3) 57.2(2) 1_555 1_555 1_555 yes
C(1) Ti C(4) 56.3(3) 1_555 1_555 1_555 yes
C(1) Ti C(5) 33.4(2) 1_555 1_555 1_555 yes
C(2) Ti C(3) 34.4(2) 1_555 1_555 1_555 yes
C(2) Ti C(4) 56.9(3) 1_555 1_555 1_555 yes
C(2) Ti C(5) 56.8(2) 1_555 1_555 1_555 yes
C(3) Ti C(4) 34.4(3) 1_555 1_555 1_555 yes
C(3) Ti C(5) 57.1(3) 1_555 1_555 1_555 yes
C(4) Ti C(5) 34.1(3) 1_555 1_555 1_555 yes
Pd S(1) Ru 77.25(4) 1_555 1_555 1_555 yes
Pd S(1) Ti 88.59(5) 1_555 1_555 1_555 yes
Ru S(1) Ti 74.98(4) 1_555 1_555 1_555 yes
Ru S(2) Ti 76.25(5) 1_555 1_555 1_555 yes
Pd P(1) C(16) 112.3(2) 1_555 1_555 1_555 yes
Pd P(1) C(22) 111.8(2) 1_555 1_555 1_555 yes
Pd P(1) C(28) 123.1(2) 1_555 1_555 1_555 yes
C(16) P(1) C(22) 103.3(2) 1_555 1_555 1_555 yes
C(16) P(1) C(28) 100.3(2) 1_555 1_555 1_555 yes
C(22) P(1) C(28) 103.9(2) 1_555 1_555 1_555 yes
Pd P(2) C(34) 114.4(2) 1_555 1_555 1_555 yes
Pd P(2) C(40) 115.6(2) 1_555 1_555 1_555 yes
Pd P(2) C(46) 114.5(2) 1_555 1_555 1_555 yes
C(34) P(2) C(40) 106.1(2) 1_555 1_555 1_555 yes
C(34) P(2) C(46) 102.7(2) 1_555 1_555 1_555 yes
C(40) P(2) C(46) 102.0(2) 1_555 1_555 1_555 yes
Ti C(1) C(2) 71.5(4) 1_555 1_555 1_555 yes
Ti C(1) C(5) 74.0(4) 1_555 1_555 1_555 yes
Ti C(1) H(1) 120.4(6) 1_555 1_555 1_555 no
C(2) C(1) C(5) 108.4(6) 1_555 1_555 1_555 yes
C(2) C(1) H(1) 125.8(6) 1_555 1_555 1_555 no
C(5) C(1) H(1) 125.8(7) 1_555 1_555 1_555 no
Ti C(2) C(1) 73.8(4) 1_555 1_555 1_555 yes
Ti C(2) C(3) 73.2(5) 1_555 1_555 1_555 yes
Ti C(2) H(2) 118.9(6) 1_555 1_555 1_555 no
C(1) C(2) C(3) 107.9(6) 1_555 1_555 1_555 yes
C(1) C(2) H(2) 126.0(7) 1_555 1_555 1_555 no
C(3) C(2) H(2) 126.0(7) 1_555 1_555 1_555 no
Ti C(3) C(2) 72.3(5) 1_555 1_555 1_555 yes
Ti C(3) C(4) 72.8(5) 1_555 1_555 1_555 yes
Ti C(3) H(3) 120.2(6) 1_555 1_555 1_555 no
C(2) C(3) C(4) 106.9(6) 1_555 1_555 1_555 yes
C(2) C(3) H(3) 126.5(7) 1_555 1_555 1_555 no
C(4) C(3) H(3) 126.5(8) 1_555 1_555 1_555 no
Ti C(4) C(3) 72.8(5) 1_555 1_555 1_555 yes
Ti C(4) C(5) 74.4(5) 1_555 1_555 1_555 yes
Ti C(4) H(4) 119.2(7) 1_555 1_555 1_555 no
C(3) C(4) C(5) 109.0(6) 1_555 1_555 1_555 yes
C(3) C(4) H(4) 125.5(8) 1_555 1_555 1_555 no
C(5) C(4) H(4) 125.5(8) 1_555 1_555 1_555 no
Ti C(5) C(1) 72.6(4) 1_555 1_555 1_555 yes
Ti C(5) C(4) 71.6(4) 1_555 1_555 1_555 yes
Ti C(5) H(5) 121.5(6) 1_555 1_555 1_555 no
C(1) C(5) C(4) 107.8(6) 1_555 1_555 1_555 yes
C(1) C(5) H(5) 126.1(8) 1_555 1_555 1_555 no
C(4) C(5) H(5) 126.1(7) 1_555 1_555 1_555 no
P(1) C(16) C(17) 120.4(4) 1_555 1_555 1_555 yes
P(1) C(16) C(21) 122.2(4) 1_555 1_555 1_555 yes
C(17) C(16) C(21) 117.3(4) 1_555 1_555 1_555 yes
C(16) C(17) C(18) 121.2(5) 1_555 1_555 1_555 yes
C(16) C(17) H(6) 119.4(5) 1_555 1_555 1_555 no
C(18) C(17) H(6) 119.4(5) 1_555 1_555 1_555 no
C(17) C(18) C(19) 120.7(6) 1_555 1_555 1_555 yes
C(17) C(18) H(7) 119.7(6) 1_555 1_555 1_555 no
C(19) C(18) H(7) 119.7(6) 1_555 1_555 1_555 no
C(18) C(19) C(20) 119.8(6) 1_555 1_555 1_555 yes
C(18) C(19) H(8) 120.1(6) 1_555 1_555 1_555 no
C(20) C(19) H(8) 120.1(7) 1_555 1_555 1_555 no
C(19) C(20) C(21) 120.3(6) 1_555 1_555 1_555 yes
C(19) C(20) H(9) 119.9(6) 1_555 1_555 1_555 no
C(21) C(20) H(9) 119.9(6) 1_555 1_555 1_555 no
C(16) C(21) C(20) 120.7(5) 1_555 1_555 1_555 yes
C(16) C(21) H(10) 119.6(5) 1_555 1_555 1_555 no
C(20) C(21) H(10) 119.6(6) 1_555 1_555 1_555 no
P(1) C(22) C(23) 119.1(4) 1_555 1_555 1_555 yes
P(1) C(22) C(27) 123.6(4) 1_555 1_555 1_555 yes
C(23) C(22) C(27) 117.2(5) 1_555 1_555 1_555 yes
C(22) C(23) C(24) 121.2(5) 1_555 1_555 1_555 yes
C(22) C(23) H(11) 119.4(5) 1_555 1_555 1_555 no
C(24) C(23) H(11) 119.4(5) 1_555 1_555 1_555 no
C(23) C(24) C(25) 119.7(5) 1_555 1_555 1_555 yes
C(23) C(24) H(12) 120.2(6) 1_555 1_555 1_555 no
C(25) C(24) H(12) 120.2(6) 1_555 1_555 1_555 no
C(24) C(25) C(26) 120.0(6) 1_555 1_555 1_555 yes
C(24) C(25) H(13) 120.0(6) 1_555 1_555 1_555 no
C(26) C(25) H(13) 120.0(6) 1_555 1_555 1_555 no
C(25) C(26) C(27) 120.3(6) 1_555 1_555 1_555 yes
C(25) C(26) H(14) 119.9(7) 1_555 1_555 1_555 no
C(27) C(26) H(14) 119.9(6) 1_555 1_555 1_555 no
C(22) C(27) C(26) 121.5(5) 1_555 1_555 1_555 yes
C(22) C(27) H(15) 119.2(6) 1_555 1_555 1_555 no
C(26) C(27) H(15) 119.2(5) 1_555 1_555 1_555 no
P(1) C(28) C(29) 118.2(3) 1_555 1_555 1_555 yes
P(1) C(28) C(33) 123.2(4) 1_555 1_555 1_555 yes
C(29) C(28) C(33) 118.6(5) 1_555 1_555 1_555 yes
C(28) C(29) C(30) 120.6(5) 1_555 1_555 1_555 yes
C(28) C(29) H(16) 119.7(5) 1_555 1_555 1_555 no
C(30) C(29) H(16) 119.7(6) 1_555 1_555 1_555 no
C(29) C(30) C(31) 120.4(6) 1_555 1_555 1_555 yes
C(29) C(30) H(17) 119.8(5) 1_555 1_555 1_555 no
C(31) C(30) H(17) 119.8(6) 1_555 1_555 1_555 no
C(30) C(31) C(32) 120.4(6) 1_555 1_555 1_555 yes
C(30) C(31) H(18) 119.8(7) 1_555 1_555 1_555 no
C(32) C(31) H(18) 119.8(6) 1_555 1_555 1_555 no
C(31) C(32) C(33) 119.4(5) 1_555 1_555 1_555 yes
C(31) C(32) H(19) 120.3(6) 1_555 1_555 1_555 no
C(33) C(32) H(19) 120.3(6) 1_555 1_555 1_555 no
C(28) C(33) C(32) 120.6(5) 1_555 1_555 1_555 yes
C(28) C(33) H(20) 119.7(5) 1_555 1_555 1_555 no
C(32) C(33) H(20) 119.7(5) 1_555 1_555 1_555 no
P(2) C(34) C(35) 117.1(4) 1_555 1_555 1_555 yes
P(2) C(34) C(39) 124.2(4) 1_555 1_555 1_555 yes
C(35) C(34) C(39) 118.5(5) 1_555 1_555 1_555 yes
C(34) C(35) C(36) 120.3(5) 1_555 1_555 1_555 yes
C(34) C(35) H(21) 119.8(5) 1_555 1_555 1_555 no
C(36) C(35) H(21) 119.8(5) 1_555 1_555 1_555 no
C(35) C(36) C(37) 120.7(5) 1_555 1_555 1_555 yes
C(35) C(36) H(22) 119.6(7) 1_555 1_555 1_555 no
C(37) C(36) H(22) 119.6(6) 1_555 1_555 1_555 no
C(36) C(37) C(38) 119.1(6) 1_555 1_555 1_555 yes
C(36) C(37) H(23) 120.4(6) 1_555 1_555 1_555 no
C(38) C(37) H(23) 120.4(8) 1_555 1_555 1_555 no
C(37) C(38) C(39) 120.9(6) 1_555 1_555 1_555 yes
C(37) C(38) H(24) 119.5(7) 1_555 1_555 1_555 no
C(39) C(38) H(24) 119.5(6) 1_555 1_555 1_555 no
C(34) C(39) C(38) 120.3(5) 1_555 1_555 1_555 yes
C(34) C(39) H(25) 119.8(6) 1_555 1_555 1_555 no
C(38) C(39) H(25) 119.8(6) 1_555 1_555 1_555 no
P(2) C(40) C(41) 121.7(4) 1_555 1_555 1_555 yes
P(2) C(40) C(45) 120.2(4) 1_555 1_555 1_555 yes
C(41) C(40) C(45) 118.0(4) 1_555 1_555 1_555 yes
C(40) C(41) C(42) 121.0(5) 1_555 1_555 1_555 yes
C(40) C(41) H(26) 119.5(5) 1_555 1_555 1_555 no
C(42) C(41) H(26) 119.5(6) 1_555 1_555 1_555 no
C(41) C(42) C(43) 119.2(6) 1_555 1_555 1_555 yes
C(41) C(42) H(27) 120.4(6) 1_555 1_555 1_555 no
C(43) C(42) H(27) 120.4(6) 1_555 1_555 1_555 no
C(42) C(43) C(44) 120.8(5) 1_555 1_555 1_555 yes
C(42) C(43) H(28) 119.6(6) 1_555 1_555 1_555 no
C(44) C(43) H(28) 119.6(6) 1_555 1_555 1_555 no
C(43) C(44) C(45) 119.7(5) 1_555 1_555 1_555 yes
C(43) C(44) H(29) 120.2(6) 1_555 1_555 1_555 no
C(45) C(44) H(29) 120.2(6) 1_555 1_555 1_555 no
C(40) C(45) C(44) 121.2(5) 1_555 1_555 1_555 yes
C(40) C(45) H(30) 119.4(5) 1_555 1_555 1_555 no
C(44) C(45) H(30) 119.4(5) 1_555 1_555 1_555 no
P(2) C(46) C(47) 123.4(4) 1_555 1_555 1_555 yes
P(2) C(46) C(51) 118.1(4) 1_555 1_555 1_555 yes
C(47) C(46) C(51) 118.5(4) 1_555 1_555 1_555 yes
C(46) C(47) C(48) 120.0(5) 1_555 1_555 1_555 yes
C(46) C(47) H(31) 120.0(5) 1_555 1_555 1_555 no
C(48) C(47) H(31) 120.0(6) 1_555 1_555 1_555 no
C(47) C(48) C(49) 120.1(6) 1_555 1_555 1_555 yes
C(47) C(48) H(32) 119.9(6) 1_555 1_555 1_555 no
C(49) C(48) H(32) 119.9(5) 1_555 1_555 1_555 no
C(48) C(49) C(50) 120.5(5) 1_555 1_555 1_555 yes
C(48) C(49) H(33) 119.8(6) 1_555 1_555 1_555 no
C(50) C(49) H(33) 119.8(7) 1_555 1_555 1_555 no
C(49) C(50) C(51) 119.8(6) 1_555 1_555 1_555 yes
C(49) C(50) H(34) 120.1(5) 1_555 1_555 1_555 no
C(51) C(50) H(34) 120.1(6) 1_555 1_555 1_555 no
C(46) C(51) C(50) 121.1(5) 1_555 1_555 1_555 yes
C(46) C(51) H(35) 119.4(5) 1_555 1_555 1_555 no
C(50) C(51) H(35) 119.4(6) 1_555 1_555 1_555 no
Ru C(6A) C(7A) 72.4(3) 1_555 1_555 1_555 yes
Ru C(6A) C(10A) 72.7(3) 1_555 1_555 1_555 yes
Ru C(6A) C(11A) 120.6(4) 1_555 1_555 1_555 yes
Ru C(6A) C(6B) 83.9(4) 1_555 1_555 1_555 yes
Ru C(6A) C(9B) 69.1(3) 1_555 1_555 1_555 yes
Ru C(6A) C(10B) 93.4(9) 1_555 1_555 1_555 yes
Ru C(6A) C(15B) 113.3(4) 1_555 1_555 1_555 yes
C(7A) C(6A) C(10A) 108.0(4) 1_555 1_555 1_555 yes
C(7A) C(6A) C(11A) 126.0(5) 1_555 1_555 1_555 yes
C(7A) C(6A) C(6B) 23.5(4) 1_555 1_555 1_555 yes
C(7A) C(6A) C(9B) 96.3(4) 1_555 1_555 1_555 yes
C(7A) C(6A) C(10B) 147(1) 1_555 1_555 1_555 yes
C(7A) C(6A) C(15B) 165.1(5) 1_555 1_555 1_555 yes
C(10A) C(6A) C(11A) 126.0(5) 1_555 1_555 1_555 yes
C(10A) C(6A) C(6B) 131.5(6) 1_555 1_555 1_555 yes
C(10A) C(6A) C(9B) 11.8(3) 1_555 1_555 1_555 yes
C(10A) C(6A) C(10B) 39.5(8) 1_555 1_555 1_555 yes
C(10A) C(6A) C(15B) 86.9(4) 1_555 1_555 1_555 yes
C(11A) C(6A) C(6B) 102.5(6) 1_555 1_555 1_555 yes
C(11A) C(6A) C(9B) 137.7(5) 1_555 1_555 1_555 yes
C(11A) C(6A) C(10B) 86.5(10) 1_555 1_555 1_555 yes
C(11A) C(6A) C(15B) 39.1(4) 1_555 1_555 1_555 yes
C(6B) C(6A) C(9B) 119.8(6) 1_555 1_555 1_555 yes
C(6B) C(6A) C(10B) 170(1) 1_555 1_555 1_555 yes
C(6B) C(6A) C(15B) 141.5(6) 1_555 1_555 1_555 yes
C(9B) C(6A) C(10B) 51.2(9) 1_555 1_555 1_555 yes
C(9B) C(6A) C(15B) 98.7(5) 1_555 1_555 1_555 yes
C(10B) C(6A) C(15B) 47.5(9) 1_555 1_555 1_555 yes
Ru C(7A) C(6A) 69.9(3) 1_555 1_555 1_555 yes
Ru C(7A) C(8A) 73.8(3) 1_555 1_555 1_555 yes
Ru C(7A) C(12A) 121.9(3) 1_555 1_555 1_555 yes
Ru C(7A) C(6B) 88.1(6) 1_555 1_555 1_555 yes
Ru C(7A) C(7B) 84.6(5) 1_555 1_555 1_555 yes
Ru C(7A) C(10B) 67.1(2) 1_555 1_555 1_555 yes
C(6A) C(7A) C(8A) 108.0(4) 1_555 1_555 1_555 yes
C(6A) C(7A) C(12A) 126.0(5) 1_555 1_555 1_555 yes
C(6A) C(7A) C(6B) 35.5(6) 1_555 1_555 1_555 yes
C(6A) C(7A) C(7B) 125.8(7) 1_555 1_555 1_555 yes
C(6A) C(7A) C(10B) 7.8(3) 1_555 1_555 1_555 yes
C(8A) C(7A) C(12A) 126.0(5) 1_555 1_555 1_555 yes
C(8A) C(7A) C(6B) 143.4(8) 1_555 1_555 1_555 yes
C(8A) C(7A) C(7B) 18.0(5) 1_555 1_555 1_555 yes
C(8A) C(7A) C(10B) 100.2(4) 1_555 1_555 1_555 yes
C(12A) C(7A) C(6B) 90.6(7) 1_555 1_555 1_555 yes
C(12A) C(7A) C(7B) 108.1(7) 1_555 1_555 1_555 yes
C(12A) C(7A) C(10B) 133.8(5) 1_555 1_555 1_555 yes
C(6B) C(7A) C(7B) 161(1) 1_555 1_555 1_555 yes
C(6B) C(7A) C(10B) 43.3(6) 1_555 1_555 1_555 yes
C(7B) C(7A) C(10B) 118.0(7) 1_555 1_555 1_555 yes
Ru C(8A) C(7A) 69.3(3) 1_555 1_555 1_555 yes
Ru C(8A) C(9A) 72.0(3) 1_555 1_555 1_555 yes
Ru C(8A) C(13A) 124.3(3) 1_555 1_555 1_555 yes
Ru C(8A) C(7B) 81.1(6) 1_555 1_555 1_555 yes
Ru C(8A) C(8B) 76.8(5) 1_555 1_555 1_555 yes
Ru C(8A) C(12B) 111.1(4) 1_555 1_555 1_555 yes
C(7A) C(8A) C(9A) 108.0(4) 1_555 1_555 1_555 yes
C(7A) C(8A) C(13A) 126.0(5) 1_555 1_555 1_555 yes
C(7A) C(8A) C(7B) 19.5(6) 1_555 1_555 1_555 yes
C(7A) C(8A) C(8B) 112.0(6) 1_555 1_555 1_555 yes
C(7A) C(8A) C(12B) 76.7(4) 1_555 1_555 1_555 yes
C(9A) C(8A) C(13A) 126.0(4) 1_555 1_555 1_555 yes
C(9A) C(8A) C(7B) 127.3(7) 1_555 1_555 1_555 yes
C(9A) C(8A) C(8B) 5.1(5) 1_555 1_555 1_555 yes
C(9A) C(8A) C(12B) 175.2(5) 1_555 1_555 1_555 yes
C(13A) C(8A) C(7B) 106.7(7) 1_555 1_555 1_555 yes
C(13A) C(8A) C(8B) 121.9(6) 1_555 1_555 1_555 yes
C(13A) C(8A) C(12B) 49.3(4) 1_555 1_555 1_555 yes
C(7B) C(8A) C(8B) 131.1(9) 1_555 1_555 1_555 yes
C(7B) C(8A) C(12B) 57.3(7) 1_555 1_555 1_555 yes
C(8B) C(8A) C(12B) 170.3(7) 1_555 1_555 1_555 yes
Ru C(9A) C(8A) 71.7(3) 1_555 1_555 1_555 yes
Ru C(9A) C(10A) 69.5(3) 1_555 1_555 1_555 yes
Ru C(9A) C(14A) 124.4(3) 1_555 1_555 1_555 yes
Ru C(9A) C(8B) 78.4(7) 1_555 1_555 1_555 yes
Ru C(9A) C(9B) 73.8(4) 1_555 1_555 1_555 yes
Ru C(9A) C(13B) 115.7(4) 1_555 1_555 1_555 yes
C(8A) C(9A) C(10A) 108.0(4) 1_555 1_555 1_555 yes
C(8A) C(9A) C(14A) 126.0(5) 1_555 1_555 1_555 yes
C(8A) C(9A) C(8B) 7.3(6) 1_555 1_555 1_555 yes
C(8A) C(9A) C(9B) 113.2(5) 1_555 1_555 1_555 yes
C(8A) C(9A) C(13B) 78.5(5) 1_555 1_555 1_555 yes
C(10A) C(9A) C(14A) 126.0(5) 1_555 1_555 1_555 yes
C(10A) C(9A) C(8B) 113.7(8) 1_555 1_555 1_555 yes
C(10A) C(9A) C(9B) 5.6(4) 1_555 1_555 1_555 yes
C(10A) C(9A) C(13B) 173.1(5) 1_555 1_555 1_555 yes
C(14A) C(9A) C(8B) 120.1(8) 1_555 1_555 1_555 yes
C(14A) C(9A) C(9B) 120.8(6) 1_555 1_555 1_555 yes
C(14A) C(9A) C(13B) 47.6(5) 1_555 1_555 1_555 yes
C(8B) C(9A) C(9B) 118.6(9) 1_555 1_555 1_555 yes
C(8B) C(9A) C(13B) 72.6(8) 1_555 1_555 1_555 yes
C(9B) C(9A) C(13B) 167.5(6) 1_555 1_555 1_555 yes
Ru C(10A) C(6A) 69.7(3) 1_555 1_555 1_555 yes
Ru C(10A) C(9A) 73.8(3) 1_555 1_555 1_555 yes
Ru C(10A) C(15A) 122.2(4) 1_555 1_555 1_555 yes
Ru C(10A) C(8B) 67.4(2) 1_555 1_555 1_555 yes
Ru C(10A) C(9B) 85(1) 1_555 1_555 1_555 yes
Ru C(10A) C(10B) 77.5(4) 1_555 1_555 1_555 yes
Ru C(10A) C(14B) 117.2(4) 1_555 1_555 1_555 yes
C(6A) C(10A) C(9A) 108.0(4) 1_555 1_555 1_555 yes
C(6A) C(10A) C(15A) 126.0(5) 1_555 1_555 1_555 yes
C(6A) C(10A) C(8B) 90.0(4) 1_555 1_555 1_555 yes
C(6A) C(10A) C(9B) 121(1) 1_555 1_555 1_555 yes
C(6A) C(10A) C(10B) 15.5(4) 1_555 1_555 1_555 yes
C(6A) C(10A) C(14B) 166.3(6) 1_555 1_555 1_555 yes
C(9A) C(10A) C(15A) 126.0(5) 1_555 1_555 1_555 yes
C(9A) C(10A) C(8B) 18.1(3) 1_555 1_555 1_555 yes
C(9A) C(10A) C(9B) 14(1) 1_555 1_555 1_555 yes
C(9A) C(10A) C(10B) 123.5(6) 1_555 1_555 1_555 yes
C(9A) C(10A) C(14B) 85.6(5) 1_555 1_555 1_555 yes
C(15A) C(10A) C(8B) 144.0(5) 1_555 1_555 1_555 yes
C(15A) C(10A) C(9B) 112(1) 1_555 1_555 1_555 yes
C(15A) C(10A) C(10B) 110.5(6) 1_555 1_555 1_555 yes
C(15A) C(10A) C(14B) 40.5(5) 1_555 1_555 1_555 yes
C(8B) C(10A) C(9B) 31(1) 1_555 1_555 1_555 yes
C(8B) C(10A) C(10B) 105.4(5) 1_555 1_555 1_555 yes
C(8B) C(10A) C(14B) 103.5(5) 1_555 1_555 1_555 yes
C(9B) C(10A) C(10B) 136(1) 1_555 1_555 1_555 yes
C(9B) C(10A) C(14B) 71(1) 1_555 1_555 1_555 yes
C(10B) C(10A) C(14B) 150.9(7) 1_555 1_555 1_555 yes
C(6A) C(11A) C(10B) 16.8(3) 1_555 1_555 1_555 yes
C(6A) C(11A) C(15B) 83.3(6) 1_555 1_555 1_555 yes
C(10B) C(11A) C(15B) 66.6(6) 1_555 1_555 1_555 yes
C(8A) C(13A) C(12B) 75.0(5) 1_555 1_555 1_555 yes
C(7A) C(12A) C(6B) 22.9(3) 1_555 1_555 1_555 yes
C(7A) C(12A) C(11B) 82.9(6) 1_555 1_555 1_555 yes
C(6B) C(12A) C(11B) 60.0(5) 1_555 1_555 1_555 yes
C(9A) C(14A) C(13B) 69.1(5) 1_555 1_555 1_555 yes
C(10A) C(15A) C(9B) 12.2(3) 1_555 1_555 1_555 yes
C(10A) C(15A) C(14B) 73.5(7) 1_555 1_555 1_555 yes
C(9B) C(15A) C(14B) 61.4(7) 1_555 1_555 1_555 yes
Ru C(6B) C(6A) 71.4(4) 1_555 1_555 1_555 yes
Ru C(6B) C(7A) 75.2(6) 1_555 1_555 1_555 yes
Ru C(6B) C(12A) 111.5(4) 1_555 1_555 1_555 yes
Ru C(6B) C(7B) 71.4(3) 1_555 1_555 1_555 yes
Ru C(6B) C(10B) 70.6(3) 1_555 1_555 1_555 yes
Ru C(6B) C(11B) 123.7(4) 1_555 1_555 1_555 yes
C(6A) C(6B) C(7A) 121.0(8) 1_555 1_555 1_555 yes
C(6A) C(6B) C(12A) 172.4(6) 1_555 1_555 1_555 yes
C(6A) C(6B) C(7B) 110.9(6) 1_555 1_555 1_555 yes
C(6A) C(6B) C(10B) 3.0(4) 1_555 1_555 1_555 yes
C(6A) C(6B) C(11B) 123.1(7) 1_555 1_555 1_555 yes
C(7A) C(6B) C(12A) 66.6(7) 1_555 1_555 1_555 yes
C(7A) C(6B) C(7B) 10.2(5) 1_555 1_555 1_555 yes
C(7A) C(6B) C(10B) 118.1(8) 1_555 1_555 1_555 yes
C(7A) C(6B) C(11B) 115.9(8) 1_555 1_555 1_555 yes
C(12A) C(6B) C(7B) 76.7(5) 1_555 1_555 1_555 yes
C(12A) C(6B) C(10B) 175.3(5) 1_555 1_555 1_555 yes
C(12A) C(6B) C(11B) 49.3(5) 1_555 1_555 1_555 yes
C(7B) C(6B) C(10B) 108.0(5) 1_555 1_555 1_555 yes
C(7B) C(6B) C(11B) 126.0(6) 1_555 1_555 1_555 yes
C(10B) C(6B) C(11B) 126.0(6) 1_555 1_555 1_555 yes
Ru C(7B) C(7A) 75.6(5) 1_555 1_555 1_555 yes
Ru C(7B) C(8A) 80.6(6) 1_555 1_555 1_555 yes
Ru C(7B) C(6B) 72.4(3) 1_555 1_555 1_555 yes
Ru C(7B) C(8B) 70.1(3) 1_555 1_555 1_555 yes
Ru C(7B) C(12B) 123.1(4) 1_555 1_555 1_555 yes
C(7A) C(7B) C(8A) 142(1) 1_555 1_555 1_555 yes
C(7A) C(7B) C(6B) 8.7(5) 1_555 1_555 1_555 yes
C(7A) C(7B) C(8B) 116.6(8) 1_555 1_555 1_555 yes
C(7A) C(7B) C(12B) 117.4(8) 1_555 1_555 1_555 yes
C(8A) C(7B) C(6B) 134.1(8) 1_555 1_555 1_555 yes
C(8A) C(7B) C(8B) 26.4(6) 1_555 1_555 1_555 yes
C(8A) C(7B) C(12B) 99.8(8) 1_555 1_555 1_555 yes
C(6B) C(7B) C(8B) 108.0(5) 1_555 1_555 1_555 yes
C(6B) C(7B) C(12B) 126.0(6) 1_555 1_555 1_555 yes
C(8B) C(7B) C(12B) 126.0(6) 1_555 1_555 1_555 yes
Ru C(8B) C(8A) 81.9(5) 1_555 1_555 1_555 yes
Ru C(8B) C(9A) 86.6(7) 1_555 1_555 1_555 yes
Ru C(8B) C(10A) 66.6(3) 1_555 1_555 1_555 yes
Ru C(8B) C(7B) 73.2(3) 1_555 1_555 1_555 yes
Ru C(8B) C(9B) 71.0(3) 1_555 1_555 1_555 yes
Ru C(8B) C(13B) 121.5(4) 1_555 1_555 1_555 yes
C(8A) C(8B) C(9A) 167(1) 1_555 1_555 1_555 yes
C(8A) C(8B) C(10A) 121.8(6) 1_555 1_555 1_555 yes
C(8A) C(8B) C(7B) 22.5(4) 1_555 1_555 1_555 yes
C(8A) C(8B) C(9B) 130.3(7) 1_555 1_555 1_555 yes
C(8A) C(8B) C(13B) 103.6(7) 1_555 1_555 1_555 yes
C(9A) C(8B) C(10A) 48.2(7) 1_555 1_555 1_555 yes
C(9A) C(8B) C(7B) 147.4(9) 1_555 1_555 1_555 yes
C(9A) C(8B) C(9B) 39.9(7) 1_555 1_555 1_555 yes
C(9A) C(8B) C(13B) 86.3(8) 1_555 1_555 1_555 yes
C(10A) C(8B) C(7B) 99.5(4) 1_555 1_555 1_555 yes
C(10A) C(8B) C(9B) 8.5(3) 1_555 1_555 1_555 yes
C(10A) C(8B) C(13B) 134.5(6) 1_555 1_555 1_555 yes
C(7B) C(8B) C(9B) 108.0(5) 1_555 1_555 1_555 yes
C(7B) C(8B) C(13B) 126.0(7) 1_555 1_555 1_555 yes
C(9B) C(8B) C(13B) 126.0(6) 1_555 1_555 1_555 yes
Ru C(9B) C(6A) 66.5(3) 1_555 1_555 1_555 yes
Ru C(9B) C(9A) 79.6(4) 1_555 1_555 1_555 yes
Ru C(9B) C(10A) 84(1) 1_555 1_555 1_555 yes
Ru C(9B) C(15A) 113.2(4) 1_555 1_555 1_555 yes
Ru C(9B) C(8B) 71.9(3) 1_555 1_555 1_555 yes
Ru C(9B) C(10B) 72.8(3) 1_555 1_555 1_555 yes
Ru C(9B) C(14B) 121.0(4) 1_555 1_555 1_555 yes
C(6A) C(9B) C(9A) 114.5(6) 1_555 1_555 1_555 yes
C(6A) C(9B) C(10A) 46(1) 1_555 1_555 1_555 yes
C(6A) C(9B) C(15A) 102.1(5) 1_555 1_555 1_555 yes
C(6A) C(9B) C(8B) 93.3(5) 1_555 1_555 1_555 yes
C(6A) C(9B) C(10B) 14.7(3) 1_555 1_555 1_555 yes
C(6A) C(9B) C(14B) 140.7(6) 1_555 1_555 1_555 yes
C(9A) C(9B) C(10A) 159(1) 1_555 1_555 1_555 yes
C(9A) C(9B) C(15A) 143.2(6) 1_555 1_555 1_555 yes
C(9A) C(9B) C(8B) 21.4(4) 1_555 1_555 1_555 yes
C(9A) C(9B) C(10B) 129.2(7) 1_555 1_555 1_555 yes
C(9A) C(9B) C(14B) 104.7(6) 1_555 1_555 1_555 yes
C(10A) C(9B) C(15A) 55(1) 1_555 1_555 1_555 yes
C(10A) C(9B) C(8B) 139(1) 1_555 1_555 1_555 yes
C(10A) C(9B) C(10B) 32(1) 1_555 1_555 1_555 yes
C(10A) C(9B) C(14B) 94(1) 1_555 1_555 1_555 yes
C(15A) C(9B) C(8B) 164.5(5) 1_555 1_555 1_555 yes
C(15A) C(9B) C(10B) 87.4(5) 1_555 1_555 1_555 yes
C(15A) C(9B) C(14B) 38.6(5) 1_555 1_555 1_555 yes
C(8B) C(9B) C(10B) 108.0(5) 1_555 1_555 1_555 yes
C(8B) C(9B) C(14B) 126.0(6) 1_555 1_555 1_555 yes
C(10B) C(9B) C(14B) 126.0(7) 1_555 1_555 1_555 yes
Ru C(10B) C(6A) 74.8(8) 1_555 1_555 1_555 yes
Ru C(10B) C(7A) 64.7(2) 1_555 1_555 1_555 yes
Ru C(10B) C(10A) 74.0(4) 1_555 1_555 1_555 yes
Ru C(10B) C(11A) 114.6(4) 1_555 1_555 1_555 yes
Ru C(10B) C(6B) 73.1(3) 1_555 1_555 1_555 yes
Ru C(10B) C(9B) 70.2(3) 1_555 1_555 1_555 yes
Ru C(10B) C(15B) 122.4(4) 1_555 1_555 1_555 yes
C(6A) C(10B) C(7A) 24.7(8) 1_555 1_555 1_555 yes
C(6A) C(10B) C(10A) 124(1) 1_555 1_555 1_555 yes
C(6A) C(10B) C(11A) 76.7(9) 1_555 1_555 1_555 yes
C(6A) C(10B) C(6B) 6.2(8) 1_555 1_555 1_555 yes
C(6A) C(10B) C(9B) 114(1) 1_555 1_555 1_555 yes
C(6A) C(10B) C(15B) 119(1) 1_555 1_555 1_555 yes
C(7A) C(10B) C(10A) 100.3(5) 1_555 1_555 1_555 yes
C(7A) C(10B) C(11A) 101.4(5) 1_555 1_555 1_555 yes
C(7A) C(10B) C(6B) 18.6(3) 1_555 1_555 1_555 yes
C(7A) C(10B) C(9B) 89.4(4) 1_555 1_555 1_555 yes
C(7A) C(10B) C(15B) 144.6(5) 1_555 1_555 1_555 yes
C(10A) C(10B) C(11A) 158.2(7) 1_555 1_555 1_555 yes
C(10A) C(10B) C(6B) 119.0(6) 1_555 1_555 1_555 yes
C(10A) C(10B) C(9B) 11.1(4) 1_555 1_555 1_555 yes
C(10A) C(10B) C(15B) 115.0(7) 1_555 1_555 1_555 yes
C(11A) C(10B) C(6B) 82.8(5) 1_555 1_555 1_555 yes
C(11A) C(10B) C(9B) 169.2(6) 1_555 1_555 1_555 yes
C(11A) C(10B) C(15B) 43.2(5) 1_555 1_555 1_555 yes
C(6B) C(10B) C(9B) 108.0(5) 1_555 1_555 1_555 yes
C(6B) C(10B) C(15B) 126.0(6) 1_555 1_555 1_555 yes
C(9B) C(10B) C(15B) 126.0(6) 1_555 1_555 1_555 yes
C(12A) C(11B) C(6B) 70.7(5) 1_555 1_555 1_555 yes
C(9A) C(13B) C(14A) 63.3(5) 1_555 1_555 1_555 yes
C(9A) C(13B) C(8B) 21.1(3) 1_555 1_555 1_555 yes
C(14A) C(13B) C(8B) 84.4(6) 1_555 1_555 1_555 yes
C(8A) C(12B) C(13A) 55.6(5) 1_555 1_555 1_555 yes
C(8A) C(12B) C(7B) 22.9(3) 1_555 1_555 1_555 yes
C(13A) C(12B) C(7B) 78.5(6) 1_555 1_555 1_555 yes
C(10A) C(14B) C(15A) 66.0(6) 1_555 1_555 1_555 yes
C(10A) C(14B) C(9B) 14.0(3) 1_555 1_555 1_555 yes
C(15A) C(14B) C(9B) 80.0(7) 1_555 1_555 1_555 yes
C(6A) C(15B) C(11A) 57.6(5) 1_555 1_555 1_555 yes
C(6A) C(15B) C(10B) 12.6(3) 1_555 1_555 1_555 yes
C(11A) C(15B) C(10B) 70.2(6) 1_555 1_555 1_555 yes

loop_
_geom_bond_atom_site_label_1
_geom_bond_atom_site_label_2
_geom_bond_distance
_geom_bond_site_symmetry_1
_geom_bond_site_symmetry_2
_geom_bond_publ_flag
Pd Ru 2.8972(5) 1_555 1_555 yes
Pd S(1) 2.344(1) 1_555 1_555 yes
Pd P(1) 2.378(1) 1_555 1_555 yes
Pd P(2) 2.329(1) 1_555 1_555 yes
Ru Ti 2.821(1) 1_555 1_555 yes
Ru S(1) 2.297(1) 1_555 1_555 yes
Ru S(2) 2.356(2) 1_555 1_555 yes
Ru C(6A) 2.153(4) 1_555 1_555 yes
Ru C(7A) 2.185(4) 1_555 1_555 yes
Ru C(8A) 2.243(5) 1_555 1_555 yes
Ru C(9A) 2.247(4) 1_555 1_555 yes
Ru C(10A) 2.192(5) 1_555 1_555 yes
Ru C(6B) 2.259(5) 1_555 1_555 yes
Ru C(7B) 2.246(6) 1_555 1_555 yes
Ru C(8B) 2.205(6) 1_555 1_555 yes
Ru C(9B) 2.193(6) 1_555 1_555 yes
Ru C(10B) 2.227(5) 1_555 1_555 yes
Ti Cl 2.349(2) 1_555 1_555 yes
Ti S(1) 2.338(2) 1_555 1_555 yes
Ti S(2) 2.210(2) 1_555 1_555 yes
Ti C(1) 2.375(7) 1_555 1_555 yes
Ti C(2) 2.346(7) 1_555 1_555 yes
Ti C(3) 2.357(9) 1_555 1_555 yes
Ti C(4) 2.358(8) 1_555 1_555 yes
Ti C(5) 2.393(8) 1_555 1_555 yes
P(1) C(16) 1.825(4) 1_555 1_555 yes
P(1) C(22) 1.810(5) 1_555 1_555 yes
P(1) C(28) 1.829(5) 1_555 1_555 yes
P(2) C(34) 1.819(5) 1_555 1_555 yes
P(2) C(40) 1.831(4) 1_555 1_555 yes
P(2) C(46) 1.833(5) 1_555 1_555 yes
C(1) C(2) 1.409(9) 1_555 1_555 yes
C(1) C(5) 1.370(9) 1_555 1_555 yes
C(2) C(3) 1.39(1) 1_555 1_555 yes
C(3) C(4) 1.39(1) 1_555 1_555 yes
C(4) C(5) 1.39(1) 1_555 1_555 yes
C(16) C(17) 1.372(7) 1_555 1_555 yes
C(16) C(21) 1.393(8) 1_555 1_555 yes
C(17) C(18) 1.376(8) 1_555 1_555 yes
C(18) C(19) 1.351(10) 1_555 1_555 yes
C(19) C(20) 1.360(9) 1_555 1_555 yes
C(20) C(21) 1.380(9) 1_555 1_555 yes
C(22) C(23) 1.398(7) 1_555 1_555 yes
C(22) C(27) 1.386(7) 1_555 1_555 yes
C(23) C(24) 1.386(8) 1_555 1_555 yes
C(24) C(25) 1.380(8) 1_555 1_555 yes
C(25) C(26) 1.363(9) 1_555 1_555 yes
C(26) C(27) 1.380(9) 1_555 1_555 yes
C(28) C(29) 1.387(8) 1_555 1_555 yes
C(28) C(33) 1.389(7) 1_555 1_555 yes
C(29) C(30) 1.385(8) 1_555 1_555 yes
C(30) C(31) 1.375(8) 1_555 1_555 yes
C(31) C(32) 1.370(10) 1_555 1_555 yes
C(32) C(33) 1.407(8) 1_555 1_555 yes
C(34) C(35) 1.401(6) 1_555 1_555 yes
C(34) C(39) 1.385(8) 1_555 1_555 yes
C(35) C(36) 1.383(9) 1_555 1_555 yes
C(36) C(37) 1.37(1) 1_555 1_555 yes
C(37) C(38) 1.384(8) 1_555 1_555 yes
C(38) C(39) 1.380(9) 1_555 1_555 yes
C(40) C(41) 1.384(7) 1_555 1_555 yes
C(40) C(45) 1.396(7) 1_555 1_555 yes
C(41) C(42) 1.394(8) 1_555 1_555 yes
C(42) C(43) 1.385(9) 1_555 1_555 yes
C(43) C(44) 1.362(9) 1_555 1_555 yes
C(44) C(45) 1.386(8) 1_555 1_555 yes
C(46) C(47) 1.387(8) 1_555 1_555 yes
C(46) C(51) 1.388(8) 1_555 1_555 yes
C(47) C(48) 1.400(8) 1_555 1_555 yes
C(48) C(49) 1.362(10) 1_555 1_555 yes
C(49) C(50) 1.374(9) 1_555 1_555 yes
C(50) C(51) 1.378(7) 1_555 1_555 yes
C(6A) C(7A) 1.400(8) 1_555 1_555 yes
C(6A) C(10A) 1.400(7) 1_555 1_555 yes
C(6A) C(11A) 1.540(8) 1_555 1_555 yes
C(6A) C(6B) 0.947(8) 1_555 1_555 yes
C(6A) C(9B) 1.640(7) 1_555 1_555 yes
C(6A) C(10B) 0.457(8) 1_555 1_555 yes
C(6A) C(15B) 1.81(1) 1_555 1_555 yes
C(7A) C(8A) 1.400(6) 1_555 1_555 yes
C(7A) C(12A) 1.540(8) 1_555 1_555 yes
C(7A) C(6B) 0.652(8) 1_555 1_555 yes
C(7A) C(7B) 0.767(7) 1_555 1_555 yes
C(7A) C(10B) 1.802(8) 1_555 1_555 yes
C(8A) C(9A) 1.400(7) 1_555 1_555 yes
C(8A) C(13A) 1.540(8) 1_555 1_555 yes
C(8A) C(7B) 0.711(7) 1_555 1_555 yes
C(8A) C(8B) 0.826(8) 1_555 1_555 yes
C(8A) C(12B) 1.80(1) 1_555 1_555 yes
C(9A) C(10A) 1.400(7) 1_555 1_555 yes
C(9A) C(14A) 1.540(7) 1_555 1_555 yes
C(9A) C(8B) 0.582(8) 1_555 1_555 yes
C(9A) C(9B) 1.024(8) 1_555 1_555 yes
C(9A) C(13B) 1.611(10) 1_555 1_555 yes
C(10A) C(15A) 1.540(9) 1_555 1_555 yes
C(10A) C(8B) 1.719(8) 1_555 1_555 yes
C(10A) C(9B) 0.393(8) 1_555 1_555 yes
C(10A) C(10B) 1.087(7) 1_555 1_555 yes
C(10A) C(14B) 1.62(1) 1_555 1_555 yes
C(11A) C(10B) 1.579(8) 1_555 1_555 yes
C(11A) C(15B) 1.15(1) 1_555 1_555 yes
C(13A) C(12B) 1.42(1) 1_555 1_555 yes
C(12A) C(6B) 1.678(10) 1_555 1_555 yes
C(12A) C(11B) 1.35(1) 1_555 1_555 yes
C(14A) C(13B) 1.27(1) 1_555 1_555 yes
C(15A) C(9B) 1.73(1) 1_555 1_555 yes
C(15A) C(14B) 1.09(1) 1_555 1_555 yes
C(6B) C(7B) 1.400(8) 1_555 1_555 yes
C(6B) C(10B) 1.400(9) 1_555 1_555 yes
C(6B) C(11B) 1.540(9) 1_555 1_555 yes
C(7B) C(8B) 1.400(8) 1_555 1_555 yes
C(7B) C(12B) 1.54(1) 1_555 1_555 yes
C(8B) C(9B) 1.400(10) 1_555 1_555 yes
C(8B) C(13B) 1.540(10) 1_555 1_555 yes
C(9B) C(10B) 1.400(8) 1_555 1_555 yes
C(9B) C(14B) 1.54(1) 1_555 1_555 yes
C(10B) C(15B) 1.54(1) 1_555 1_555 yes

loop_
_geom_contact_atom_site_label_1
_geom_contact_atom_site_label_2
_geom_contact_distance
_geom_contact_site_symmetry_1
_geom_contact_site_symmetry_2
_geom_contact_publ_flag
Pd Ru 2.8972(5) 1_555 1_555 ?
Ru Ti 2.821(1) 1_555 1_555 ?
Ru C(11A) 3.223(6) 1_555 1_555 ?
Ru C(14B) 3.265(10) 1_555 1_555 ?
Ru C(12A) 3.272(7) 1_555 1_555 ?
Ru C(15A) 3.283(8) 1_555 1_555 ?
Ru C(13B) 3.284(8) 1_555 1_555 ?
Ru C(15B) 3.317(7) 1_555 1_555 ?
Ru C(12B) 3.346(9) 1_555 1_555 ?
Ru C(13A) 3.360(7) 1_555 1_555 ?
Ru C(11B) 3.366(8) 1_555 1_555 ?
Ru C(14A) 3.367(6) 1_555 1_555 ?
S(1) C(6B) 3.396(5) 1_555 1_555 ?
S(1) C(6A) 3.429(5) 1_555 1_555 ?
S(1) C(11A) 3.540(6) 1_555 1_555 ?
S(1) C(11B) 3.546(8) 1_555 1_555 ?
S(1) C(10B) 3.565(6) 1_555 1_555 ?
S(1) C(7A) 3.588(5) 1_555 1_555 ?
S(2) C(14B) 3.169(9) 1_555 1_555 ?
S(2) C(9A) 3.202(5) 1_555 1_555 ?
S(2) C(9B) 3.203(6) 1_555 1_555 ?
S(2) C(10A) 3.280(4) 1_555 1_555 ?
S(2) C(14A) 3.307(6) 1_555 1_555 ?
S(2) C(15A) 3.479(7) 1_555 1_555 ?
S(2) C(8B) 3.496(6) 1_555 1_555 ?
C(1) C(26) 3.482(10) 1_555 3_465 ?
C(5) C(18) 3.59(1) 1_555 1_455 ?
C(17) C(12A) 3.476(9) 1_555 1_555 ?
C(17) C(11B) 3.486(10) 1_555 1_555 ?
C(25) C(44) 3.471(9) 1_555 2_454 ?
C(26) C(44) 3.557(9) 1_555 2_454 ?
C(50) C(13B) 3.539(10) 1_555 1_555 ?

loop_
_geom_torsion_atom_site_label_1
_geom_torsion_atom_site_label_2
_geom_torsion_atom_site_label_3
_geom_torsion_atom_site_label_4
_geom_torsion
_geom_torsion_site_symmetry_1
_geom_torsion_site_symmetry_2
_geom_torsion_site_symmetry_3
_geom_torsion_site_symmetry_4
_geom_torsion_publ_flag
Pd Ru Ti Cl 36.66(5) 1_555 1_555 1_555 1_555 yes
Pd Ru Ti S(1) -57.22(4) 1_555 1_555 1_555 1_555 yes
Pd Ru Ti S(2) 123.40(5) 1_555 1_555 1_555 1_555 yes
Pd Ru Ti C(1) -102.9(2) 1_555 1_555 1_555 1_555 yes
Pd Ru Ti C(2) -132.3(2) 1_555 1_555 1_555 1_555 yes
Pd Ru Ti C(3) -167.5(2) 1_555 1_555 1_555 1_555 yes
Pd Ru Ti C(4) 176.2(3) 1_555 1_555 1_555 1_555 yes
Pd Ru Ti C(5) -114.1(6) 1_555 1_555 1_555 1_555 yes
Pd Ru S(1) Ti 91.98(4) 1_555 1_555 1_555 1_555 yes
Pd Ru S(2) Ti -52.61(4) 1_555 1_555 1_555 1_555 yes
Pd Ru C(6A) C(7A) -54.8(3) 1_555 1_555 1_555 1_555 yes
Pd Ru C(6A) C(10A) -170.8(2) 1_555 1_555 1_555 1_555 yes
Pd Ru C(6A) C(11A) 67.1(5) 1_555 1_555 1_555 1_555 yes
Pd Ru C(6A) C(6B) -33.8(5) 1_555 1_555 1_555 1_555 yes
Pd Ru C(6A) C(9B) -158.9(3) 1_555 1_555 1_555 1_555 yes
Pd Ru C(6A) C(10B) 155.1(9) 1_555 1_555 1_555 1_555 yes
Pd Ru C(6A) C(15B) 110.5(4) 1_555 1_555 1_555 1_555 yes
Pd Ru C(7A) C(6A) 140.8(2) 1_555 1_555 1_555 1_555 yes
Pd Ru C(7A) C(8A) -102.5(3) 1_555 1_555 1_555 1_555 yes
Pd Ru C(7A) C(12A) 20.2(5) 1_555 1_555 1_555 1_555 yes
Pd Ru C(7A) C(6B) 109.6(6) 1_555 1_555 1_555 1_555 yes
Pd Ru C(7A) C(7B) -87.8(6) 1_555 1_555 1_555 1_555 yes
Pd Ru C(7A) C(10B) 148.7(2) 1_555 1_555 1_555 1_555 yes
Pd Ru C(8A) C(7A) 89.5(3) 1_555 1_555 1_555 1_555 yes
Pd Ru C(8A) C(9A) -152.4(2) 1_555 1_555 1_555 1_555 yes
Pd Ru C(8A) C(13A) -30.7(4) 1_555 1_555 1_555 1_555 yes
Pd Ru C(8A) C(7B) 73.5(6) 1_555 1_555 1_555 1_555 yes
Pd Ru C(8A) C(8B) -150.4(5) 1_555 1_555 1_555 1_555 yes
Pd Ru C(8A) C(12B) 23.8(3) 1_555 1_555 1_555 1_555 yes
Pd Ru C(9A) C(8A) 42.7(3) 1_555 1_555 1_555 1_555 yes
Pd Ru C(9A) C(10A) 160.9(2) 1_555 1_555 1_555 1_555 yes
Pd Ru C(9A) C(14A) -78.8(5) 1_555 1_555 1_555 1_555 yes
Pd Ru C(9A) C(8B) 39.9(8) 1_555 1_555 1_555 1_555 yes
Pd Ru C(9A) C(9B) 164.6(4) 1_555 1_555 1_555 1_555 yes
Pd Ru C(9A) C(13B) -24.1(5) 1_555 1_555 1_555 1_555 yes
Pd Ru C(10A) C(6A) 34.2(8) 1_555 1_555 1_555 1_555 yes
Pd Ru C(10A) C(9A) -82.6(6) 1_555 1_555 1_555 1_555 yes
Pd Ru C(10A) C(15A) 154.7(5) 1_555 1_555 1_555 1_555 yes
Pd Ru C(10A) C(8B) -64.7(7) 1_555 1_555 1_555 1_555 yes
Pd Ru C(10A) C(9B) -92(1) 1_555 1_555 1_555 1_555 yes
Pd Ru C(10A) C(10B) 48.1(9) 1_555 1_555 1_555 1_555 yes
Pd Ru C(10A) C(14B) -158.7(5) 1_555 1_555 1_555 1_555 yes
Pd Ru C(6B) C(6A) 153.8(4) 1_555 1_555 1_555 1_555 yes
Pd Ru C(6B) C(7A) -75.6(6) 1_555 1_555 1_555 1_555 yes
Pd Ru C(6B) C(12A) -18.7(4) 1_555 1_555 1_555 1_555 yes
Pd Ru C(6B) C(7B) -85.5(3) 1_555 1_555 1_555 1_555 yes
Pd Ru C(6B) C(10B) 156.8(3) 1_555 1_555 1_555 1_555 yes
Pd Ru C(6B) C(11B) 35.9(6) 1_555 1_555 1_555 1_555 yes
Pd Ru C(7B) C(7A) 97.4(6) 1_555 1_555 1_555 1_555 yes
Pd Ru C(7B) C(8A) -111.7(6) 1_555 1_555 1_555 1_555 yes
Pd Ru C(7B) C(6B) 105.8(3) 1_555 1_555 1_555 1_555 yes
Pd Ru C(7B) C(8B) -136.8(3) 1_555 1_555 1_555 1_555 yes
Pd Ru C(7B) C(12B) -16.1(5) 1_555 1_555 1_555 1_555 yes
Pd Ru C(8B) C(8A) 36.0(5) 1_555 1_555 1_555 1_555 yes
Pd Ru C(8B) C(9A) -148.6(6) 1_555 1_555 1_555 1_555 yes
Pd Ru C(8B) C(10A) 165.9(2) 1_555 1_555 1_555 1_555 yes
Pd Ru C(8B) C(7B) 57.3(4) 1_555 1_555 1_555 1_555 yes
Pd Ru C(8B) C(9B) 173.8(3) 1_555 1_555 1_555 1_555 yes
Pd Ru C(8B) C(13B) -65.0(6) 1_555 1_555 1_555 1_555 yes
Pd Ru C(9B) C(6A) 83.5(6) 1_555 1_555 1_555 1_555 yes
Pd Ru C(9B) C(9A) -39.1(8) 1_555 1_555 1_555 1_555 yes
Pd Ru C(9B) C(10A) 128(1) 1_555 1_555 1_555 1_555 yes
Pd Ru C(9B) C(15A) 177.1(4) 1_555 1_555 1_555 1_555 yes
Pd Ru C(9B) C(8B) -18.5(7) 1_555 1_555 1_555 1_555 yes
Pd Ru C(9B) C(10B) 97.7(6) 1_555 1_555 1_555 1_555 yes
Pd Ru C(9B) C(14B) -140.2(6) 1_555 1_555 1_555 1_555 yes
Pd Ru C(10B) C(6A) -30(1) 1_555 1_555 1_555 1_555 yes
Pd Ru C(10B) C(7A) -55.0(3) 1_555 1_555 1_555 1_555 yes
Pd Ru C(10B) C(10A) -165.0(3) 1_555 1_555 1_555 1_555 yes
Pd Ru C(10B) C(11A) 36.4(6) 1_555 1_555 1_555 1_555 yes
Pd Ru C(10B) C(6B) -37.1(4) 1_555 1_555 1_555 1_555 yes
Pd Ru C(10B) C(9B) -154.0(3) 1_555 1_555 1_555 1_555 yes
Pd Ru C(10B) C(15B) 85.2(6) 1_555 1_555 1_555 1_555 yes
Pd S(1) Ru Ti -91.98(4) 1_555 1_555 1_555 1_555 yes
Pd S(1) Ru S(2) -92.46(5) 1_555 1_555 1_555 1_555 yes
Pd S(1) Ru C(6A) 135.5(2) 1_555 1_555 1_555 1_555 yes
Pd S(1) Ru C(7A) 97.1(1) 1_555 1_555 1_555 1_555 yes
Pd S(1) Ru C(8A) 76.1(2) 1_555 1_555 1_555 1_555 yes
Pd S(1) Ru C(9A) 140.1(4) 1_555 1_555 1_555 1_555 yes
Pd S(1) Ru C(10A) 164.5(2) 1_555 1_555 1_555 1_555 yes
Pd S(1) Ru C(6B) 110.9(2) 1_555 1_555 1_555 1_555 yes
Pd S(1) Ru C(7B) 82.9(2) 1_555 1_555 1_555 1_555 yes
Pd S(1) Ru C(8B) 99.0(4) 1_555 1_555 1_555 1_555 yes
Pd S(1) Ru C(9B) 163.8(2) 1_555 1_555 1_555 1_555 yes
Pd S(1) Ru C(10B) 147.1(2) 1_555 1_555 1_555 1_555 yes
Pd S(1) Ti Ru 77.17(4) 1_555 1_555 1_555 1_555 yes
Pd S(1) Ti Cl -29.71(6) 1_555 1_555 1_555 1_555 yes
Pd S(1) Ti S(2) 77.69(6) 1_555 1_555 1_555 1_555 yes
Pd S(1) Ti C(1) -138.1(2) 1_555 1_555 1_555 1_555 yes
Pd S(1) Ti C(2) -172.9(2) 1_555 1_555 1_555 1_555 yes
Pd S(1) Ti C(3) 173.3(2) 1_555 1_555 1_555 1_555 yes
Pd S(1) Ti C(4) -151.2(3) 1_555 1_555 1_555 1_555 yes
Pd S(1) Ti C(5) -121.9(2) 1_555 1_555 1_555 1_555 yes
Pd P(1) C(16) C(17) -17.2(5) 1_555 1_555 1_555 1_555 yes
Pd P(1) C(16) C(21) 164.4(4) 1_555 1_555 1_555 1_555 yes
Pd P(1) C(22) C(23) -60.6(4) 1_555 1_555 1_555 1_555 yes
Pd P(1) C(22) C(27) 116.3(4) 1_555 1_555 1_555 1_555 yes
Pd P(1) C(28) C(29) -68.8(4) 1_555 1_555 1_555 1_555 yes
Pd P(1) C(28) C(33) 112.3(4) 1_555 1_555 1_555 1_555 yes
Pd P(2) C(34) C(35) 26.4(4) 1_555 1_555 1_555 1_555 yes
Pd P(2) C(34) C(39) -157.7(4) 1_555 1_555 1_555 1_555 yes
Pd P(2) C(40) C(41) 85.8(5) 1_555 1_555 1_555 1_555 yes
Pd P(2) C(40) C(45) -90.0(4) 1_555 1_555 1_555 1_555 yes
Pd P(2) C(46) C(47) -138.4(4) 1_555 1_555 1_555 1_555 yes
Pd P(2) C(46) C(51) 42.7(4) 1_555 1_555 1_555 1_555 yes
Ru Pd S(1) Ti -74.92(4) 1_555 1_555 1_555 1_555 yes
Ru Pd P(1) C(16) 55.2(2) 1_555 1_555 1_555 1_555 yes
Ru Pd P(1) C(22) -60.3(2) 1_555 1_555 1_555 1_555 yes
Ru Pd P(1) C(28) 175.0(2) 1_555 1_555 1_555 1_555 yes
Ru Pd P(2) C(34) -108.9(2) 1_555 1_555 1_555 1_555 yes
Ru Pd P(2) C(40) 127.5(2) 1_555 1_555 1_555 1_555 yes
Ru Pd P(2) C(46) 9.3(2) 1_555 1_555 1_555 1_555 yes
Ru Ti C(1) C(2) -56.7(5) 1_555 1_555 1_555 1_555 yes
Ru Ti C(1) C(5) -172.9(4) 1_555 1_555 1_555 1_555 yes
Ru Ti C(2) C(1) 136.2(4) 1_555 1_555 1_555 1_555 yes
Ru Ti C(2) C(3) -108.8(4) 1_555 1_555 1_555 1_555 yes
Ru Ti C(3) C(2) 82.3(4) 1_555 1_555 1_555 1_555 yes
Ru Ti C(3) C(4) -163.0(4) 1_555 1_555 1_555 1_555 yes
Ru Ti C(4) C(3) 27.5(6) 1_555 1_555 1_555 1_555 yes
Ru Ti C(4) C(5) 143.7(4) 1_555 1_555 1_555 1_555 yes
Ru Ti C(5) C(1) 16.4(9) 1_555 1_555 1_555 1_555 yes
Ru Ti C(5) C(4) -99.8(6) 1_555 1_555 1_555 1_555 yes
Ru S(1) Pd P(1) -163.75(4) 1_555 1_555 1_555 1_555 yes
Ru S(1) Pd P(2) 28.0(2) 1_555 1_555 1_555 1_555 yes
Ru S(1) Ti Cl -106.88(5) 1_555 1_555 1_555 1_555 yes
Ru S(1) Ti S(2) 0.52(6) 1_555 1_555 1_555 1_555 yes
Ru S(1) Ti C(1) 144.7(2) 1_555 1_555 1_555 1_555 yes
Ru S(1) Ti C(2) 109.9(2) 1_555 1_555 1_555 1_555 yes
Ru S(1) Ti C(3) 96.1(2) 1_555 1_555 1_555 1_555 yes
Ru S(1) Ti C(4) 131.6(3) 1_555 1_555 1_555 1_555 yes
Ru S(1) Ti C(5) 160.9(2) 1_555 1_555 1_555 1_555 yes
Ru S(2) Ti Cl 111.27(5) 1_555 1_555 1_555 1_555 yes
Ru S(2) Ti S(1) -0.50(6) 1_555 1_555 1_555 1_555 yes
Ru S(2) Ti C(1) -105.1(3) 1_555 1_555 1_555 1_555 yes
Ru S(2) Ti C(2) -93.1(2) 1_555 1_555 1_555 1_555 yes
Ru S(2) Ti C(3) -119.7(2) 1_555 1_555 1_555 1_555 yes
Ru S(2) Ti C(4) -151.5(2) 1_555 1_555 1_555 1_555 yes
Ru S(2) Ti C(5) -155.3(3) 1_555 1_555 1_555 1_555 yes
Ru C(6A) C(7A) C(8A) -64.5(3) 1_555 1_555 1_555 1_555 yes
Ru C(6A) C(7A) C(12A) 115.5(5) 1_555 1_555 1_555 1_555 yes
Ru C(6A) C(7A) C(6B) 116.8(9) 1_555 1_555 1_555 1_555 yes
Ru C(6A) C(7A) C(7B) -67.1(7) 1_555 1_555 1_555 1_555 yes
Ru C(6A) C(7A) C(10B) -67(1) 1_555 1_555 1_555 1_555 yes
Ru C(6A) C(10A) C(9A) 64.3(3) 1_555 1_555 1_555 1_555 yes
Ru C(6A) C(10A) C(15A) -115.7(5) 1_555 1_555 1_555 1_555 yes
Ru C(6A) C(10A) C(8B) 65.8(2) 1_555 1_555 1_555 1_555 yes
Ru C(6A) C(10A) C(9B) 70(1) 1_555 1_555 1_555 1_555 yes
Ru C(6A) C(10A) C(10B) -118(1) 1_555 1_555 1_555 1_555 yes
Ru C(6A) C(10A) C(14B) -122(2) 1_555 1_555 1_555 1_555 yes
Ru C(6A) C(11A) C(10B) 91.8(9) 1_555 1_555 1_555 1_555 yes
Ru C(6A) C(11A) C(15B) 90.0(6) 1_555 1_555 1_555 1_555 yes
Ru C(6A) C(6B) C(7A) -58.8(8) 1_555 1_555 1_555 1_555 yes
Ru C(6A) C(6B) C(12A) 113(4) 1_555 1_555 1_555 1_555 yes
Ru C(6A) C(6B) C(7B) -60.7(4) 1_555 1_555 1_555 1_555 yes
Ru C(6A) C(6B) C(10B) -73(6) 1_555 1_555 1_555 1_555 yes
Ru C(6A) C(6B) C(11B) 118.6(6) 1_555 1_555 1_555 1_555 yes
Ru C(6A) C(9B) C(9A) 65.6(5) 1_555 1_555 1_555 1_555 yes
Ru C(6A) C(9B) C(10A) -105(1) 1_555 1_555 1_555 1_555 yes
Ru C(6A) C(9B) C(15A) -110.2(4) 1_555 1_555 1_555 1_555 yes
Ru C(6A) C(9B) C(8B) 68.6(3) 1_555 1_555 1_555 1_555 yes
Ru C(6A) C(9B) C(10B) -112(1) 1_555 1_555 1_555 1_555 yes
Ru C(6A) C(9B) C(14B) -110.9(8) 1_555 1_555 1_555 1_555 yes
Ru C(6A) C(10B) C(7A) 61(1) 1_555 1_555 1_555 1_555 yes
Ru C(6A) C(10B) C(10A) 57(1) 1_555 1_555 1_555 1_555 yes
Ru C(6A) C(10B) C(11A) -120.5(4) 1_555 1_555 1_555 1_555 yes
Ru C(6A) C(10B) C(6B) 72(6) 1_555 1_555 1_555 1_555 yes
Ru C(6A) C(10B) C(9B) 59.7(7) 1_555 1_555 1_555 1_555 yes
Ru C(6A) C(10B) C(15B) -118.9(7) 1_555 1_555 1_555 1_555 yes
Ru C(6A) C(15B) C(11A) -110.5(5) 1_555 1_555 1_555 1_555 yes
Ru C(6A) C(15B) C(10B) 72(1) 1_555 1_555 1_555 1_555 yes
Ru C(7A) C(6A) C(10A) 64.5(3) 1_555 1_555 1_555 1_555 yes
Ru C(7A) C(6A) C(11A) -115.5(5) 1_555 1_555 1_555 1_555 yes
Ru C(7A) C(6A) C(6B) -116.8(9) 1_555 1_555 1_555 1_555 yes
Ru C(7A) C(6A) C(9B) 65.8(3) 1_555 1_555 1_555 1_555 yes
Ru C(7A) C(6A) C(10B) 67(1) 1_555 1_555 1_555 1_555 yes
Ru C(7A) C(6A) C(15B) -114(1) 1_555 1_555 1_555 1_555 yes
Ru C(7A) C(8A) C(9A) -62.0(3) 1_555 1_555 1_555 1_555 yes
Ru C(7A) C(8A) C(13A) 118.0(5) 1_555 1_555 1_555 1_555 yes
Ru C(7A) C(8A) C(7B) 124(1) 1_555 1_555 1_555 1_555 yes
Ru C(7A) C(8A) C(8B) -65.4(6) 1_555 1_555 1_555 1_555 yes
Ru C(7A) C(8A) C(12B) 119.0(3) 1_555 1_555 1_555 1_555 yes
Ru C(7A) C(12A) C(6B) 88.1(7) 1_555 1_555 1_555 1_555 yes
Ru C(7A) C(12A) C(11B) 86.7(5) 1_555 1_555 1_555 1_555 yes
Ru C(7A) C(6B) C(6A) 57.0(8) 1_555 1_555 1_555 1_555 yes
Ru C(7A) C(6B) C(12A) -121.9(3) 1_555 1_555 1_555 1_555 yes
Ru C(7A) C(6B) C(7B) 66(2) 1_555 1_555 1_555 1_555 yes
Ru C(7A) C(6B) C(10B) 57.9(6) 1_555 1_555 1_555 1_555 yes
Ru C(7A) C(6B) C(11B) -120.6(6) 1_555 1_555 1_555 1_555 yes
Ru C(7A) C(7B) C(8A) -52(1) 1_555 1_555 1_555 1_555 yes
Ru C(7A) C(7B) C(6B) -67(2) 1_555 1_555 1_555 1_555 yes
Ru C(7A) C(7B) C(8B) -58.6(5) 1_555 1_555 1_555 1_555 yes
Ru C(7A) C(7B) C(12B) 120.2(6) 1_555 1_555 1_555 1_555 yes
Ru C(7A) C(10B) C(6A) -109(1) 1_555 1_555 1_555 1_555 yes
Ru C(7A) C(10B) C(10A) 66.7(4) 1_555 1_555 1_555 1_555 yes
Ru C(7A) C(10B) C(11A) -112.0(4) 1_555 1_555 1_555 1_555 yes
Ru C(7A) C(10B) C(6B) -113.2(8) 1_555 1_555 1_555 1_555 yes
Ru C(7A) C(10B) C(9B) 68.4(3) 1_555 1_555 1_555 1_555 yes
Ru C(7A) C(10B) C(15B) -110.9(8) 1_555 1_555 1_555 1_555 yes
Ru C(8A) C(7A) C(6A) 62.0(3) 1_555 1_555 1_555 1_555 yes
Ru C(8A) C(7A) C(12A) -118.0(5) 1_555 1_555 1_555 1_555 yes
Ru C(8A) C(7A) C(6B) 63(1) 1_555 1_555 1_555 1_555 yes
Ru C(8A) C(7A) C(7B) -124(1) 1_555 1_555 1_555 1_555 yes
Ru C(8A) C(7A) C(10B) 62.4(2) 1_555 1_555 1_555 1_555 yes
Ru C(8A) C(9A) C(10A) -60.3(3) 1_555 1_555 1_555 1_555 yes
Ru C(8A) C(9A) C(14A) 119.7(5) 1_555 1_555 1_555 1_555 yes
Ru C(8A) C(9A) C(8B) 157(4) 1_555 1_555 1_555 1_555 yes
Ru C(8A) C(9A) C(9B) -62.5(5) 1_555 1_555 1_555 1_555 yes
Ru C(8A) C(9A) C(13B) 122.3(3) 1_555 1_555 1_555 1_555 yes
Ru C(8A) C(13A) C(12B) 89.4(5) 1_555 1_555 1_555 1_555 yes
Ru C(8A) C(7B) C(7A) 50(1) 1_555 1_555 1_555 1_555 yes
Ru C(8A) C(7B) C(6B) 54.1(8) 1_555 1_555 1_555 1_555 yes
Ru C(8A) C(7B) C(8B) 63.6(9) 1_555 1_555 1_555 1_555 yes
Ru C(8A) C(7B) C(12B) -122.3(4) 1_555 1_555 1_555 1_555 yes
Ru C(8A) C(8B) C(9A) -21(4) 1_555 1_555 1_555 1_555 yes
Ru C(8A) C(8B) C(10A) -55.9(5) 1_555 1_555 1_555 1_555 yes
Ru C(8A) C(8B) C(7B) -65.4(10) 1_555 1_555 1_555 1_555 yes
Ru C(8A) C(8B) C(9B) -56.4(7) 1_555 1_555 1_555 1_555 yes
Ru C(8A) C(8B) C(13B) 120.6(5) 1_555 1_555 1_555 1_555 yes
Ru C(8A) C(12B) C(13A) -117.6(4) 1_555 1_555 1_555 1_555 yes
Ru C(8A) C(12B) C(7B) 63.6(6) 1_555 1_555 1_555 1_555 yes
Ru C(9A) C(8A) C(7A) 60.3(3) 1_555 1_555 1_555 1_555 yes
Ru C(9A) C(8A) C(13A) -119.7(5) 1_555 1_555 1_555 1_555 yes
Ru C(9A) C(8A) C(7B) 63.2(8) 1_555 1_555 1_555 1_555 yes
Ru C(9A) C(8A) C(8B) -157(4) 1_555 1_555 1_555 1_555 yes
Ru C(9A) C(8A) C(12B) -131(5) 1_555 1_555 1_555 1_555 yes
Ru C(9A) C(10A) C(6A) -61.7(3) 1_555 1_555 1_555 1_555 yes
Ru C(9A) C(10A) C(15A) 118.3(5) 1_555 1_555 1_555 1_555 yes
Ru C(9A) C(10A) C(8B) -66.5(8) 1_555 1_555 1_555 1_555 yes
Ru C(9A) C(10A) C(9B) 139(3) 1_555 1_555 1_555 1_555 yes
Ru C(9A) C(10A) C(10B) -62.5(5) 1_555 1_555 1_555 1_555 yes
Ru C(9A) C(10A) C(14B) 120.0(4) 1_555 1_555 1_555 1_555 yes
Ru C(9A) C(14A) C(13B) 94.9(6) 1_555 1_555 1_555 1_555 yes
Ru C(9A) C(8B) C(8A) 21(4) 1_555 1_555 1_555 1_555 yes
Ru C(9A) C(8B) C(10A) 61.3(5) 1_555 1_555 1_555 1_555 yes
Ru C(9A) C(8B) C(7B) 51(1) 1_555 1_555 1_555 1_555 yes
Ru C(9A) C(8B) C(9B) 64.1(7) 1_555 1_555 1_555 1_555 yes
Ru C(9A) C(8B) C(13B) -121.9(4) 1_555 1_555 1_555 1_555 yes
Ru C(9A) C(9B) C(6A) -58.1(4) 1_555 1_555 1_555 1_555 yes
Ru C(9A) C(9B) C(10A) -39(3) 1_555 1_555 1_555 1_555 yes
Ru C(9A) C(9B) C(15A) 115.0(9) 1_555 1_555 1_555 1_555 yes
Ru C(9A) C(9B) C(8B) -66.6(9) 1_555 1_555 1_555 1_555 yes
Ru C(9A) C(9B) C(10B) -57.5(6) 1_555 1_555 1_555 1_555 yes
Ru C(9A) C(9B) C(14B) 119.6(5) 1_555 1_555 1_555 1_555 yes
Ru C(9A) C(13B) C(14A) -114.3(5) 1_555 1_555 1_555 1_555 yes
Ru C(9A) C(13B) C(8B) 67.4(7) 1_555 1_555 1_555 1_555 yes
Ru C(10A) C(6A) C(7A) -64.3(3) 1_555 1_555 1_555 1_555 yes
Ru C(10A) C(6A) C(11A) 115.7(5) 1_555 1_555 1_555 1_555 yes
Ru C(10A) C(6A) C(6B) -65.0(7) 1_555 1_555 1_555 1_555 yes
Ru C(10A) C(6A) C(9B) -70(1) 1_555 1_555 1_555 1_555 yes
Ru C(10A) C(6A) C(10B) 118(1) 1_555 1_555 1_555 1_555 yes
Ru C(10A) C(6A) C(15B) 115.6(3) 1_555 1_555 1_555 1_555 yes
Ru C(10A) C(9A) C(8A) 61.7(3) 1_555 1_555 1_555 1_555 yes
Ru C(10A) C(9A) C(14A) -118.3(5) 1_555 1_555 1_555 1_555 yes
Ru C(10A) C(9A) C(8B) 66.5(8) 1_555 1_555 1_555 1_555 yes
Ru C(10A) C(9A) C(9B) -139(3) 1_555 1_555 1_555 1_555 yes
Ru C(10A) C(9A) C(13B) -139(4) 1_555 1_555 1_555 1_555 yes
Ru C(10A) C(15A) C(9B) 98(1) 1_555 1_555 1_555 1_555 yes
Ru C(10A) C(15A) C(14B) 95.4(6) 1_555 1_555 1_555 1_555 yes
Ru C(10A) C(8B) C(8A) 63.3(6) 1_555 1_555 1_555 1_555 yes
Ru C(10A) C(8B) C(9A) -107.4(8) 1_555 1_555 1_555 1_555 yes
Ru C(10A) C(8B) C(7B) 67.0(3) 1_555 1_555 1_555 1_555 yes
Ru C(10A) C(8B) C(9B) -119(1) 1_555 1_555 1_555 1_555 yes
Ru C(10A) C(8B) C(13B) -111.9(7) 1_555 1_555 1_555 1_555 yes
Ru C(10A) C(9B) C(6A) 62.5(8) 1_555 1_555 1_555 1_555 yes
Ru C(10A) C(9B) C(9A) 38(3) 1_555 1_555 1_555 1_555 yes
Ru C(10A) C(9B) C(15A) -122.9(6) 1_555 1_555 1_555 1_555 yes
Ru C(10A) C(9B) C(8B) 53(1) 1_555 1_555 1_555 1_555 yes
Ru C(10A) C(9B) C(10B) 65(1) 1_555 1_555 1_555 1_555 yes
Ru C(10A) C(9B) C(14B) -120.8(4) 1_555 1_555 1_555 1_555 yes
Ru C(10A) C(10B) C(6A) -57(1) 1_555 1_555 1_555 1_555 yes
Ru C(10A) C(10B) C(7A) -59.7(3) 1_555 1_555 1_555 1_555 yes
Ru C(10A) C(10B) C(11A) 116(1) 1_555 1_555 1_555 1_555 yes
Ru C(10A) C(10B) C(6B) -59.7(5) 1_555 1_555 1_555 1_555 yes
Ru C(10A) C(10B) C(9B) -68(1) 1_555 1_555 1_555 1_555 yes
Ru C(10A) C(10B) C(15B) 118.7(5) 1_555 1_555 1_555 1_555 yes
Ru C(10A) C(14B) C(15A) -108.7(6) 1_555 1_555 1_555 1_555 yes
Ru C(10A) C(14B) C(9B) 74(1) 1_555 1_555 1_555 1_555 yes
Ru C(6B) C(6A) C(7A) 58.8(8) 1_555 1_555 1_555 1_555 yes
Ru C(6B) C(6A) C(10A) 60.5(6) 1_555 1_555 1_555 1_555 yes
Ru C(6B) C(6A) C(11A) -120.1(4) 1_555 1_555 1_555 1_555 yes
Ru C(6B) C(6A) C(9B) 61.8(4) 1_555 1_555 1_555 1_555 yes
Ru C(6B) C(6A) C(10B) 73(6) 1_555 1_555 1_555 1_555 yes
Ru C(6B) C(6A) C(15B) -120.4(8) 1_555 1_555 1_555 1_555 yes
Ru C(6B) C(7A) C(6A) -57.0(8) 1_555 1_555 1_555 1_555 yes
Ru C(6B) C(7A) C(8A) -59(1) 1_555 1_555 1_555 1_555 yes
Ru C(6B) C(7A) C(12A) 121.9(3) 1_555 1_555 1_555 1_555 yes
Ru C(6B) C(7A) C(7B) -66(2) 1_555 1_555 1_555 1_555 yes
Ru C(6B) C(7A) C(10B) -57.9(6) 1_555 1_555 1_555 1_555 yes
Ru C(6B) C(12A) C(7A) -61.9(6) 1_555 1_555 1_555 1_555 yes
Ru C(6B) C(12A) C(11B) 116.5(5) 1_555 1_555 1_555 1_555 yes
Ru C(6B) C(7B) C(7A) 110(2) 1_555 1_555 1_555 1_555 yes
Ru C(6B) C(7B) C(8A) -57.0(9) 1_555 1_555 1_555 1_555 yes
Ru C(6B) C(7B) C(8B) -61.4(4) 1_555 1_555 1_555 1_555 yes
Ru C(6B) C(7B) C(12B) 118.6(6) 1_555 1_555 1_555 1_555 yes
Ru C(6B) C(10B) C(6A) -105(6) 1_555 1_555 1_555 1_555 yes
Ru C(6B) C(10B) C(7A) 60.3(7) 1_555 1_555 1_555 1_555 yes
Ru C(6B) C(10B) C(10A) 60.1(5) 1_555 1_555 1_555 1_555 yes
Ru C(6B) C(10B) C(11A) -118.5(3) 1_555 1_555 1_555 1_555 yes
Ru C(6B) C(10B) C(9B) 61.9(4) 1_555 1_555 1_555 1_555 yes
Ru C(6B) C(10B) C(15B) -118.1(6) 1_555 1_555 1_555 1_555 yes
Ru C(6B) C(11B) C(12A) -90.5(6) 1_555 1_555 1_555 1_555 yes
Ru C(7B) C(7A) C(6A) 60.4(6) 1_555 1_555 1_555 1_555 yes
Ru C(7B) C(7A) C(8A) 52(1) 1_555 1_555 1_555 1_555 yes
Ru C(7B) C(7A) C(12A) -121.8(4) 1_555 1_555 1_555 1_555 yes
Ru C(7B) C(7A) C(6B) 67(2) 1_555 1_555 1_555 1_555 yes
Ru C(7B) C(7A) C(10B) 60.5(4) 1_555 1_555 1_555 1_555 yes
Ru C(7B) C(8A) C(7A) -50(1) 1_555 1_555 1_555 1_555 yes
Ru C(7B) C(8A) C(9A) -59.2(6) 1_555 1_555 1_555 1_555 yes
Ru C(7B) C(8A) C(13A) 123.2(4) 1_555 1_555 1_555 1_555 yes
Ru C(7B) C(8A) C(8B) -63.6(9) 1_555 1_555 1_555 1_555 yes
Ru C(7B) C(8A) C(12B) 122.3(4) 1_555 1_555 1_555 1_555 yes
Ru C(7B) C(6B) C(6A) 60.7(5) 1_555 1_555 1_555 1_555 yes
Ru C(7B) C(6B) C(7A) -110(2) 1_555 1_555 1_555 1_555 yes
Ru C(7B) C(6B) C(12A) -118.6(3) 1_555 1_555 1_555 1_555 yes
Ru C(7B) C(6B) C(10B) 61.4(4) 1_555 1_555 1_555 1_555 yes
Ru C(7B) C(6B) C(11B) -118.6(6) 1_555 1_555 1_555 1_555 yes
Ru C(7B) C(8B) C(8A) 109(1) 1_555 1_555 1_555 1_555 yes
Ru C(7B) C(8B) C(9A) -54(1) 1_555 1_555 1_555 1_555 yes
Ru C(7B) C(8B) C(10A) -61.9(3) 1_555 1_555 1_555 1_555 yes
Ru C(7B) C(8B) C(9B) -62.9(4) 1_555 1_555 1_555 1_555 yes
Ru C(7B) C(8B) C(13B) 117.1(6) 1_555 1_555 1_555 1_555 yes
Ru C(7B) C(12B) C(8A) -85.1(6) 1_555 1_555 1_555 1_555 yes
Ru C(7B) C(12B) C(13A) -86.2(6) 1_555 1_555 1_555 1_555 yes
Ru C(8B) C(8A) C(7A) 60.9(4) 1_555 1_555 1_555 1_555 yes
Ru C(8B) C(8A) C(9A) 21(4) 1_555 1_555 1_555 1_555 yes
Ru C(8B) C(8A) C(13A) -122.3(5) 1_555 1_555 1_555 1_555 yes
Ru C(8B) C(8A) C(7B) 65.4(10) 1_555 1_555 1_555 1_555 yes
Ru C(8B) C(8A) C(12B) -145(3) 1_555 1_555 1_555 1_555 yes
Ru C(8B) C(9A) C(8A) -21(4) 1_555 1_555 1_555 1_555 yes
Ru C(8B) C(9A) C(10A) -61.3(5) 1_555 1_555 1_555 1_555 yes
Ru C(8B) C(9A) C(14A) 123.3(6) 1_555 1_555 1_555 1_555 yes
Ru C(8B) C(9A) C(9B) -64.1(7) 1_555 1_555 1_555 1_555 yes
Ru C(8B) C(9A) C(13B) 121.9(4) 1_555 1_555 1_555 1_555 yes
Ru C(8B) C(10A) C(6A) -67.9(3) 1_555 1_555 1_555 1_555 yes
Ru C(8B) C(10A) C(9A) 107.4(8) 1_555 1_555 1_555 1_555 yes
Ru C(8B) C(10A) C(15A) 114.2(7) 1_555 1_555 1_555 1_555 yes
Ru C(8B) C(10A) C(9B) 119(1) 1_555 1_555 1_555 1_555 yes
Ru C(8B) C(10A) C(10B) -69.0(4) 1_555 1_555 1_555 1_555 yes
Ru C(8B) C(10A) C(14B) 114.2(4) 1_555 1_555 1_555 1_555 yes
Ru C(8B) C(7B) C(7A) 61.5(7) 1_555 1_555 1_555 1_555 yes
Ru C(8B) C(7B) C(8A) -109(1) 1_555 1_555 1_555 1_555 yes
Ru C(8B) C(7B) C(6B) 62.9(4) 1_555 1_555 1_555 1_555 yes
Ru C(8B) C(7B) C(12B) -117.1(6) 1_555 1_555 1_555 1_555 yes
Ru C(8B) C(9B) C(6A) -64.0(3) 1_555 1_555 1_555 1_555 yes
Ru C(8B) C(9B) C(9A) 108.3(9) 1_555 1_555 1_555 1_555 yes
Ru C(8B) C(9B) C(10A) -57(1) 1_555 1_555 1_555 1_555 yes
Ru C(8B) C(9B) C(15A) 111(1) 1_555 1_555 1_555 1_555 yes
Ru C(8B) C(9B) C(10B) -64.4(4) 1_555 1_555 1_555 1_555 yes
Ru C(8B) C(9B) C(14B) 115.6(6) 1_555 1_555 1_555 1_555 yes
Ru C(8B) C(13B) C(9A) -83.7(8) 1_555 1_555 1_555 1_555 yes
Ru C(8B) C(13B) C(14A) -85.2(6) 1_555 1_555 1_555 1_555 yes
Ru C(9B) C(6A) C(7A) -68.5(3) 1_555 1_555 1_555 1_555 yes
Ru C(9B) C(6A) C(10A) 105(1) 1_555 1_555 1_555 1_555 yes
Ru C(9B) C(6A) C(11A) 113.0(6) 1_555 1_555 1_555 1_555 yes
Ru C(9B) C(6A) C(6B) -69.6(5) 1_555 1_555 1_555 1_555 yes
Ru C(9B) C(6A) C(10B) 112(1) 1_555 1_555 1_555 1_555 yes
Ru C(9B) C(6A) C(15B) 111.7(3) 1_555 1_555 1_555 1_555 yes
Ru C(9B) C(9A) C(8A) 61.2(4) 1_555 1_555 1_555 1_555 yes
Ru C(9B) C(9A) C(10A) 39(3) 1_555 1_555 1_555 1_555 yes
Ru C(9B) C(9A) C(14A) -120.8(5) 1_555 1_555 1_555 1_555 yes
Ru C(9B) C(9A) C(8B) 66.6(9) 1_555 1_555 1_555 1_555 yes
Ru C(9B) C(9A) C(13B) -140(2) 1_555 1_555 1_555 1_555 yes
Ru C(9B) C(10A) C(6A) -62.5(8) 1_555 1_555 1_555 1_555 yes
Ru C(9B) C(10A) C(9A) -38(3) 1_555 1_555 1_555 1_555 yes
Ru C(9B) C(10A) C(15A) 122.9(6) 1_555 1_555 1_555 1_555 yes
Ru C(9B) C(10A) C(8B) -53(1) 1_555 1_555 1_555 1_555 yes
Ru C(9B) C(10A) C(10B) -65(1) 1_555 1_555 1_555 1_555 yes
Ru C(9B) C(10A) C(14B) 120.8(4) 1_555 1_555 1_555 1_555 yes
Ru C(9B) C(15A) C(10A) -65(1) 1_555 1_555 1_555 1_555 yes
Ru C(9B) C(15A) C(14B) 111.2(6) 1_555 1_555 1_555 1_555 yes
Ru C(9B) C(8B) C(8A) 60.8(8) 1_555 1_555 1_555 1_555 yes
Ru C(9B) C(8B) C(9A) -108.3(9) 1_555 1_555 1_555 1_555 yes
Ru C(9B) C(8B) C(10A) 57(1) 1_555 1_555 1_555 1_555 yes
Ru C(9B) C(8B) C(7B) 64.4(4) 1_555 1_555 1_555 1_555 yes
Ru C(9B) C(8B) C(13B) -115.6(6) 1_555 1_555 1_555 1_555 yes
Ru C(9B) C(10B) C(6A) -62(1) 1_555 1_555 1_555 1_555 yes
Ru C(9B) C(10B) C(7A) -63.2(2) 1_555 1_555 1_555 1_555 yes
Ru C(9B) C(10B) C(10A) 108(1) 1_555 1_555 1_555 1_555 yes
Ru C(9B) C(10B) C(11A) 118(2) 1_555 1_555 1_555 1_555 yes
Ru C(9B) C(10B) C(6B) -63.8(4) 1_555 1_555 1_555 1_555 yes
Ru C(9B) C(10B) C(15B) 116.2(6) 1_555 1_555 1_555 1_555 yes
Ru C(9B) C(14B) C(10A) -86(1) 1_555 1_555 1_555 1_555 yes
Ru C(9B) C(14B) C(15A) -89.0(7) 1_555 1_555 1_555 1_555 yes
Ru C(10B) C(6A) C(7A) -61(1) 1_555 1_555 1_555 1_555 yes
Ru C(10B) C(6A) C(10A) -57(1) 1_555 1_555 1_555 1_555 yes
Ru C(10B) C(6A) C(11A) 120.5(4) 1_555 1_555 1_555 1_555 yes
Ru C(10B) C(6A) C(6B) -72(6) 1_555 1_555 1_555 1_555 yes
Ru C(10B) C(6A) C(9B) -59.7(7) 1_555 1_555 1_555 1_555 yes
Ru C(10B) C(6A) C(15B) 118.9(7) 1_555 1_555 1_555 1_555 yes
Ru C(10B) C(7A) C(6A) 109(1) 1_555 1_555 1_555 1_555 yes
Ru C(10B) C(7A) C(8A) -67.5(3) 1_555 1_555 1_555 1_555 yes
Ru C(10B) C(7A) C(12A) 113.0(5) 1_555 1_555 1_555 1_555 yes
Ru C(10B) C(7A) C(6B) 113.2(8) 1_555 1_555 1_555 1_555 yes
Ru C(10B) C(7A) C(7B) -70.0(6) 1_555 1_555 1_555 1_555 yes
Ru C(10B) C(10A) C(6A) 57(1) 1_555 1_555 1_555 1_555 yes
Ru C(10B) C(10A) C(9A) 60.7(5) 1_555 1_555 1_555 1_555 yes
Ru C(10B) C(10A) C(15A) -120.0(4) 1_555 1_555 1_555 1_555 yes
Ru C(10B) C(10A) C(8B) 62.0(3) 1_555 1_555 1_555 1_555 yes
Ru C(10B) C(10A) C(9B) 68(1) 1_555 1_555 1_555 1_555 yes
Ru C(10B) C(10A) C(14B) -124(1) 1_555 1_555 1_555 1_555 yes
Ru C(10B) C(11A) C(6A) -66.2(8) 1_555 1_555 1_555 1_555 yes
Ru C(10B) C(11A) C(15B) 111.8(6) 1_555 1_555 1_555 1_555 yes
Ru C(10B) C(6B) C(6A) 105(6) 1_555 1_555 1_555 1_555 yes
Ru C(10B) C(6B) C(7A) -60.3(7) 1_555 1_555 1_555 1_555 yes
Ru C(10B) C(6B) C(12A) 117(5) 1_555 1_555 1_555 1_555 yes
Ru C(10B) C(6B) C(7B) -61.9(4) 1_555 1_555 1_555 1_555 yes
Ru C(10B) C(6B) C(11B) 118.1(6) 1_555 1_555 1_555 1_555 yes
Ru C(10B) C(9B) C(6A) 62(1) 1_555 1_555 1_555 1_555 yes
Ru C(10B) C(9B) C(9A) 60.3(7) 1_555 1_555 1_555 1_555 yes
Ru C(10B) C(9B) C(10A) -108(1) 1_555 1_555 1_555 1_555 yes
Ru C(10B) C(9B) C(15A) -115.2(3) 1_555 1_555 1_555 1_555 yes
Ru C(10B) C(9B) C(8B) 63.8(4) 1_555 1_555 1_555 1_555 yes
Ru C(10B) C(9B) C(14B) -116.2(6) 1_555 1_555 1_555 1_555 yes
Ru C(10B) C(15B) C(6A) -90(1) 1_555 1_555 1_555 1_555 yes
Ru C(10B) C(15B) C(11A) -92.6(6) 1_555 1_555 1_555 1_555 yes
Ti Ru Pd S(1) 58.52(4) 1_555 1_555 1_555 1_555 yes
Ti Ru Pd P(1) 82.96(5) 1_555 1_555 1_555 1_555 yes
Ti Ru Pd P(2) -113.36(4) 1_555 1_555 1_555 1_555 yes
Ti Ru C(6A) C(7A) -153.2(2) 1_555 1_555 1_555 1_555 yes
Ti Ru C(6A) C(10A) 90.8(3) 1_555 1_555 1_555 1_555 yes
Ti Ru C(6A) C(11A) -31.3(5) 1_555 1_555 1_555 1_555 yes
Ti Ru C(6A) C(6B) -132.2(4) 1_555 1_555 1_555 1_555 yes
Ti Ru C(6A) C(9B) 102.7(3) 1_555 1_555 1_555 1_555 yes
Ti Ru C(6A) C(10B) 56.6(10) 1_555 1_555 1_555 1_555 yes
Ti Ru C(6A) C(15B) 12.0(4) 1_555 1_555 1_555 1_555 yes
Ti Ru C(7A) C(6A) 66.8(5) 1_555 1_555 1_555 1_555 yes
Ti Ru C(7A) C(8A) -176.5(3) 1_555 1_555 1_555 1_555 yes
Ti Ru C(7A) C(12A) -53.8(7) 1_555 1_555 1_555 1_555 yes
Ti Ru C(7A) C(6B) 35.6(9) 1_555 1_555 1_555 1_555 yes
Ti Ru C(7A) C(7B) -161.8(5) 1_555 1_555 1_555 1_555 yes
Ti Ru C(7A) C(10B) 74.7(4) 1_555 1_555 1_555 1_555 yes
Ti Ru C(8A) C(7A) 175.0(4) 1_555 1_555 1_555 1_555 yes
Ti Ru C(8A) C(9A) -67.0(6) 1_555 1_555 1_555 1_555 yes
Ti Ru C(8A) C(13A) 54.8(8) 1_555 1_555 1_555 1_555 yes
Ti Ru C(8A) C(7B) 158.9(5) 1_555 1_555 1_555 1_555 yes
Ti Ru C(8A) C(8B) -65.0(7) 1_555 1_555 1_555 1_555 yes
Ti Ru C(8A) C(12B) 109.2(5) 1_555 1_555 1_555 1_555 yes
Ti Ru C(9A) C(8A) 160.1(2) 1_555 1_555 1_555 1_555 yes
Ti Ru C(9A) C(10A) -81.8(3) 1_555 1_555 1_555 1_555 yes
Ti Ru C(9A) C(14A) 38.5(6) 1_555 1_555 1_555 1_555 yes
Ti Ru C(9A) C(8B) 157.2(6) 1_555 1_555 1_555 1_555 yes
Ti Ru C(9A) C(9B) -78.0(4) 1_555 1_555 1_555 1_555 yes
Ti Ru C(9A) C(13B) 93.2(5) 1_555 1_555 1_555 1_555 yes
Ti Ru C(10A) C(6A) -116.7(3) 1_555 1_555 1_555 1_555 yes
Ti Ru C(10A) C(9A) 126.5(2) 1_555 1_555 1_555 1_555 yes
Ti Ru C(10A) C(15A) 3.8(5) 1_555 1_555 1_555 1_555 yes
Ti Ru C(10A) C(8B) 144.5(2) 1_555 1_555 1_555 1_555 yes
Ti Ru C(10A) C(9B) 117(1) 1_555 1_555 1_555 1_555 yes
Ti Ru C(10A) C(10B) -102.7(4) 1_555 1_555 1_555 1_555 yes
Ti Ru C(10A) C(14B) 50.4(5) 1_555 1_555 1_555 1_555 yes
Ti Ru C(6B) C(6A) 70.7(5) 1_555 1_555 1_555 1_555 yes
Ti Ru C(6B) C(7A) -158.7(5) 1_555 1_555 1_555 1_555 yes
Ti Ru C(6B) C(12A) -101.8(4) 1_555 1_555 1_555 1_555 yes
Ti Ru C(6B) C(7B) -168.6(3) 1_555 1_555 1_555 1_555 yes
Ti Ru C(6B) C(10B) 73.7(4) 1_555 1_555 1_555 1_555 yes
Ti Ru C(6B) C(11B) -47.2(7) 1_555 1_555 1_555 1_555 yes
Ti Ru C(7B) C(7A) 80(1) 1_555 1_555 1_555 1_555 yes
Ti Ru C(7B) C(8A) -128(1) 1_555 1_555 1_555 1_555 yes
Ti Ru C(7B) C(6B) 88(1) 1_555 1_555 1_555 1_555 yes
Ti Ru C(7B) C(8B) -153(1) 1_555 1_555 1_555 1_555 yes
Ti Ru C(7B) C(12B) -33(1) 1_555 1_555 1_555 1_555 yes
Ti Ru C(8B) C(8A) 152.8(4) 1_555 1_555 1_555 1_555 yes
Ti Ru C(8B) C(9A) -31.8(9) 1_555 1_555 1_555 1_555 yes
Ti Ru C(8B) C(10A) -77.3(4) 1_555 1_555 1_555 1_555 yes
Ti Ru C(8B) C(7B) 174.1(3) 1_555 1_555 1_555 1_555 yes
Ti Ru C(8B) C(9B) -69.5(4) 1_555 1_555 1_555 1_555 yes
Ti Ru C(8B) C(13B) 51.7(8) 1_555 1_555 1_555 1_555 yes
Ti Ru C(9B) C(6A) -113.8(3) 1_555 1_555 1_555 1_555 yes
Ti Ru C(9B) C(9A) 123.5(4) 1_555 1_555 1_555 1_555 yes
Ti Ru C(9B) C(10A) -69(1) 1_555 1_555 1_555 1_555 yes
Ti Ru C(9B) C(15A) -20.2(4) 1_555 1_555 1_555 1_555 yes
Ti Ru C(9B) C(8B) 144.2(3) 1_555 1_555 1_555 1_555 yes
Ti Ru C(9B) C(10B) -99.6(3) 1_555 1_555 1_555 1_555 yes
Ti Ru C(9B) C(14B) 22.5(6) 1_555 1_555 1_555 1_555 yes
Ti Ru C(10B) C(6A) -130.4(9) 1_555 1_555 1_555 1_555 yes
Ti Ru C(10B) C(7A) -154.5(2) 1_555 1_555 1_555 1_555 yes
Ti Ru C(10B) C(10A) 95.5(4) 1_555 1_555 1_555 1_555 yes
Ti Ru C(10B) C(11A) -63.1(5) 1_555 1_555 1_555 1_555 yes
Ti Ru C(10B) C(6B) -136.6(3) 1_555 1_555 1_555 1_555 yes
Ti Ru C(10B) C(9B) 106.5(4) 1_555 1_555 1_555 1_555 yes
Ti Ru C(10B) C(15B) -14.3(6) 1_555 1_555 1_555 1_555 yes
Ti S(1) Pd P(1) 121.33(5) 1_555 1_555 1_555 1_555 yes
Ti S(1) Pd P(2) -46.9(2) 1_555 1_555 1_555 1_555 yes
Ti S(1) Ru S(2) -0.48(5) 1_555 1_555 1_555 1_555 yes
Ti S(1) Ru C(6A) -132.6(2) 1_555 1_555 1_555 1_555 yes
Ti S(1) Ru C(7A) -170.9(1) 1_555 1_555 1_555 1_555 yes
Ti S(1) Ru C(8A) 168.0(2) 1_555 1_555 1_555 1_555 yes
Ti S(1) Ru C(9A) -127.9(4) 1_555 1_555 1_555 1_555 yes
Ti S(1) Ru C(10A) -103.6(2) 1_555 1_555 1_555 1_555 yes
Ti S(1) Ru C(6B) -157.1(2) 1_555 1_555 1_555 1_555 yes
Ti S(1) Ru C(7B) 174.9(2) 1_555 1_555 1_555 1_555 yes
Ti S(1) Ru C(8B) -169.0(4) 1_555 1_555 1_555 1_555 yes
Ti S(1) Ru C(9B) -104.2(2) 1_555 1_555 1_555 1_555 yes
Ti S(1) Ru C(10B) -120.9(2) 1_555 1_555 1_555 1_555 yes
Ti S(2) Ru S(1) 0.51(6) 1_555 1_555 1_555 1_555 yes
Ti S(2) Ru C(6A) 114.7(2) 1_555 1_555 1_555 1_555 yes
Ti S(2) Ru C(7A) 162.2(3) 1_555 1_555 1_555 1_555 yes
Ti S(2) Ru C(8A) -171.0(1) 1_555 1_555 1_555 1_555 yes
Ti S(2) Ru C(9A) 166.8(1) 1_555 1_555 1_555 1_555 yes
Ti S(2) Ru C(10A) 130.3(1) 1_555 1_555 1_555 1_555 yes
Ti S(2) Ru C(6B) 128.6(3) 1_555 1_555 1_555 1_555 yes
Ti S(2) Ru C(7B) -173.9(2) 1_555 1_555 1_555 1_555 yes
Ti S(2) Ru C(8B) 175.9(2) 1_555 1_555 1_555 1_555 yes
Ti S(2) Ru C(9B) 140.2(2) 1_555 1_555 1_555 1_555 yes
Ti S(2) Ru C(10B) 112.9(2) 1_555 1_555 1_555 1_555 yes
Ti C(1) C(2) C(3) -65.8(6) 1_555 1_555 1_555 1_555 yes
Ti C(1) C(5) C(4) 63.4(6) 1_555 1_555 1_555 1_555 yes
Ti C(2) C(1) C(5) 65.4(6) 1_555 1_555 1_555 1_555 yes
Ti C(2) C(3) C(4) -65.1(6) 1_555 1_555 1_555 1_555 yes
Ti C(3) C(2) C(1) 66.2(5) 1_555 1_555 1_555 1_555 yes
Ti C(3) C(4) C(5) -66.1(6) 1_555 1_555 1_555 1_555 yes
Ti C(4) C(3) C(2) 64.8(6) 1_555 1_555 1_555 1_555 yes
Ti C(4) C(5) C(1) -64.0(6) 1_555 1_555 1_555 1_555 yes
Ti C(5) C(1) C(2) -63.7(5) 1_555 1_555 1_555 1_555 yes
Ti C(5) C(4) C(3) 65.0(6) 1_555 1_555 1_555 1_555 yes
Cl Ti Ru S(1) 93.88(6) 1_555 1_555 1_555 1_555 yes
Cl Ti Ru S(2) -86.74(7) 1_555 1_555 1_555 1_555 yes
Cl Ti Ru C(6A) 164.9(2) 1_555 1_555 1_555 1_555 yes
Cl Ti Ru C(7A) 117.7(4) 1_555 1_555 1_555 1_555 yes
Cl Ti Ru C(8A) -54.2(5) 1_555 1_555 1_555 1_555 yes
Cl Ti Ru C(9A) -105.9(2) 1_555 1_555 1_555 1_555 yes
Cl Ti Ru C(10A) -149.7(1) 1_555 1_555 1_555 1_555 yes
Cl Ti Ru C(6B) 134.0(3) 1_555 1_555 1_555 1_555 yes
Cl Ti Ru C(7B) 54(1) 1_555 1_555 1_555 1_555 yes
Cl Ti Ru C(8B) -94.6(3) 1_555 1_555 1_555 1_555 yes
Cl Ti Ru C(9B) -138.4(2) 1_555 1_555 1_555 1_555 yes
Cl Ti Ru C(10B) 176.7(2) 1_555 1_555 1_555 1_555 yes
Cl Ti C(1) C(2) 162.2(4) 1_555 1_555 1_555 1_555 yes
Cl Ti C(1) C(5) 46.0(5) 1_555 1_555 1_555 1_555 yes
Cl Ti C(2) C(1) -27.5(5) 1_555 1_555 1_555 1_555 yes
Cl Ti C(2) C(3) 87.5(5) 1_555 1_555 1_555 1_555 yes
Cl Ti C(3) C(2) -126.5(4) 1_555 1_555 1_555 1_555 yes
Cl Ti C(3) C(4) -11.7(5) 1_555 1_555 1_555 1_555 yes
Cl Ti C(4) C(3) 170.8(4) 1_555 1_555 1_555 1_555 yes
Cl Ti C(4) C(5) -73.0(4) 1_555 1_555 1_555 1_555 yes
Cl Ti C(5) C(1) -136.9(4) 1_555 1_555 1_555 1_555 yes
Cl Ti C(5) C(4) 106.9(4) 1_555 1_555 1_555 1_555 yes
S(1) Pd Ru S(2) 98.63(5) 1_555 1_555 1_555 1_555 yes
S(1) Pd Ru C(6A) -67.7(2) 1_555 1_555 1_555 1_555 yes
S(1) Pd Ru C(7A) -98.9(1) 1_555 1_555 1_555 1_555 yes
S(1) Pd Ru C(8A) -137.4(1) 1_555 1_555 1_555 1_555 yes
S(1) Pd Ru C(9A) -162.7(2) 1_555 1_555 1_555 1_555 yes
S(1) Pd Ru C(10A) -95.1(6) 1_555 1_555 1_555 1_555 yes
S(1) Pd Ru C(6B) -82.0(2) 1_555 1_555 1_555 1_555 yes
S(1) Pd Ru C(7B) -119.4(1) 1_555 1_555 1_555 1_555 yes
S(1) Pd Ru C(8B) -150.5(2) 1_555 1_555 1_555 1_555 yes
S(1) Pd Ru C(9B) -136.5(5) 1_555 1_555 1_555 1_555 yes
S(1) Pd Ru C(10B) -59.6(3) 1_555 1_555 1_555 1_555 yes
S(1) Pd P(1) C(16) 73.9(2) 1_555 1_555 1_555 1_555 yes
S(1) Pd P(1) C(22) -41.7(2) 1_555 1_555 1_555 1_555 yes
S(1) Pd P(1) C(28) -166.3(2) 1_555 1_555 1_555 1_555 yes
S(1) Pd P(2) C(34) -132.5(2) 1_555 1_555 1_555 1_555 yes
S(1) Pd P(2) C(40) 103.8(2) 1_555 1_555 1_555 1_555 yes
S(1) Pd P(2) C(46) -14.3(2) 1_555 1_555 1_555 1_555 yes
S(1) Ru Pd P(1) 24.44(6) 1_555 1_555 1_555 1_555 yes
S(1) Ru Pd P(2) -171.87(5) 1_555 1_555 1_555 1_555 yes
S(1) Ru Ti S(2) -179.38(7) 1_555 1_555 1_555 1_555 yes
S(1) Ru Ti C(1) -45.7(2) 1_555 1_555 1_555 1_555 yes
S(1) Ru Ti C(2) -75.1(2) 1_555 1_555 1_555 1_555 yes
S(1) Ru Ti C(3) -110.3(2) 1_555 1_555 1_555 1_555 yes
S(1) Ru Ti C(4) -126.6(3) 1_555 1_555 1_555 1_555 yes
S(1) Ru Ti C(5) -56.9(6) 1_555 1_555 1_555 1_555 yes
S(1) Ru C(6A) C(7A) -102.8(2) 1_555 1_555 1_555 1_555 yes
S(1) Ru C(6A) C(10A) 141.2(3) 1_555 1_555 1_555 1_555 yes
S(1) Ru C(6A) C(11A) 19.1(5) 1_555 1_555 1_555 1_555 yes
S(1) Ru C(6A) C(6B) -81.8(4) 1_555 1_555 1_555 1_555 yes
S(1) Ru C(6A) C(9B) 153.1(3) 1_555 1_555 1_555 1_555 yes
S(1) Ru C(6A) C(10B) 107.0(9) 1_555 1_555 1_555 1_555 yes
S(1) Ru C(6A) C(15B) 62.4(4) 1_555 1_555 1_555 1_555 yes
S(1) Ru C(7A) C(6A) 86.5(3) 1_555 1_555 1_555 1_555 yes
S(1) Ru C(7A) C(8A) -156.9(3) 1_555 1_555 1_555 1_555 yes
S(1) Ru C(7A) C(12A) -34.1(5) 1_555 1_555 1_555 1_555 yes
S(1) Ru C(7A) C(6B) 55.3(6) 1_555 1_555 1_555 1_555 yes
S(1) Ru C(7A) C(7B) -142.1(6) 1_555 1_555 1_555 1_555 yes
S(1) Ru C(7A) C(10B) 94.4(2) 1_555 1_555 1_555 1_555 yes
S(1) Ru C(8A) C(7A) 35.1(4) 1_555 1_555 1_555 1_555 yes
S(1) Ru C(8A) C(9A) 153.1(2) 1_555 1_555 1_555 1_555 yes
S(1) Ru C(8A) C(13A) -85.2(4) 1_555 1_555 1_555 1_555 yes
S(1) Ru C(8A) C(7B) 19.0(7) 1_555 1_555 1_555 1_555 yes
S(1) Ru C(8A) C(8B) 155.1(4) 1_555 1_555 1_555 1_555 yes
S(1) Ru C(8A) C(12B) -30.7(4) 1_555 1_555 1_555 1_555 yes
S(1) Ru C(9A) C(8A) -85.2(5) 1_555 1_555 1_555 1_555 yes
S(1) Ru C(9A) C(10A) 32.9(6) 1_555 1_555 1_555 1_555 yes
S(1) Ru C(9A) C(14A) 153.2(4) 1_555 1_555 1_555 1_555 yes
S(1) Ru C(9A) C(8B) -88.0(9) 1_555 1_555 1_555 1_555 yes
S(1) Ru C(9A) C(9B) 36.7(7) 1_555 1_555 1_555 1_555 yes
S(1) Ru C(9A) C(13B) -152.1(5) 1_555 1_555 1_555 1_555 yes
S(1) Ru C(10A) C(6A) -51.3(3) 1_555 1_555 1_555 1_555 yes
S(1) Ru C(10A) C(9A) -168.1(2) 1_555 1_555 1_555 1_555 yes
S(1) Ru C(10A) C(15A) 69.2(5) 1_555 1_555 1_555 1_555 yes
S(1) Ru C(10A) C(8B) -150.2(2) 1_555 1_555 1_555 1_555 yes
S(1) Ru C(10A) C(9B) -177(1) 1_555 1_555 1_555 1_555 yes
S(1) Ru C(10A) C(10B) -37.4(5) 1_555 1_555 1_555 1_555 yes
S(1) Ru C(10A) C(14B) 115.8(5) 1_555 1_555 1_555 1_555 yes
S(1) Ru C(6B) C(6A) 101.9(4) 1_555 1_555 1_555 1_555 yes
S(1) Ru C(6B) C(7A) -127.4(6) 1_555 1_555 1_555 1_555 yes
S(1) Ru C(6B) C(12A) -70.6(4) 1_555 1_555 1_555 1_555 yes
S(1) Ru C(6B) C(7B) -137.4(3) 1_555 1_555 1_555 1_555 yes
S(1) Ru C(6B) C(10B) 105.0(3) 1_555 1_555 1_555 1_555 yes
S(1) Ru C(6B) C(11B) -16.0(6) 1_555 1_555 1_555 1_555 yes
S(1) Ru C(7B) C(7A) 43.7(6) 1_555 1_555 1_555 1_555 yes
S(1) Ru C(7B) C(8A) -165.5(5) 1_555 1_555 1_555 1_555 yes
S(1) Ru C(7B) C(6B) 52.1(4) 1_555 1_555 1_555 1_555 yes
S(1) Ru C(7B) C(8B) 169.5(3) 1_555 1_555 1_555 1_555 yes
S(1) Ru C(7B) C(12B) -69.9(5) 1_555 1_555 1_555 1_555 yes
S(1) Ru C(8B) C(8A) -44.7(8) 1_555 1_555 1_555 1_555 yes
S(1) Ru C(8B) C(9A) 130.7(6) 1_555 1_555 1_555 1_555 yes
S(1) Ru C(8B) C(10A) 85.2(5) 1_555 1_555 1_555 1_555 yes
S(1) Ru C(8B) C(7B) -23.3(6) 1_555 1_555 1_555 1_555 yes
S(1) Ru C(8B) C(9B) 93.1(5) 1_555 1_555 1_555 1_555 yes
S(1) Ru C(8B) C(13B) -145.7(5) 1_555 1_555 1_555 1_555 yes
S(1) Ru C(9B) C(6A) -41.9(4) 1_555 1_555 1_555 1_555 yes
S(1) Ru C(9B) C(9A) -164.5(3) 1_555 1_555 1_555 1_555 yes
S(1) Ru C(9B) C(10A) 2(1) 1_555 1_555 1_555 1_555 yes
S(1) Ru C(9B) C(15A) 51.8(5) 1_555 1_555 1_555 1_555 yes
S(1) Ru C(9B) C(8B) -143.9(3) 1_555 1_555 1_555 1_555 yes
S(1) Ru C(9B) C(10B) -27.7(5) 1_555 1_555 1_555 1_555 yes
S(1) Ru C(9B) C(14B) 94.5(6) 1_555 1_555 1_555 1_555 yes
S(1) Ru C(10B) C(6A) -75.5(10) 1_555 1_555 1_555 1_555 yes
S(1) Ru C(10B) C(7A) -99.5(2) 1_555 1_555 1_555 1_555 yes
S(1) Ru C(10B) C(10A) 150.4(4) 1_555 1_555 1_555 1_555 yes
S(1) Ru C(10B) C(11A) -8.2(5) 1_555 1_555 1_555 1_555 yes
S(1) Ru C(10B) C(6B) -81.7(3) 1_555 1_555 1_555 1_555 yes
S(1) Ru C(10B) C(9B) 161.4(3) 1_555 1_555 1_555 1_555 yes
S(1) Ru C(10B) C(15B) 40.6(6) 1_555 1_555 1_555 1_555 yes
S(1) Ti Ru S(2) 179.38(7) 1_555 1_555 1_555 1_555 yes
S(1) Ti Ru C(6A) 71.0(2) 1_555 1_555 1_555 1_555 yes
S(1) Ti Ru C(7A) 23.8(4) 1_555 1_555 1_555 1_555 yes
S(1) Ti Ru C(8A) -148.1(5) 1_555 1_555 1_555 1_555 yes
S(1) Ti Ru C(9A) 160.2(2) 1_555 1_555 1_555 1_555 yes
S(1) Ti Ru C(10A) 116.5(1) 1_555 1_555 1_555 1_555 yes
S(1) Ti Ru C(6B) 40.1(3) 1_555 1_555 1_555 1_555 yes
S(1) Ti Ru C(7B) -39(1) 1_555 1_555 1_555 1_555 yes
S(1) Ti Ru C(8B) 171.5(3) 1_555 1_555 1_555 1_555 yes
S(1) Ti Ru C(9B) 127.7(2) 1_555 1_555 1_555 1_555 yes
S(1) Ti Ru C(10B) 82.8(2) 1_555 1_555 1_555 1_555 yes
S(1) Ti C(1) C(2) -91.0(4) 1_555 1_555 1_555 1_555 yes
S(1) Ti C(1) C(5) 152.8(4) 1_555 1_555 1_555 1_555 yes
S(1) Ti C(2) C(1) 86.7(4) 1_555 1_555 1_555 1_555 yes
S(1) Ti C(2) C(3) -158.3(4) 1_555 1_555 1_555 1_555 yes
S(1) Ti C(3) C(2) 24.9(5) 1_555 1_555 1_555 1_555 yes
S(1) Ti C(3) C(4) 139.6(4) 1_555 1_555 1_555 1_555 yes
S(1) Ti C(4) C(3) -63.9(6) 1_555 1_555 1_555 1_555 yes
S(1) Ti C(4) C(5) 52.2(6) 1_555 1_555 1_555 1_555 yes
S(1) Ti C(5) C(1) -30.3(5) 1_555 1_555 1_555 1_555 yes
S(1) Ti C(5) C(4) -146.5(4) 1_555 1_555 1_555 1_555 yes
S(2) Ru Pd P(1) 123.07(6) 1_555 1_555 1_555 1_555 yes
S(2) Ru Pd P(2) -73.24(5) 1_555 1_555 1_555 1_555 yes
S(2) Ru Ti C(1) 133.7(2) 1_555 1_555 1_555 1_555 yes
S(2) Ru Ti C(2) 104.3(2) 1_555 1_555 1_555 1_555 yes
S(2) Ru Ti C(3) 69.1(2) 1_555 1_555 1_555 1_555 yes
S(2) Ru Ti C(4) 52.8(3) 1_555 1_555 1_555 1_555 yes
S(2) Ru Ti C(5) 122.5(6) 1_555 1_555 1_555 1_555 yes
S(2) Ru C(6A) C(7A) 142.1(2) 1_555 1_555 1_555 1_555 yes
S(2) Ru C(6A) C(10A) 26.2(4) 1_555 1_555 1_555 1_555 yes
S(2) Ru C(6A) C(11A) -95.9(5) 1_555 1_555 1_555 1_555 yes
S(2) Ru C(6A) C(6B) 163.1(4) 1_555 1_555 1_555 1_555 yes
S(2) Ru C(6A) C(9B) 38.0(3) 1_555 1_555 1_555 1_555 yes
S(2) Ru C(6A) C(10B) -8(1) 1_555 1_555 1_555 1_555 yes
S(2) Ru C(6A) C(15B) -52.6(4) 1_555 1_555 1_555 1_555 yes
S(2) Ru C(7A) C(6A) -74.9(4) 1_555 1_555 1_555 1_555 yes
S(2) Ru C(7A) C(8A) 41.7(5) 1_555 1_555 1_555 1_555 yes
S(2) Ru C(7A) C(12A) 164.4(4) 1_555 1_555 1_555 1_555 yes
S(2) Ru C(7A) C(6B) -106.1(6) 1_555 1_555 1_555 1_555 yes
S(2) Ru C(7A) C(7B) 56.5(7) 1_555 1_555 1_555 1_555 yes
S(2) Ru C(7A) C(10B) -67.0(4) 1_555 1_555 1_555 1_555 yes
S(2) Ru C(8A) C(7A) -157.6(3) 1_555 1_555 1_555 1_555 yes
S(2) Ru C(8A) C(9A) -39.6(3) 1_555 1_555 1_555 1_555 yes
S(2) Ru C(8A) C(13A) 82.2(4) 1_555 1_555 1_555 1_555 yes
S(2) Ru C(8A) C(7B) -173.6(6) 1_555 1_555 1_555 1_555 yes
S(2) Ru C(8A) C(8B) -37.6(5) 1_555 1_555 1_555 1_555 yes
S(2) Ru C(8A) C(12B) 136.6(3) 1_555 1_555 1_555 1_555 yes
S(2) Ru C(9A) C(8A) 145.6(2) 1_555 1_555 1_555 1_555 yes
S(2) Ru C(9A) C(10A) -96.3(3) 1_555 1_555 1_555 1_555 yes
S(2) Ru C(9A) C(14A) 24.0(5) 1_555 1_555 1_555 1_555 yes
S(2) Ru C(9A) C(8B) 142.8(7) 1_555 1_555 1_555 1_555 yes
S(2) Ru C(9A) C(9B) -92.5(4) 1_555 1_555 1_555 1_555 yes
S(2) Ru C(9A) C(13B) 78.8(5) 1_555 1_555 1_555 1_555 yes
S(2) Ru C(10A) C(6A) -159.4(3) 1_555 1_555 1_555 1_555 yes
S(2) Ru C(10A) C(9A) 83.8(3) 1_555 1_555 1_555 1_555 yes
S(2) Ru C(10A) C(15A) -38.9(4) 1_555 1_555 1_555 1_555 yes
S(2) Ru C(10A) C(8B) 101.8(2) 1_555 1_555 1_555 1_555 yes
S(2) Ru C(10A) C(9B) 74(1) 1_555 1_555 1_555 1_555 yes
S(2) Ru C(10A) C(10B) -145.4(4) 1_555 1_555 1_555 1_555 yes
S(2) Ru C(10A) C(14B) 7.8(5) 1_555 1_555 1_555 1_555 yes
S(2) Ru C(6B) C(6A) -27.5(6) 1_555 1_555 1_555 1_555 yes
S(2) Ru C(6B) C(7A) 103.1(7) 1_555 1_555 1_555 1_555 yes
S(2) Ru C(6B) C(12A) 160.0(3) 1_555 1_555 1_555 1_555 yes
S(2) Ru C(6B) C(7B) 93.2(4) 1_555 1_555 1_555 1_555 yes
S(2) Ru C(6B) C(10B) -24.5(5) 1_555 1_555 1_555 1_555 yes
S(2) Ru C(6B) C(11B) -145.4(5) 1_555 1_555 1_555 1_555 yes
S(2) Ru C(7B) C(7A) -142.7(5) 1_555 1_555 1_555 1_555 yes
S(2) Ru C(7B) C(8A) 8.1(7) 1_555 1_555 1_555 1_555 yes
S(2) Ru C(7B) C(6B) -134.3(3) 1_555 1_555 1_555 1_555 yes
S(2) Ru C(7B) C(8B) -17.0(4) 1_555 1_555 1_555 1_555 yes
S(2) Ru C(7B) C(12B) 103.7(5) 1_555 1_555 1_555 1_555 yes
S(2) Ru C(8B) C(8A) 146.7(5) 1_555 1_555 1_555 1_555 yes
S(2) Ru C(8B) C(9A) -37.9(7) 1_555 1_555 1_555 1_555 yes
S(2) Ru C(8B) C(10A) -83.4(2) 1_555 1_555 1_555 1_555 yes
S(2) Ru C(8B) C(7B) 168.0(3) 1_555 1_555 1_555 1_555 yes
S(2) Ru C(8B) C(9B) -75.5(3) 1_555 1_555 1_555 1_555 yes
S(2) Ru C(8B) C(13B) 45.7(6) 1_555 1_555 1_555 1_555 yes
S(2) Ru C(9B) C(6A) -150.5(3) 1_555 1_555 1_555 1_555 yes
S(2) Ru C(9B) C(9A) 86.9(4) 1_555 1_555 1_555 1_555 yes
S(2) Ru C(9B) C(10A) -105(1) 1_555 1_555 1_555 1_555 yes
S(2) Ru C(9B) C(15A) -56.9(4) 1_555 1_555 1_555 1_555 yes
S(2) Ru C(9B) C(8B) 107.5(3) 1_555 1_555 1_555 1_555 yes
S(2) Ru C(9B) C(10B) -136.3(4) 1_555 1_555 1_555 1_555 yes
S(2) Ru C(9B) C(14B) -14.1(6) 1_555 1_555 1_555 1_555 yes
S(2) Ru C(10B) C(6A) 172.9(9) 1_555 1_555 1_555 1_555 yes
S(2) Ru C(10B) C(7A) 148.8(2) 1_555 1_555 1_555 1_555 yes
S(2) Ru C(10B) C(10A) 38.8(5) 1_555 1_555 1_555 1_555 yes
S(2) Ru C(10B) C(11A) -119.8(4) 1_555 1_555 1_555 1_555 yes
S(2) Ru C(10B) C(6B) 166.7(3) 1_555 1_555 1_555 1_555 yes
S(2) Ru C(10B) C(9B) 49.8(4) 1_555 1_555 1_555 1_555 yes
S(2) Ru C(10B) C(15B) -71.0(6) 1_555 1_555 1_555 1_555 yes
S(2) Ti Ru C(6A) -108.3(2) 1_555 1_555 1_555 1_555 yes
S(2) Ti Ru C(7A) -155.6(4) 1_555 1_555 1_555 1_555 yes
S(2) Ti Ru C(8A) 32.5(5) 1_555 1_555 1_555 1_555 yes
S(2) Ti Ru C(9A) -19.2(2) 1_555 1_555 1_555 1_555 yes
S(2) Ti Ru C(10A) -62.9(2) 1_555 1_555 1_555 1_555 yes
S(2) Ti Ru C(6B) -139.3(3) 1_555 1_555 1_555 1_555 yes
S(2) Ti Ru C(7B) 141(1) 1_555 1_555 1_555 1_555 yes
S(2) Ti Ru C(8B) -7.9(3) 1_555 1_555 1_555 1_555 yes
S(2) Ti Ru C(9B) -51.7(2) 1_555 1_555 1_555 1_555 yes
S(2) Ti Ru C(10B) -96.6(2) 1_555 1_555 1_555 1_555 yes
S(2) Ti C(1) C(2) 20.1(5) 1_555 1_555 1_555 1_555 yes
S(2) Ti C(1) C(5) -96.1(5) 1_555 1_555 1_555 1_555 yes
S(2) Ti C(2) C(1) -167.3(4) 1_555 1_555 1_555 1_555 yes
S(2) Ti C(2) C(3) -52.3(4) 1_555 1_555 1_555 1_555 yes
S(2) Ti C(3) C(2) 131.7(4) 1_555 1_555 1_555 1_555 yes
S(2) Ti C(3) C(4) -113.6(5) 1_555 1_555 1_555 1_555 yes
S(2) Ti C(4) C(3) 68.6(4) 1_555 1_555 1_555 1_555 yes
S(2) Ti C(4) C(5) -175.3(4) 1_555 1_555 1_555 1_555 yes
S(2) Ti C(5) C(1) 122.8(4) 1_555 1_555 1_555 1_555 yes
S(2) Ti C(5) C(4) 6.6(5) 1_555 1_555 1_555 1_555 yes
P(1) Pd Ru C(6A) -43.3(2) 1_555 1_555 1_555 1_555 yes
P(1) Pd Ru C(7A) -74.5(1) 1_555 1_555 1_555 1_555 yes
P(1) Pd Ru C(8A) -112.9(1) 1_555 1_555 1_555 1_555 yes
P(1) Pd Ru C(9A) -138.2(2) 1_555 1_555 1_555 1_555 yes
P(1) Pd Ru C(10A) -70.7(6) 1_555 1_555 1_555 1_555 yes
P(1) Pd Ru C(6B) -57.6(2) 1_555 1_555 1_555 1_555 yes
P(1) Pd Ru C(7B) -94.9(2) 1_555 1_555 1_555 1_555 yes
P(1) Pd Ru C(8B) -126.1(2) 1_555 1_555 1_555 1_555 yes
P(1) Pd Ru C(9B) -112.1(5) 1_555 1_555 1_555 1_555 yes
P(1) Pd Ru C(10B) -35.1(3) 1_555 1_555 1_555 1_555 yes
P(1) Pd P(2) C(34) 59.7(2) 1_555 1_555 1_555 1_555 yes
P(1) Pd P(2) C(40) -63.9(2) 1_555 1_555 1_555 1_555 yes
P(1) Pd P(2) C(46) 177.9(2) 1_555 1_555 1_555 1_555 yes
P(1) C(16) C(17) C(18) -176.4(5) 1_555 1_555 1_555 1_555 yes
P(1) C(16) C(21) C(20) 177.1(5) 1_555 1_555 1_555 1_555 yes
P(1) C(22) C(23) C(24) 179.3(4) 1_555 1_555 1_555 1_555 yes
P(1) C(22) C(27) C(26) -177.4(5) 1_555 1_555 1_555 1_555 yes
P(1) C(28) C(29) C(30) 179.9(4) 1_555 1_555 1_555 1_555 yes
P(1) C(28) C(33) C(32) -179.7(4) 1_555 1_555 1_555 1_555 yes
P(2) Pd Ru C(6A) 120.4(2) 1_555 1_555 1_555 1_555 yes
P(2) Pd Ru C(7A) 89.2(1) 1_555 1_555 1_555 1_555 yes
P(2) Pd Ru C(8A) 50.8(1) 1_555 1_555 1_555 1_555 yes
P(2) Pd Ru C(9A) 25.5(2) 1_555 1_555 1_555 1_555 yes
P(2) Pd Ru C(10A) 93.0(6) 1_555 1_555 1_555 1_555 yes
P(2) Pd Ru C(6B) 106.1(2) 1_555 1_555 1_555 1_555 yes
P(2) Pd Ru C(7B) 68.8(1) 1_555 1_555 1_555 1_555 yes
P(2) Pd Ru C(8B) 37.6(2) 1_555 1_555 1_555 1_555 yes
P(2) Pd Ru C(9B) 51.6(5) 1_555 1_555 1_555 1_555 yes
P(2) Pd Ru C(10B) 128.5(3) 1_555 1_555 1_555 1_555 yes
P(2) Pd P(1) C(16) -109.5(2) 1_555 1_555 1_555 1_555 yes
P(2) Pd P(1) C(22) 135.0(2) 1_555 1_555 1_555 1_555 yes
P(2) Pd P(1) C(28) 10.4(2) 1_555 1_555 1_555 1_555 yes
P(2) C(34) C(35) C(36) 173.9(4) 1_555 1_555 1_555 1_555 yes
P(2) C(34) C(39) C(38) -174.4(4) 1_555 1_555 1_555 1_555 yes
P(2) C(40) C(41) C(42) -177.1(5) 1_555 1_555 1_555 1_555 yes
P(2) C(40) C(45) C(44) 177.3(5) 1_555 1_555 1_555 1_555 yes
P(2) C(46) C(47) C(48) -178.3(4) 1_555 1_555 1_555 1_555 yes
P(2) C(46) C(51) C(50) 177.1(4) 1_555 1_555 1_555 1_555 yes
C(1) Ti Ru C(6A) 25.3(3) 1_555 1_555 1_555 1_555 yes
C(1) Ti Ru C(7A) -21.9(4) 1_555 1_555 1_555 1_555 yes
C(1) Ti Ru C(8A) 166.2(5) 1_555 1_555 1_555 1_555 yes
C(1) Ti Ru C(9A) 114.5(3) 1_555 1_555 1_555 1_555 yes
C(1) Ti Ru C(10A) 70.7(3) 1_555 1_555 1_555 1_555 yes
C(1) Ti Ru C(6B) -5.6(3) 1_555 1_555 1_555 1_555 yes
C(1) Ti Ru C(7B) -85(1) 1_555 1_555 1_555 1_555 yes
C(1) Ti Ru C(8B) 125.8(4) 1_555 1_555 1_555 1_555 yes
C(1) Ti Ru C(9B) 82.0(3) 1_555 1_555 1_555 1_555 yes
C(1) Ti Ru C(10B) 37.1(3) 1_555 1_555 1_555 1_555 yes
C(1) Ti C(2) C(3) 115.0(6) 1_555 1_555 1_555 1_555 yes
C(1) Ti C(3) C(2) -37.9(4) 1_555 1_555 1_555 1_555 yes
C(1) Ti C(3) C(4) 76.8(5) 1_555 1_555 1_555 1_555 yes
C(1) Ti C(4) C(3) -79.8(5) 1_555 1_555 1_555 1_555 yes
C(1) Ti C(4) C(5) 36.4(4) 1_555 1_555 1_555 1_555 yes
C(1) Ti C(5) C(4) -116.2(7) 1_555 1_555 1_555 1_555 yes
C(1) C(2) Ti C(3) -115.0(6) 1_555 1_555 1_555 1_555 yes
C(1) C(2) Ti C(4) -77.1(5) 1_555 1_555 1_555 1_555 yes
C(1) C(2) Ti C(5) -36.2(4) 1_555 1_555 1_555 1_555 yes
C(1) C(2) C(3) C(4) 1.1(9) 1_555 1_555 1_555 1_555 yes
C(1) C(5) Ti C(2) 37.7(4) 1_555 1_555 1_555 1_555 yes
C(1) C(5) Ti C(3) 79.0(5) 1_555 1_555 1_555 1_555 yes
C(1) C(5) Ti C(4) 116.2(7) 1_555 1_555 1_555 1_555 yes
C(1) C(5) C(4) C(3) 1.0(10) 1_555 1_555 1_555 1_555 yes
C(2) Ti Ru C(6A) -4.0(3) 1_555 1_555 1_555 1_555 yes
C(2) Ti Ru C(7A) -51.2(4) 1_555 1_555 1_555 1_555 yes
C(2) Ti Ru C(8A) 136.8(5) 1_555 1_555 1_555 1_555 yes
C(2) Ti Ru C(9A) 85.2(3) 1_555 1_555 1_555 1_555 yes
C(2) Ti Ru C(10A) 41.4(2) 1_555 1_555 1_555 1_555 yes
C(2) Ti Ru C(6B) -35.0(3) 1_555 1_555 1_555 1_555 yes
C(2) Ti Ru C(7B) -114(1) 1_555 1_555 1_555 1_555 yes
C(2) Ti Ru C(8B) 96.5(4) 1_555 1_555 1_555 1_555 yes
C(2) Ti Ru C(9B) 52.6(3) 1_555 1_555 1_555 1_555 yes
C(2) Ti Ru C(10B) 7.7(3) 1_555 1_555 1_555 1_555 yes
C(2) Ti C(1) C(5) -116.2(6) 1_555 1_555 1_555 1_555 yes
C(2) Ti C(3) C(4) 114.7(6) 1_555 1_555 1_555 1_555 yes
C(2) Ti C(4) C(3) -37.8(4) 1_555 1_555 1_555 1_555 yes
C(2) Ti C(4) C(5) 78.3(5) 1_555 1_555 1_555 1_555 yes
C(2) Ti C(5) C(4) -78.6(5) 1_555 1_555 1_555 1_555 yes
C(2) C(1) Ti C(3) 37.6(4) 1_555 1_555 1_555 1_555 yes
C(2) C(1) Ti C(4) 79.0(5) 1_555 1_555 1_555 1_555 yes
C(2) C(1) Ti C(5) 116.2(6) 1_555 1_555 1_555 1_555 yes
C(2) C(1) C(5) C(4) -0.4(9) 1_555 1_555 1_555 1_555 yes
C(2) C(3) Ti C(4) -114.7(6) 1_555 1_555 1_555 1_555 yes
C(2) C(3) Ti C(5) -77.9(4) 1_555 1_555 1_555 1_555 yes
C(2) C(3) C(4) C(5) -1.3(10) 1_555 1_555 1_555 1_555 yes
C(3) Ti Ru C(6A) -39.2(3) 1_555 1_555 1_555 1_555 yes
C(3) Ti Ru C(7A) -86.5(4) 1_555 1_555 1_555 1_555 yes
C(3) Ti Ru C(8A) 101.6(5) 1_555 1_555 1_555 1_555 yes
C(3) Ti Ru C(9A) 49.9(3) 1_555 1_555 1_555 1_555 yes
C(3) Ti Ru C(10A) 6.2(2) 1_555 1_555 1_555 1_555 yes
C(3) Ti Ru C(6B) -70.2(3) 1_555 1_555 1_555 1_555 yes
C(3) Ti Ru C(7B) -149(1) 1_555 1_555 1_555 1_555 yes
C(3) Ti Ru C(8B) 61.2(4) 1_555 1_555 1_555 1_555 yes
C(3) Ti Ru C(9B) 17.4(3) 1_555 1_555 1_555 1_555 yes
C(3) Ti Ru C(10B) -27.5(3) 1_555 1_555 1_555 1_555 yes
C(3) Ti C(1) C(5) -78.6(5) 1_555 1_555 1_555 1_555 yes
C(3) Ti C(4) C(5) 116.2(7) 1_555 1_555 1_555 1_555 yes
C(3) Ti C(5) C(4) -37.2(4) 1_555 1_555 1_555 1_555 yes
C(3) C(2) Ti C(4) 37.8(4) 1_555 1_555 1_555 1_555 yes
C(3) C(2) Ti C(5) 78.8(5) 1_555 1_555 1_555 1_555 yes
C(3) C(2) C(1) C(5) -0.4(9) 1_555 1_555 1_555 1_555 yes
C(3) C(4) Ti C(5) -116.2(7) 1_555 1_555 1_555 1_555 yes
C(4) Ti Ru C(6A) -55.6(4) 1_555 1_555 1_555 1_555 yes
C(4) Ti Ru C(7A) -102.8(5) 1_555 1_555 1_555 1_555 yes
C(4) Ti Ru C(8A) 85.3(6) 1_555 1_555 1_555 1_555 yes
C(4) Ti Ru C(9A) 33.6(4) 1_555 1_555 1_555 1_555 yes
C(4) Ti Ru C(10A) -10.1(4) 1_555 1_555 1_555 1_555 yes
C(4) Ti Ru C(6B) -86.5(4) 1_555 1_555 1_555 1_555 yes
C(4) Ti Ru C(7B) -166(1) 1_555 1_555 1_555 1_555 yes
C(4) Ti Ru C(8B) 44.9(5) 1_555 1_555 1_555 1_555 yes
C(4) Ti Ru C(9B) 1.1(4) 1_555 1_555 1_555 1_555 yes
C(4) Ti Ru C(10B) -43.8(4) 1_555 1_555 1_555 1_555 yes
C(4) Ti C(1) C(5) -37.2(5) 1_555 1_555 1_555 1_555 yes
C(4) C(3) Ti C(5) 36.8(5) 1_555 1_555 1_555 1_555 yes
C(5) Ti Ru C(6A) 14.2(6) 1_555 1_555 1_555 1_555 yes
C(5) Ti Ru C(7A) -33.0(7) 1_555 1_555 1_555 1_555 yes
C(5) Ti Ru C(8A) 155.0(7) 1_555 1_555 1_555 1_555 yes
C(5) Ti Ru C(9A) 103.3(6) 1_555 1_555 1_555 1_555 yes
C(5) Ti Ru C(10A) 59.6(6) 1_555 1_555 1_555 1_555 yes
C(5) Ti Ru C(6B) -16.8(6) 1_555 1_555 1_555 1_555 yes
C(5) Ti Ru C(7B) -96(1) 1_555 1_555 1_555 1_555 yes
C(5) Ti Ru C(8B) 114.7(6) 1_555 1_555 1_555 1_555 yes
C(5) Ti Ru C(9B) 70.8(6) 1_555 1_555 1_555 1_555 yes
C(5) Ti Ru C(10B) 25.9(6) 1_555 1_555 1_555 1_555 yes
C(16) P(1) C(22) C(23) 178.5(4) 1_555 1_555 1_555 1_555 yes
C(16) P(1) C(22) C(27) -4.6(5) 1_555 1_555 1_555 1_555 yes
C(16) P(1) C(28) C(29) 56.5(4) 1_555 1_555 1_555 1_555 yes
C(16) P(1) C(28) C(33) -122.4(4) 1_555 1_555 1_555 1_555 yes
C(16) C(17) C(18) C(19) -2(1) 1_555 1_555 1_555 1_555 yes
C(16) C(21) C(20) C(19) 0(1) 1_555 1_555 1_555 1_555 yes
C(17) C(16) P(1) C(22) 103.4(5) 1_555 1_555 1_555 1_555 yes
C(17) C(16) P(1) C(28) -149.5(5) 1_555 1_555 1_555 1_555 yes
C(17) C(16) C(21) C(20) -1.3(9) 1_555 1_555 1_555 1_555 yes
C(17) C(18) C(19) C(20) 1(1) 1_555 1_555 1_555 1_555 yes
C(18) C(17) C(16) C(21) 2.1(9) 1_555 1_555 1_555 1_555 yes
C(18) C(19) C(20) C(21) 0(1) 1_555 1_555 1_555 1_555 yes
C(21) C(16) P(1) C(22) -75.0(5) 1_555 1_555 1_555 1_555 yes
C(21) C(16) P(1) C(28) 32.1(5) 1_555 1_555 1_555 1_555 yes
C(22) P(1) C(28) C(29) 163.1(4) 1_555 1_555 1_555 1_555 yes
C(22) P(1) C(28) C(33) -15.8(4) 1_555 1_555 1_555 1_555 yes
C(22) C(23) C(24) C(25) -2.0(9) 1_555 1_555 1_555 1_555 yes
C(22) C(27) C(26) C(25) -1.7(9) 1_555 1_555 1_555 1_555 yes
C(23) C(22) P(1) C(28) 74.2(4) 1_555 1_555 1_555 1_555 yes
C(23) C(22) C(27) C(26) -0.4(8) 1_555 1_555 1_555 1_555 yes
C(23) C(24) C(25) C(26) -0.2(9) 1_555 1_555 1_555 1_555 yes
C(24) C(23) C(22) C(27) 2.2(8) 1_555 1_555 1_555 1_555 yes
C(24) C(25) C(26) C(27) 2.1(10) 1_555 1_555 1_555 1_555 yes
C(27) C(22) P(1) C(28) -108.9(5) 1_555 1_555 1_555 1_555 yes
C(28) C(29) C(30) C(31) 0.2(8) 1_555 1_555 1_555 1_555 yes
C(28) C(33) C(32) C(31) -0.7(8) 1_555 1_555 1_555 1_555 yes
C(29) C(28) C(33) C(32) 1.4(7) 1_555 1_555 1_555 1_555 yes
C(29) C(30) C(31) C(32) 0.5(9) 1_555 1_555 1_555 1_555 yes
C(30) C(29) C(28) C(33) -1.1(7) 1_555 1_555 1_555 1_555 yes
C(30) C(31) C(32) C(33) -0.2(9) 1_555 1_555 1_555 1_555 yes
C(34) P(2) C(40) C(41) -42.1(5) 1_555 1_555 1_555 1_555 yes
C(34) P(2) C(40) C(45) 142.1(4) 1_555 1_555 1_555 1_555 yes
C(34) P(2) C(46) C(47) -13.8(4) 1_555 1_555 1_555 1_555 yes
C(34) P(2) C(46) C(51) 167.3(4) 1_555 1_555 1_555 1_555 yes
C(34) C(35) C(36) C(37) 1.9(9) 1_555 1_555 1_555 1_555 yes
C(34) C(39) C(38) C(37) -0.3(9) 1_555 1_555 1_555 1_555 yes
C(35) C(34) P(2) C(40) 155.0(4) 1_555 1_555 1_555 1_555 yes
C(35) C(34) P(2) C(46) -98.4(4) 1_555 1_555 1_555 1_555 yes
C(35) C(34) C(39) C(38) 1.5(8) 1_555 1_555 1_555 1_555 yes
C(35) C(36) C(37) C(38) -0.6(9) 1_555 1_555 1_555 1_555 yes
C(36) C(35) C(34) C(39) -2.3(8) 1_555 1_555 1_555 1_555 yes
C(36) C(37) C(38) C(39) -0.1(9) 1_555 1_555 1_555 1_555 yes
C(39) C(34) P(2) C(40) -29.1(5) 1_555 1_555 1_555 1_555 yes
C(39) C(34) P(2) C(46) 77.6(5) 1_555 1_555 1_555 1_555 yes
C(40) P(2) C(46) C(47) 96.0(4) 1_555 1_555 1_555 1_555 yes
C(40) P(2) C(46) C(51) -82.9(4) 1_555 1_555 1_555 1_555 yes
C(40) C(41) C(42) C(43) 0.3(9) 1_555 1_555 1_555 1_555 yes
C(40) C(45) C(44) C(43) -0.6(10) 1_555 1_555 1_555 1_555 yes
C(41) C(40) P(2) C(46) -149.3(5) 1_555 1_555 1_555 1_555 yes
C(41) C(40) C(45) C(44) 1.4(8) 1_555 1_555 1_555 1_555 yes
C(41) C(42) C(43) C(44) 0.6(10) 1_555 1_555 1_555 1_555 yes
C(42) C(41) C(40) C(45) -1.2(8) 1_555 1_555 1_555 1_555 yes
C(42) C(43) C(44) C(45) 0(1) 1_555 1_555 1_555 1_555 yes
C(45) C(40) P(2) C(46) 34.9(5) 1_555 1_555 1_555 1_555 yes
C(46) C(47) C(48) C(49) 0.9(8) 1_555 1_555 1_555 1_555 yes
C(46) C(51) C(50) C(49) 1.5(8) 1_555 1_555 1_555 1_555 yes
C(47) C(46) C(51) C(50) -1.8(7) 1_555 1_555 1_555 1_555 yes
C(47) C(48) C(49) C(50) -1.2(9) 1_555 1_555 1_555 1_555 yes
C(48) C(47) C(46) C(51) 0.5(7) 1_555 1_555 1_555 1_555 yes
C(48) C(49) C(50) C(51) 0.0(9) 1_555 1_555 1_555 1_555 yes
C(6A) Ru C(7A) C(8A) 116.6(4) 1_555 1_555 1_555 1_555 yes
C(6A) Ru C(7A) C(12A) -120.6(6) 1_555 1_555 1_555 1_555 yes
C(6A) Ru C(7A) C(6B) -31.2(6) 1_555 1_555 1_555 1_555 yes
C(6A) Ru C(7A) C(7B) 131.4(7) 1_555 1_555 1_555 1_555 yes
C(6A) Ru C(7A) C(10B) 7.9(3) 1_555 1_555 1_555 1_555 yes
C(6A) Ru C(8A) C(7A) -38.2(3) 1_555 1_555 1_555 1_555 yes
C(6A) Ru C(8A) C(9A) 79.8(3) 1_555 1_555 1_555 1_555 yes
C(6A) Ru C(8A) C(13A) -158.4(5) 1_555 1_555 1_555 1_555 yes
C(6A) Ru C(8A) C(7B) -54.2(6) 1_555 1_555 1_555 1_555 yes
C(6A) Ru C(8A) C(8B) 81.8(5) 1_555 1_555 1_555 1_555 yes
C(6A) Ru C(8A) C(12B) -104.0(4) 1_555 1_555 1_555 1_555 yes
C(6A) Ru C(9A) C(8A) -80.0(3) 1_555 1_555 1_555 1_555 yes
C(6A) Ru C(9A) C(10A) 38.1(3) 1_555 1_555 1_555 1_555 yes
C(6A) Ru C(9A) C(14A) 158.4(6) 1_555 1_555 1_555 1_555 yes
C(6A) Ru C(9A) C(8B) -82.9(7) 1_555 1_555 1_555 1_555 yes
C(6A) Ru C(9A) C(9B) 41.8(4) 1_555 1_555 1_555 1_555 yes
C(6A) Ru C(9A) C(13B) -146.9(5) 1_555 1_555 1_555 1_555 yes
C(6A) Ru C(10A) C(9A) -116.8(4) 1_555 1_555 1_555 1_555 yes
C(6A) Ru C(10A) C(15A) 120.5(6) 1_555 1_555 1_555 1_555 yes
C(6A) Ru C(10A) C(8B) -98.9(4) 1_555 1_555 1_555 1_555 yes
C(6A) Ru C(10A) C(9B) -126(1) 1_555 1_555 1_555 1_555 yes
C(6A) Ru C(10A) C(10B) 13.9(4) 1_555 1_555 1_555 1_555 yes
C(6A) Ru C(10A) C(14B) 167.1(6) 1_555 1_555 1_555 1_555 yes
C(6A) Ru C(6B) C(7A) 130.6(8) 1_555 1_555 1_555 1_555 yes
C(6A) Ru C(6B) C(12A) -172.5(7) 1_555 1_555 1_555 1_555 yes
C(6A) Ru C(6B) C(7B) 120.7(6) 1_555 1_555 1_555 1_555 yes
C(6A) Ru C(6B) C(10B) 3.0(4) 1_555 1_555 1_555 1_555 yes
C(6A) Ru C(6B) C(11B) -117.9(8) 1_555 1_555 1_555 1_555 yes
C(6A) Ru C(7B) C(7A) -35.2(5) 1_555 1_555 1_555 1_555 yes
C(6A) Ru C(7B) C(8A) 115.6(7) 1_555 1_555 1_555 1_555 yes
C(6A) Ru C(7B) C(6B) -26.8(3) 1_555 1_555 1_555 1_555 yes
C(6A) Ru C(7B) C(8B) 90.5(4) 1_555 1_555 1_555 1_555 yes
C(6A) Ru C(7B) C(12B) -148.8(6) 1_555 1_555 1_555 1_555 yes
C(6A) Ru C(8B) C(8A) -86.4(5) 1_555 1_555 1_555 1_555 yes
C(6A) Ru C(8B) C(9A) 89.0(7) 1_555 1_555 1_555 1_555 yes
C(6A) Ru C(8B) C(10A) 43.5(3) 1_555 1_555 1_555 1_555 yes
C(6A) Ru C(8B) C(7B) -65.1(3) 1_555 1_555 1_555 1_555 yes
C(6A) Ru C(8B) C(9B) 51.3(3) 1_555 1_555 1_555 1_555 yes
C(6A) Ru C(8B) C(13B) 172.5(7) 1_555 1_555 1_555 1_555 yes
C(6A) Ru C(9B) C(9A) -122.6(5) 1_555 1_555 1_555 1_555 yes
C(6A) Ru C(9B) C(10A) 44(1) 1_555 1_555 1_555 1_555 yes
C(6A) Ru C(9B) C(15A) 93.6(5) 1_555 1_555 1_555 1_555 yes
C(6A) Ru C(9B) C(8B) -102.0(4) 1_555 1_555 1_555 1_555 yes
C(6A) Ru C(9B) C(10B) 14.2(3) 1_555 1_555 1_555 1_555 yes
C(6A) Ru C(9B) C(14B) 136.4(7) 1_555 1_555 1_555 1_555 yes
C(6A) Ru C(10B) C(7A) -24.1(9) 1_555 1_555 1_555 1_555 yes
C(6A) Ru C(10B) C(10A) -134(1) 1_555 1_555 1_555 1_555 yes
C(6A) Ru C(10B) C(11A) 67.3(9) 1_555 1_555 1_555 1_555 yes
C(6A) Ru C(10B) C(6B) -6.2(8) 1_555 1_555 1_555 1_555 yes
C(6A) Ru C(10B) C(9B) -123(1) 1_555 1_555 1_555 1_555 yes
C(6A) Ru C(10B) C(15B) 116(1) 1_555 1_555 1_555 1_555 yes
C(6A) C(7A) Ru C(8A) -116.6(4) 1_555 1_555 1_555 1_555 yes
C(6A) C(7A) Ru C(9A) -80.1(3) 1_555 1_555 1_555 1_555 yes
C(6A) C(7A) Ru C(10A) -38.2(3) 1_555 1_555 1_555 1_555 yes
C(6A) C(7A) Ru C(6B) 31.2(6) 1_555 1_555 1_555 1_555 yes
C(6A) C(7A) Ru C(7B) -131.4(7) 1_555 1_555 1_555 1_555 yes
C(6A) C(7A) Ru C(8B) -92.5(4) 1_555 1_555 1_555 1_555 yes
C(6A) C(7A) Ru C(9B) -49.9(3) 1_555 1_555 1_555 1_555 yes
C(6A) C(7A) Ru C(10B) -7.9(3) 1_555 1_555 1_555 1_555 yes
C(6A) C(7A) C(8A) C(9A) 0.0(5) 1_555 1_555 1_555 1_555 yes
C(6A) C(7A) C(8A) C(13A) -180.0 1_555 1_555 1_555 1_555 yes
C(6A) C(7A) C(8A) C(7B) -173(1) 1_555 1_555 1_555 1_555 yes
C(6A) C(7A) C(8A) C(8B) -3.4(7) 1_555 1_555 1_555 1_555 yes
C(6A) C(7A) C(8A) C(12B) -179.0(4) 1_555 1_555 1_555 1_555 yes
C(6A) C(7A) C(12A) C(6B) 0.7(5) 1_555 1_555 1_555 1_555 yes
C(6A) C(7A) C(12A) C(11B) -0.6(7) 1_555 1_555 1_555 1_555 yes
C(6A) C(7A) C(6B) C(12A) -179.0(7) 1_555 1_555 1_555 1_555 yes
C(6A) C(7A) C(6B) C(7B) 9(3) 1_555 1_555 1_555 1_555 yes
C(6A) C(7A) C(6B) C(10B) 0.9(4) 1_555 1_555 1_555 1_555 yes
C(6A) C(7A) C(6B) C(11B) -177(1) 1_555 1_555 1_555 1_555 yes
C(6A) C(7A) C(7B) C(8A) 8(1) 1_555 1_555 1_555 1_555 yes
C(6A) C(7A) C(7B) C(6B) -7(2) 1_555 1_555 1_555 1_555 yes
C(6A) C(7A) C(7B) C(8B) 1(1) 1_555 1_555 1_555 1_555 yes
C(6A) C(7A) C(7B) C(12B) -179.4(5) 1_555 1_555 1_555 1_555 yes
C(6A) C(7A) C(10B) C(10A) 176(2) 1_555 1_555 1_555 1_555 yes
C(6A) C(7A) C(10B) C(11A) -2(1) 1_555 1_555 1_555 1_555 yes
C(6A) C(7A) C(10B) C(6B) -3(1) 1_555 1_555 1_555 1_555 yes
C(6A) C(7A) C(10B) C(9B) 177(2) 1_555 1_555 1_555 1_555 yes
C(6A) C(7A) C(10B) C(15B) -1(1) 1_555 1_555 1_555 1_555 yes
C(6A) C(10A) Ru C(7A) 38.3(3) 1_555 1_555 1_555 1_555 yes
C(6A) C(10A) Ru C(8A) 80.3(3) 1_555 1_555 1_555 1_555 yes
C(6A) C(10A) Ru C(9A) 116.8(4) 1_555 1_555 1_555 1_555 yes
C(6A) C(10A) Ru C(6B) 19.7(3) 1_555 1_555 1_555 1_555 yes
C(6A) C(10A) Ru C(7B) 60.3(3) 1_555 1_555 1_555 1_555 yes
C(6A) C(10A) Ru C(8B) 98.9(4) 1_555 1_555 1_555 1_555 yes
C(6A) C(10A) Ru C(9B) 126(1) 1_555 1_555 1_555 1_555 yes
C(6A) C(10A) Ru C(10B) -13.9(4) 1_555 1_555 1_555 1_555 yes
C(6A) C(10A) C(9A) C(8A) 0.0(5) 1_555 1_555 1_555 1_555 yes
C(6A) C(10A) C(9A) C(14A) -180.0 1_555 1_555 1_555 1_555 yes
C(6A) C(10A) C(9A) C(8B) 4.9(9) 1_555 1_555 1_555 1_555 yes
C(6A) C(10A) C(9A) C(9B) 158(3) 1_555 1_555 1_555 1_555 yes
C(6A) C(10A) C(9A) C(13B) 158(3) 1_555 1_555 1_555 1_555 yes
C(6A) C(10A) C(15A) C(9B) -174(1) 1_555 1_555 1_555 1_555 yes
C(6A) C(10A) C(15A) C(14B) -177.4(7) 1_555 1_555 1_555 1_555 yes
C(6A) C(10A) C(8B) C(8A) -4.6(7) 1_555 1_555 1_555 1_555 yes
C(6A) C(10A) C(8B) C(9A) -175.4(9) 1_555 1_555 1_555 1_555 yes
C(6A) C(10A) C(8B) C(7B) -1.0(4) 1_555 1_555 1_555 1_555 yes
C(6A) C(10A) C(8B) C(9B) 172(1) 1_555 1_555 1_555 1_555 yes
C(6A) C(10A) C(8B) C(13B) -179.8(7) 1_555 1_555 1_555 1_555 yes
C(6A) C(10A) C(9B) C(9A) -23(4) 1_555 1_555 1_555 1_555 yes
C(6A) C(10A) C(9B) C(15A) 174(1) 1_555 1_555 1_555 1_555 yes
C(6A) C(10A) C(9B) C(8B) -8(2) 1_555 1_555 1_555 1_555 yes
C(6A) C(10A) C(9B) C(10B) 3.4(7) 1_555 1_555 1_555 1_555 yes
C(6A) C(10A) C(9B) C(14B) 176.7(7) 1_555 1_555 1_555 1_555 yes
C(6A) C(10A) C(10B) C(7A) -1(1) 1_555 1_555 1_555 1_555 yes
C(6A) C(10A) C(10B) C(11A) 174(2) 1_555 1_555 1_555 1_555 yes
C(6A) C(10A) C(10B) C(6B) -1.9(10) 1_555 1_555 1_555 1_555 yes
C(6A) C(10A) C(10B) C(9B) -10(2) 1_555 1_555 1_555 1_555 yes
C(6A) C(10A) C(10B) C(15B) 176(1) 1_555 1_555 1_555 1_555 yes
C(6A) C(10A) C(14B) C(15A) 9(2) 1_555 1_555 1_555 1_555 yes
C(6A) C(10A) C(14B) C(9B) -168(2) 1_555 1_555 1_555 1_555 yes
C(6A) C(11A) C(10B) C(7A) 1.0(7) 1_555 1_555 1_555 1_555 yes
C(6A) C(11A) C(10B) C(10A) -175(2) 1_555 1_555 1_555 1_555 yes
C(6A) C(11A) C(10B) C(6B) 1.4(8) 1_555 1_555 1_555 1_555 yes
C(6A) C(11A) C(10B) C(9B) 179(3) 1_555 1_555 1_555 1_555 yes
C(6A) C(11A) C(10B) C(15B) -178(1) 1_555 1_555 1_555 1_555 yes
C(6A) C(11A) C(15B) C(10B) 0.6(3) 1_555 1_555 1_555 1_555 yes
C(6A) C(6B) Ru C(7A) -130.6(8) 1_555 1_555 1_555 1_555 yes
C(6A) C(6B) Ru C(8A) -106.7(5) 1_555 1_555 1_555 1_555 yes
C(6A) C(6B) Ru C(9A) -69.1(4) 1_555 1_555 1_555 1_555 yes
C(6A) C(6B) Ru C(10A) -29.5(4) 1_555 1_555 1_555 1_555 yes
C(6A) C(6B) Ru C(7B) -120.7(6) 1_555 1_555 1_555 1_555 yes
C(6A) C(6B) Ru C(8B) -83.4(5) 1_555 1_555 1_555 1_555 yes
C(6A) C(6B) Ru C(9B) -40.7(4) 1_555 1_555 1_555 1_555 yes
C(6A) C(6B) Ru C(10B) -3.0(4) 1_555 1_555 1_555 1_555 yes
C(6A) C(6B) C(7A) C(8A) -2(1) 1_555 1_555 1_555 1_555 yes
C(6A) C(6B) C(7A) C(12A) 179.0(7) 1_555 1_555 1_555 1_555 yes
C(6A) C(6B) C(7A) C(7B) -9(3) 1_555 1_555 1_555 1_555 yes
C(6A) C(6B) C(7A) C(10B) -0.9(4) 1_555 1_555 1_555 1_555 yes
C(6A) C(6B) C(12A) C(7A) -173(4) 1_555 1_555 1_555 1_555 yes
C(6A) C(6B) C(12A) C(11B) 5(4) 1_555 1_555 1_555 1_555 yes
C(6A) C(6B) C(7B) C(7A) 170(2) 1_555 1_555 1_555 1_555 yes
C(6A) C(6B) C(7B) C(8A) 3(1) 1_555 1_555 1_555 1_555 yes
C(6A) C(6B) C(7B) C(8B) -0.7(7) 1_555 1_555 1_555 1_555 yes
C(6A) C(6B) C(7B) C(12B) 179.3(6) 1_555 1_555 1_555 1_555 yes
C(6A) C(6B) C(10B) C(7A) 165(6) 1_555 1_555 1_555 1_555 yes
C(6A) C(6B) C(10B) C(10A) 165(7) 1_555 1_555 1_555 1_555 yes
C(6A) C(6B) C(10B) C(11A) -12(6) 1_555 1_555 1_555 1_555 yes
C(6A) C(6B) C(10B) C(9B) 167(6) 1_555 1_555 1_555 1_555 yes
C(6A) C(6B) C(10B) C(15B) -12(6) 1_555 1_555 1_555 1_555 yes
C(6A) C(6B) C(11B) C(12A) -179.2(7) 1_555 1_555 1_555 1_555 yes
C(6A) C(9B) Ru C(7A) 41.9(3) 1_555 1_555 1_555 1_555 yes
C(6A) C(9B) Ru C(8A) 84.5(3) 1_555 1_555 1_555 1_555 yes
C(6A) C(9B) Ru C(9A) 122.6(5) 1_555 1_555 1_555 1_555 yes
C(6A) C(9B) Ru C(10A) -44(1) 1_555 1_555 1_555 1_555 yes
C(6A) C(9B) Ru C(6B) 22.9(3) 1_555 1_555 1_555 1_555 yes
C(6A) C(9B) Ru C(7B) 64.5(3) 1_555 1_555 1_555 1_555 yes
C(6A) C(9B) Ru C(8B) 102.0(4) 1_555 1_555 1_555 1_555 yes
C(6A) C(9B) Ru C(10B) -14.2(3) 1_555 1_555 1_555 1_555 yes
C(6A) C(9B) C(9A) C(8A) 3.1(7) 1_555 1_555 1_555 1_555 yes
C(6A) C(9B) C(9A) C(10A) -18(3) 1_555 1_555 1_555 1_555 yes
C(6A) C(9B) C(9A) C(14A) -178.9(4) 1_555 1_555 1_555 1_555 yes
C(6A) C(9B) C(9A) C(8B) 8(1) 1_555 1_555 1_555 1_555 yes
C(6A) C(9B) C(9A) C(13B) 161(2) 1_555 1_555 1_555 1_555 yes
C(6A) C(9B) C(10A) C(9A) 23(4) 1_555 1_555 1_555 1_555 yes
C(6A) C(9B) C(10A) C(15A) -174(1) 1_555 1_555 1_555 1_555 yes
C(6A) C(9B) C(10A) C(8B) 8(2) 1_555 1_555 1_555 1_555 yes
C(6A) C(9B) C(10A) C(10B) -3.4(7) 1_555 1_555 1_555 1_555 yes
C(6A) C(9B) C(10A) C(14B) -176.7(7) 1_555 1_555 1_555 1_555 yes
C(6A) C(9B) C(15A) C(10A) 3(1) 1_555 1_555 1_555 1_555 yes
C(6A) C(9B) C(15A) C(14B) -179.3(7) 1_555 1_555 1_555 1_555 yes
C(6A) C(9B) C(8B) C(8A) -3.2(9) 1_555 1_555 1_555 1_555 yes
C(6A) C(9B) C(8B) C(9A) -172.3(10) 1_555 1_555 1_555 1_555 yes
C(6A) C(9B) C(8B) C(10A) -6(1) 1_555 1_555 1_555 1_555 yes
C(6A) C(9B) C(8B) C(7B) 0.4(5) 1_555 1_555 1_555 1_555 yes
C(6A) C(9B) C(8B) C(13B) -179.6(6) 1_555 1_555 1_555 1_555 yes
C(6A) C(9B) C(10B) C(7A) -0.9(9) 1_555 1_555 1_555 1_555 yes
C(6A) C(9B) C(10B) C(10A) 170(2) 1_555 1_555 1_555 1_555 yes
C(6A) C(9B) C(10B) C(11A) -178(3) 1_555 1_555 1_555 1_555 yes
C(6A) C(9B) C(10B) C(6B) -1.5(8) 1_555 1_555 1_555 1_555 yes
C(6A) C(9B) C(10B) C(15B) 178(1) 1_555 1_555 1_555 1_555 yes
C(6A) C(9B) C(14B) C(10A) 3.8(8) 1_555 1_555 1_555 1_555 yes
C(6A) C(9B) C(14B) C(15A) 1(1) 1_555 1_555 1_555 1_555 yes
C(6A) C(10B) Ru C(7A) 24.1(9) 1_555 1_555 1_555 1_555 yes
C(6A) C(10B) Ru C(8A) 62.1(9) 1_555 1_555 1_555 1_555 yes
C(6A) C(10B) Ru C(9A) 102.1(10) 1_555 1_555 1_555 1_555 yes
C(6A) C(10B) Ru C(10A) 134(1) 1_555 1_555 1_555 1_555 yes
C(6A) C(10B) Ru C(6B) 6.2(8) 1_555 1_555 1_555 1_555 yes
C(6A) C(10B) Ru C(7B) 43.0(9) 1_555 1_555 1_555 1_555 yes
C(6A) C(10B) Ru C(8B) 85.1(10) 1_555 1_555 1_555 1_555 yes
C(6A) C(10B) Ru C(9B) 123(1) 1_555 1_555 1_555 1_555 yes
C(6A) C(10B) C(7A) C(8A) -177(1) 1_555 1_555 1_555 1_555 yes
C(6A) C(10B) C(7A) C(12A) 3(1) 1_555 1_555 1_555 1_555 yes
C(6A) C(10B) C(7A) C(6B) 3(1) 1_555 1_555 1_555 1_555 yes
C(6A) C(10B) C(7A) C(7B) -179(1) 1_555 1_555 1_555 1_555 yes
C(6A) C(10B) C(10A) C(9A) 2(1) 1_555 1_555 1_555 1_555 yes
C(6A) C(10B) C(10A) C(15A) -177(1) 1_555 1_555 1_555 1_555 yes
C(6A) C(10B) C(10A) C(8B) 4(1) 1_555 1_555 1_555 1_555 yes
C(6A) C(10B) C(10A) C(9B) 10(2) 1_555 1_555 1_555 1_555 yes
C(6A) C(10B) C(10A) C(14B) 177(1) 1_555 1_555 1_555 1_555 yes
C(6A) C(10B) C(11A) C(15B) 178(1) 1_555 1_555 1_555 1_555 yes
C(6A) C(10B) C(6B) C(7A) -165(6) 1_555 1_555 1_555 1_555 yes
C(6A) C(10B) C(6B) C(12A) 12(9) 1_555 1_555 1_555 1_555 yes
C(6A) C(10B) C(6B) C(7B) -167(6) 1_555 1_555 1_555 1_555 yes
C(6A) C(10B) C(6B) C(11B) 12(6) 1_555 1_555 1_555 1_555 yes
C(6A) C(10B) C(9B) C(9A) -1(1) 1_555 1_555 1_555 1_555 yes
C(6A) C(10B) C(9B) C(10A) -170(2) 1_555 1_555 1_555 1_555 yes
C(6A) C(10B) C(9B) C(15A) -177(1) 1_555 1_555 1_555 1_555 yes
C(6A) C(10B) C(9B) C(8B) 1(1) 1_555 1_555 1_555 1_555 yes
C(6A) C(10B) C(9B) C(14B) -178(1) 1_555 1_555 1_555 1_555 yes
C(6A) C(10B) C(15B) C(11A) -2(1) 1_555 1_555 1_555 1_555 yes
C(6A) C(15B) C(11A) C(10B) -0.6(3) 1_555 1_555 1_555 1_555 yes
C(6A) C(15B) C(10B) C(7A) 0.6(8) 1_555 1_555 1_555 1_555 yes
C(6A) C(15B) C(10B) C(10A) -176(1) 1_555 1_555 1_555 1_555 yes
C(6A) C(15B) C(10B) C(11A) 2(1) 1_555 1_555 1_555 1_555 yes
C(6A) C(15B) C(10B) C(6B) 1.5(8) 1_555 1_555 1_555 1_555 yes
C(6A) C(15B) C(10B) C(9B) -178(1) 1_555 1_555 1_555 1_555 yes
C(7A) Ru C(6A) C(10A) -116.0(4) 1_555 1_555 1_555 1_555 yes
C(7A) Ru C(6A) C(11A) 121.9(6) 1_555 1_555 1_555 1_555 yes
C(7A) Ru C(6A) C(6B) 21.0(4) 1_555 1_555 1_555 1_555 yes
C(7A) Ru C(6A) C(9B) -104.1(4) 1_555 1_555 1_555 1_555 yes
C(7A) Ru C(6A) C(10B) -150(1) 1_555 1_555 1_555 1_555 yes
C(7A) Ru C(6A) C(15B) 165.3(5) 1_555 1_555 1_555 1_555 yes
C(7A) Ru C(8A) C(9A) 118.0(4) 1_555 1_555 1_555 1_555 yes
C(7A) Ru C(8A) C(13A) -120.2(6) 1_555 1_555 1_555 1_555 yes
C(7A) Ru C(8A) C(7B) -16.0(6) 1_555 1_555 1_555 1_555 yes
C(7A) Ru C(8A) C(8B) 120.0(6) 1_555 1_555 1_555 1_555 yes
C(7A) Ru C(8A) C(12B) -65.8(4) 1_555 1_555 1_555 1_555 yes
C(7A) Ru C(9A) C(8A) -37.0(3) 1_555 1_555 1_555 1_555 yes
C(7A) Ru C(9A) C(10A) 81.1(3) 1_555 1_555 1_555 1_555 yes
C(7A) Ru C(9A) C(14A) -158.6(6) 1_555 1_555 1_555 1_555 yes
C(7A) Ru C(9A) C(8B) -39.9(7) 1_555 1_555 1_555 1_555 yes
C(7A) Ru C(9A) C(9B) 84.8(4) 1_555 1_555 1_555 1_555 yes
C(7A) Ru C(9A) C(13B) -103.9(5) 1_555 1_555 1_555 1_555 yes
C(7A) Ru C(10A) C(9A) -78.5(3) 1_555 1_555 1_555 1_555 yes
C(7A) Ru C(10A) C(15A) 158.8(5) 1_555 1_555 1_555 1_555 yes
C(7A) Ru C(10A) C(8B) -60.5(3) 1_555 1_555 1_555 1_555 yes
C(7A) Ru C(10A) C(9B) -87(1) 1_555 1_555 1_555 1_555 yes
C(7A) Ru C(10A) C(10B) 52.3(4) 1_555 1_555 1_555 1_555 yes
C(7A) Ru C(10A) C(14B) -154.6(5) 1_555 1_555 1_555 1_555 yes
C(7A) Ru C(6B) C(12A) 56.9(7) 1_555 1_555 1_555 1_555 yes
C(7A) Ru C(6B) C(7B) -9.9(6) 1_555 1_555 1_555 1_555 yes
C(7A) Ru C(6B) C(10B) -127.6(7) 1_555 1_555 1_555 1_555 yes
C(7A) Ru C(6B) C(11B) 111.5(9) 1_555 1_555 1_555 1_555 yes
C(7A) Ru C(7B) C(8A) 150.8(10) 1_555 1_555 1_555 1_555 yes
C(7A) Ru C(7B) C(6B) 8.4(5) 1_555 1_555 1_555 1_555 yes
C(7A) Ru C(7B) C(8B) 125.8(7) 1_555 1_555 1_555 1_555 yes
C(7A) Ru C(7B) C(12B) -113.6(8) 1_555 1_555 1_555 1_555 yes
C(7A) Ru C(8B) C(8A) -42.3(4) 1_555 1_555 1_555 1_555 yes
C(7A) Ru C(8B) C(9A) 133.1(8) 1_555 1_555 1_555 1_555 yes
C(7A) Ru C(8B) C(10A) 87.7(3) 1_555 1_555 1_555 1_555 yes
C(7A) Ru C(8B) C(7B) -20.9(3) 1_555 1_555 1_555 1_555 yes
C(7A) Ru C(8B) C(9B) 95.5(4) 1_555 1_555 1_555 1_555 yes
C(7A) Ru C(8B) C(13B) -143.3(7) 1_555 1_555 1_555 1_555 yes
C(7A) Ru C(9B) C(9A) -80.7(4) 1_555 1_555 1_555 1_555 yes
C(7A) Ru C(9B) C(10A) 86(1) 1_555 1_555 1_555 1_555 yes
C(7A) Ru C(9B) C(15A) 135.6(4) 1_555 1_555 1_555 1_555 yes
C(7A) Ru C(9B) C(8B) -60.0(3) 1_555 1_555 1_555 1_555 yes
C(7A) Ru C(9B) C(10B) 56.1(4) 1_555 1_555 1_555 1_555 yes
C(7A) Ru C(9B) C(14B) 178.3(6) 1_555 1_555 1_555 1_555 yes
C(7A) Ru C(10B) C(10A) -110.0(5) 1_555 1_555 1_555 1_555 yes
C(7A) Ru C(10B) C(11A) 91.4(5) 1_555 1_555 1_555 1_555 yes
C(7A) Ru C(10B) C(6B) 17.9(3) 1_555 1_555 1_555 1_555 yes
C(7A) Ru C(10B) C(9B) -99.0(4) 1_555 1_555 1_555 1_555 yes
C(7A) Ru C(10B) C(15B) 140.2(6) 1_555 1_555 1_555 1_555 yes
C(7A) C(6A) Ru C(8A) 37.4(3) 1_555 1_555 1_555 1_555 yes
C(7A) C(6A) Ru C(9A) 78.7(3) 1_555 1_555 1_555 1_555 yes
C(7A) C(6A) Ru C(10A) 116.0(4) 1_555 1_555 1_555 1_555 yes
C(7A) C(6A) Ru C(6B) -21.0(4) 1_555 1_555 1_555 1_555 yes
C(7A) C(6A) Ru C(7B) 18.7(3) 1_555 1_555 1_555 1_555 yes
C(7A) C(6A) Ru C(8B) 61.7(3) 1_555 1_555 1_555 1_555 yes
C(7A) C(6A) Ru C(9B) 104.1(4) 1_555 1_555 1_555 1_555 yes
C(7A) C(6A) Ru C(10B) 150(1) 1_555 1_555 1_555 1_555 yes
C(7A) C(6A) C(10A) C(9A) 0.0(5) 1_555 1_555 1_555 1_555 yes
C(7A) C(6A) C(10A) C(15A) -180.0 1_555 1_555 1_555 1_555 yes
C(7A) C(6A) C(10A) C(8B) 1.5(4) 1_555 1_555 1_555 1_555 yes
C(7A) C(6A) C(10A) C(9B) 6(1) 1_555 1_555 1_555 1_555 yes
C(7A) C(6A) C(10A) C(10B) 177(1) 1_555 1_555 1_555 1_555 yes
C(7A) C(6A) C(10A) C(14B) 172(1) 1_555 1_555 1_555 1_555 yes
C(7A) C(6A) C(11A) C(10B) -178(1) 1_555 1_555 1_555 1_555 yes
C(7A) C(6A) C(11A) C(15B) 179.8(6) 1_555 1_555 1_555 1_555 yes
C(7A) C(6A) C(6B) C(12A) 172(5) 1_555 1_555 1_555 1_555 yes
C(7A) C(6A) C(6B) C(7B) -1.9(6) 1_555 1_555 1_555 1_555 yes
C(7A) C(6A) C(6B) C(10B) -14(7) 1_555 1_555 1_555 1_555 yes
C(7A) C(6A) C(6B) C(11B) 177(1) 1_555 1_555 1_555 1_555 yes
C(7A) C(6A) C(9B) C(9A) -2.9(6) 1_555 1_555 1_555 1_555 yes
C(7A) C(6A) C(9B) C(10A) -174(1) 1_555 1_555 1_555 1_555 yes
C(7A) C(6A) C(9B) C(15A) -178.7(4) 1_555 1_555 1_555 1_555 yes
C(7A) C(6A) C(9B) C(8B) 0.2(4) 1_555 1_555 1_555 1_555 yes
C(7A) C(6A) C(9B) C(10B) 178(1) 1_555 1_555 1_555 1_555 yes
C(7A) C(6A) C(9B) C(14B) -179.3(8) 1_555 1_555 1_555 1_555 yes
C(7A) C(6A) C(10B) C(10A) -4(2) 1_555 1_555 1_555 1_555 yes
C(7A) C(6A) C(10B) C(11A) 177(1) 1_555 1_555 1_555 1_555 yes
C(7A) C(6A) C(10B) C(6B) 10(5) 1_555 1_555 1_555 1_555 yes
C(7A) C(6A) C(10B) C(9B) -2(2) 1_555 1_555 1_555 1_555 yes
C(7A) C(6A) C(10B) C(15B) 179(1) 1_555 1_555 1_555 1_555 yes
C(7A) C(6A) C(15B) C(11A) 0(1) 1_555 1_555 1_555 1_555 yes
C(7A) C(6A) C(15B) C(10B) -178(2) 1_555 1_555 1_555 1_555 yes
C(7A) C(8A) Ru C(9A) -118.0(4) 1_555 1_555 1_555 1_555 yes
C(7A) C(8A) Ru C(10A) -81.1(3) 1_555 1_555 1_555 1_555 yes
C(7A) C(8A) Ru C(6B) -11.3(3) 1_555 1_555 1_555 1_555 yes
C(7A) C(8A) Ru C(7B) 16.0(6) 1_555 1_555 1_555 1_555 yes
C(7A) C(8A) Ru C(8B) -120.0(6) 1_555 1_555 1_555 1_555 yes
C(7A) C(8A) Ru C(9B) -90.2(3) 1_555 1_555 1_555 1_555 yes
C(7A) C(8A) Ru C(10B) -50.0(3) 1_555 1_555 1_555 1_555 yes
C(7A) C(8A) C(9A) C(10A) 0.0(5) 1_555 1_555 1_555 1_555 yes
C(7A) C(8A) C(9A) C(14A) -180.0 1_555 1_555 1_555 1_555 yes
C(7A) C(8A) C(9A) C(8B) -142(4) 1_555 1_555 1_555 1_555 yes
C(7A) C(8A) C(9A) C(9B) -2.2(6) 1_555 1_555 1_555 1_555 yes
C(7A) C(8A) C(9A) C(13B) -177.5(4) 1_555 1_555 1_555 1_555 yes
C(7A) C(8A) C(13A) C(12B) 1.3(6) 1_555 1_555 1_555 1_555 yes
C(7A) C(8A) C(7B) C(6B) 3.1(8) 1_555 1_555 1_555 1_555 yes
C(7A) C(8A) C(7B) C(8B) 12(2) 1_555 1_555 1_555 1_555 yes
C(7A) C(8A) C(7B) C(12B) -173(1) 1_555 1_555 1_555 1_555 yes
C(7A) C(8A) C(8B) C(9A) 39(5) 1_555 1_555 1_555 1_555 yes
C(7A) C(8A) C(8B) C(10A) 5.0(8) 1_555 1_555 1_555 1_555 yes
C(7A) C(8A) C(8B) C(7B) -4.5(8) 1_555 1_555 1_555 1_555 yes
C(7A) C(8A) C(8B) C(9B) 4(1) 1_555 1_555 1_555 1_555 yes
C(7A) C(8A) C(8B) C(13B) -178.5(5) 1_555 1_555 1_555 1_555 yes
C(7A) C(8A) C(12B) C(13A) -178.9(5) 1_555 1_555 1_555 1_555 yes
C(7A) C(8A) C(12B) C(7B) 2.3(6) 1_555 1_555 1_555 1_555 yes
C(7A) C(12A) C(6B) C(7B) 1.6(5) 1_555 1_555 1_555 1_555 yes
C(7A) C(12A) C(6B) C(10B) -177(6) 1_555 1_555 1_555 1_555 yes
C(7A) C(12A) C(6B) C(11B) -178.4(8) 1_555 1_555 1_555 1_555 yes
C(7A) C(12A) C(11B) C(6B) 0.6(3) 1_555 1_555 1_555 1_555 yes
C(7A) C(6B) Ru C(8A) 24.0(6) 1_555 1_555 1_555 1_555 yes
C(7A) C(6B) Ru C(9A) 61.5(6) 1_555 1_555 1_555 1_555 yes
C(7A) C(6B) Ru C(10A) 101.2(6) 1_555 1_555 1_555 1_555 yes
C(7A) C(6B) Ru C(7B) 9.9(6) 1_555 1_555 1_555 1_555 yes
C(7A) C(6B) Ru C(8B) 47.2(6) 1_555 1_555 1_555 1_555 yes
C(7A) C(6B) Ru C(9B) 89.9(6) 1_555 1_555 1_555 1_555 yes
C(7A) C(6B) Ru C(10B) 127.6(7) 1_555 1_555 1_555 1_555 yes
C(7A) C(6B) C(6A) C(10A) 1(1) 1_555 1_555 1_555 1_555 yes
C(7A) C(6B) C(6A) C(11A) -178.9(8) 1_555 1_555 1_555 1_555 yes
C(7A) C(6B) C(6A) C(9B) 2(1) 1_555 1_555 1_555 1_555 yes
C(7A) C(6B) C(6A) C(10B) 14(7) 1_555 1_555 1_555 1_555 yes
C(7A) C(6B) C(6A) C(15B) -179.3(8) 1_555 1_555 1_555 1_555 yes
C(7A) C(6B) C(12A) C(11B) 178.4(8) 1_555 1_555 1_555 1_555 yes
C(7A) C(6B) C(7B) C(8A) -167(3) 1_555 1_555 1_555 1_555 yes
C(7A) C(6B) C(7B) C(8B) -171(2) 1_555 1_555 1_555 1_555 yes
C(7A) C(6B) C(7B) C(12B) 8(2) 1_555 1_555 1_555 1_555 yes
C(7A) C(6B) C(10B) C(10A) 0(1) 1_555 1_555 1_555 1_555 yes
C(7A) C(6B) C(10B) C(11A) -178.8(8) 1_555 1_555 1_555 1_555 yes
C(7A) C(6B) C(10B) C(9B) 1.7(9) 1_555 1_555 1_555 1_555 yes
C(7A) C(6B) C(10B) C(15B) -178.3(8) 1_555 1_555 1_555 1_555 yes
C(7A) C(6B) C(11B) C(12A) -1.6(8) 1_555 1_555 1_555 1_555 yes
C(7A) C(7B) Ru C(8A) -150.8(10) 1_555 1_555 1_555 1_555 yes
C(7A) C(7B) Ru C(9A) -117.3(6) 1_555 1_555 1_555 1_555 yes
C(7A) C(7B) Ru C(10A) -77.0(6) 1_555 1_555 1_555 1_555 yes
C(7A) C(7B) Ru C(6B) -8.4(5) 1_555 1_555 1_555 1_555 yes
C(7A) C(7B) Ru C(8B) -125.8(7) 1_555 1_555 1_555 1_555 yes
C(7A) C(7B) Ru C(9B) -87.8(6) 1_555 1_555 1_555 1_555 yes
C(7A) C(7B) Ru C(10B) -45.4(6) 1_555 1_555 1_555 1_555 yes
C(7A) C(7B) C(8A) C(9A) -8(1) 1_555 1_555 1_555 1_555 yes
C(7A) C(7B) C(8A) C(13A) 174(1) 1_555 1_555 1_555 1_555 yes
C(7A) C(7B) C(8A) C(8B) -12(2) 1_555 1_555 1_555 1_555 yes
C(7A) C(7B) C(8A) C(12B) 173(1) 1_555 1_555 1_555 1_555 yes
C(7A) C(7B) C(6B) C(12A) -8(2) 1_555 1_555 1_555 1_555 yes
C(7A) C(7B) C(6B) C(10B) 171(2) 1_555 1_555 1_555 1_555 yes
C(7A) C(7B) C(6B) C(11B) -8(2) 1_555 1_555 1_555 1_555 yes
C(7A) C(7B) C(8B) C(8A) 171(1) 1_555 1_555 1_555 1_555 yes
C(7A) C(7B) C(8B) C(9A) 7(1) 1_555 1_555 1_555 1_555 yes
C(7A) C(7B) C(8B) C(10A) -0.4(8) 1_555 1_555 1_555 1_555 yes
C(7A) C(7B) C(8B) C(9B) -1.4(9) 1_555 1_555 1_555 1_555 yes
C(7A) C(7B) C(8B) C(13B) 178.6(7) 1_555 1_555 1_555 1_555 yes
C(7A) C(7B) C(12B) C(8A) -175(1) 1_555 1_555 1_555 1_555 yes
C(7A) C(7B) C(12B) C(13A) -176.4(7) 1_555 1_555 1_555 1_555 yes
C(7A) C(10B) Ru C(8A) 38.0(2) 1_555 1_555 1_555 1_555 yes
C(7A) C(10B) Ru C(9A) 78.0(3) 1_555 1_555 1_555 1_555 yes
C(7A) C(10B) Ru C(10A) 110.0(5) 1_555 1_555 1_555 1_555 yes
C(7A) C(10B) Ru C(6B) -17.9(3) 1_555 1_555 1_555 1_555 yes
C(7A) C(10B) Ru C(7B) 18.9(2) 1_555 1_555 1_555 1_555 yes
C(7A) C(10B) Ru C(8B) 61.0(3) 1_555 1_555 1_555 1_555 yes
C(7A) C(10B) Ru C(9B) 99.0(4) 1_555 1_555 1_555 1_555 yes
C(7A) C(10B) C(6A) C(10A) 4(2) 1_555 1_555 1_555 1_555 yes
C(7A) C(10B) C(6A) C(11A) -177(1) 1_555 1_555 1_555 1_555 yes
C(7A) C(10B) C(6A) C(6B) -10(5) 1_555 1_555 1_555 1_555 yes
C(7A) C(10B) C(6A) C(9B) 2(2) 1_555 1_555 1_555 1_555 yes
C(7A) C(10B) C(6A) C(15B) -179(1) 1_555 1_555 1_555 1_555 yes
C(7A) C(10B) C(10A) C(9A) 1.0(6) 1_555 1_555 1_555 1_555 yes
C(7A) C(10B) C(10A) C(15A) -179.7(4) 1_555 1_555 1_555 1_555 yes
C(7A) C(10B) C(10A) C(8B) 2.3(5) 1_555 1_555 1_555 1_555 yes
C(7A) C(10B) C(10A) C(9B) 8(1) 1_555 1_555 1_555 1_555 yes
C(7A) C(10B) C(10A) C(14B) 175.8(10) 1_555 1_555 1_555 1_555 yes
C(7A) C(10B) C(11A) C(15B) 179.1(6) 1_555 1_555 1_555 1_555 yes
C(7A) C(10B) C(6B) C(12A) 177(6) 1_555 1_555 1_555 1_555 yes
C(7A) C(10B) C(6B) C(7B) -1.7(6) 1_555 1_555 1_555 1_555 yes
C(7A) C(10B) C(6B) C(11B) 178(1) 1_555 1_555 1_555 1_555 yes
C(7A) C(10B) C(9B) C(9A) -2.9(8) 1_555 1_555 1_555 1_555 yes
C(7A) C(10B) C(9B) C(10A) -171(1) 1_555 1_555 1_555 1_555 yes
C(7A) C(10B) C(9B) C(15A) -178.4(4) 1_555 1_555 1_555 1_555 yes
C(7A) C(10B) C(9B) C(8B) 0.5(5) 1_555 1_555 1_555 1_555 yes
C(7A) C(10B) C(9B) C(14B) -179.5(6) 1_555 1_555 1_555 1_555 yes
C(7A) C(10B) C(15B) C(11A) -1.6(10) 1_555 1_555 1_555 1_555 yes
C(8A) Ru C(6A) C(10A) -78.6(3) 1_555 1_555 1_555 1_555 yes
C(8A) Ru C(6A) C(11A) 159.3(5) 1_555 1_555 1_555 1_555 yes
C(8A) Ru C(6A) C(6B) 58.4(4) 1_555 1_555 1_555 1_555 yes
C(8A) Ru C(6A) C(9B) -66.7(3) 1_555 1_555 1_555 1_555 yes
C(8A) Ru C(6A) C(10B) -112.8(10) 1_555 1_555 1_555 1_555 yes
C(8A) Ru C(6A) C(15B) -157.4(4) 1_555 1_555 1_555 1_555 yes
C(8A) Ru C(7A) C(12A) 122.7(6) 1_555 1_555 1_555 1_555 yes
C(8A) Ru C(7A) C(6B) -147.8(8) 1_555 1_555 1_555 1_555 yes
C(8A) Ru C(7A) C(7B) 14.7(5) 1_555 1_555 1_555 1_555 yes
C(8A) Ru C(7A) C(10B) -108.8(4) 1_555 1_555 1_555 1_555 yes
C(8A) Ru C(9A) C(10A) 118.1(4) 1_555 1_555 1_555 1_555 yes
C(8A) Ru C(9A) C(14A) -121.6(6) 1_555 1_555 1_555 1_555 yes
C(8A) Ru C(9A) C(8B) -2.8(6) 1_555 1_555 1_555 1_555 yes
C(8A) Ru C(9A) C(9B) 121.9(5) 1_555 1_555 1_555 1_555 yes
C(8A) Ru C(9A) C(13B) -66.8(5) 1_555 1_555 1_555 1_555 yes
C(8A) Ru C(10A) C(9A) -36.5(3) 1_555 1_555 1_555 1_555 yes
C(8A) Ru C(10A) C(15A) -159.2(5) 1_555 1_555 1_555 1_555 yes
C(8A) Ru C(10A) C(8B) -18.6(3) 1_555 1_555 1_555 1_555 yes
C(8A) Ru C(10A) C(9B) -45(1) 1_555 1_555 1_555 1_555 yes
C(8A) Ru C(10A) C(10B) 94.2(4) 1_555 1_555 1_555 1_555 yes
C(8A) Ru C(10A) C(14B) -112.6(5) 1_555 1_555 1_555 1_555 yes
C(8A) Ru C(6B) C(12A) 80.8(4) 1_555 1_555 1_555 1_555 yes
C(8A) Ru C(6B) C(7B) 14.1(3) 1_555 1_555 1_555 1_555 yes
C(8A) Ru C(6B) C(10B) -103.6(4) 1_555 1_555 1_555 1_555 yes
C(8A) Ru C(6B) C(11B) 135.5(7) 1_555 1_555 1_555 1_555 yes
C(8A) Ru C(7B) C(6B) -142.4(8) 1_555 1_555 1_555 1_555 yes
C(8A) Ru C(7B) C(8B) -25.1(5) 1_555 1_555 1_555 1_555 yes
C(8A) Ru C(7B) C(12B) 95.6(8) 1_555 1_555 1_555 1_555 yes
C(8A) Ru C(8B) C(9A) 175(1) 1_555 1_555 1_555 1_555 yes
C(8A) Ru C(8B) C(10A) 129.9(6) 1_555 1_555 1_555 1_555 yes
C(8A) Ru C(8B) C(7B) 21.3(4) 1_555 1_555 1_555 1_555 yes
C(8A) Ru C(8B) C(9B) 137.8(6) 1_555 1_555 1_555 1_555 yes
C(8A) Ru C(8B) C(13B) -101.0(8) 1_555 1_555 1_555 1_555 yes
C(8A) Ru C(9B) C(9A) -38.1(4) 1_555 1_555 1_555 1_555 yes
C(8A) Ru C(9B) C(10A) 129(1) 1_555 1_555 1_555 1_555 yes
C(8A) Ru C(9B) C(15A) 178.1(5) 1_555 1_555 1_555 1_555 yes
C(8A) Ru C(9B) C(8B) -17.5(3) 1_555 1_555 1_555 1_555 yes
C(8A) Ru C(9B) C(10B) 98.7(4) 1_555 1_555 1_555 1_555 yes
C(8A) Ru C(9B) C(14B) -139.2(6) 1_555 1_555 1_555 1_555 yes
C(8A) Ru C(10B) C(10A) -72.0(4) 1_555 1_555 1_555 1_555 yes
C(8A) Ru C(10B) C(11A) 129.4(5) 1_555 1_555 1_555 1_555 yes
C(8A) Ru C(10B) C(6B) 55.9(3) 1_555 1_555 1_555 1_555 yes
C(8A) Ru C(10B) C(9B) -61.0(4) 1_555 1_555 1_555 1_555 yes
C(8A) Ru C(10B) C(15B) 178.2(6) 1_555 1_555 1_555 1_555 yes
C(8A) C(7A) Ru C(9A) 36.5(3) 1_555 1_555 1_555 1_555 yes
C(8A) C(7A) Ru C(10A) 78.4(3) 1_555 1_555 1_555 1_555 yes
C(8A) C(7A) Ru C(6B) 147.8(8) 1_555 1_555 1_555 1_555 yes
C(8A) C(7A) Ru C(7B) -14.7(5) 1_555 1_555 1_555 1_555 yes
C(8A) C(7A) Ru C(8B) 24.1(3) 1_555 1_555 1_555 1_555 yes
C(8A) C(7A) Ru C(9B) 66.8(3) 1_555 1_555 1_555 1_555 yes
C(8A) C(7A) Ru C(10B) 108.8(4) 1_555 1_555 1_555 1_555 yes
C(8A) C(7A) C(6A) C(10A) 0.0(5) 1_555 1_555 1_555 1_555 yes
C(8A) C(7A) C(6A) C(11A) 180.0 1_555 1_555 1_555 1_555 yes
C(8A) C(7A) C(6A) C(6B) 178(1) 1_555 1_555 1_555 1_555 yes
C(8A) C(7A) C(6A) C(9B) 1.3(4) 1_555 1_555 1_555 1_555 yes
C(8A) C(7A) C(6A) C(10B) 3(1) 1_555 1_555 1_555 1_555 yes
C(8A) C(7A) C(6A) C(15B) -179(1) 1_555 1_555 1_555 1_555 yes
C(8A) C(7A) C(12A) C(6B) -179.3(9) 1_555 1_555 1_555 1_555 yes
C(8A) C(7A) C(12A) C(11B) 179.4(5) 1_555 1_555 1_555 1_555 yes
C(8A) C(7A) C(6B) C(12A) 178(1) 1_555 1_555 1_555 1_555 yes
C(8A) C(7A) C(6B) C(7B) 7(1) 1_555 1_555 1_555 1_555 yes
C(8A) C(7A) C(6B) C(10B) -1(1) 1_555 1_555 1_555 1_555 yes
C(8A) C(7A) C(6B) C(11B) -179.7(8) 1_555 1_555 1_555 1_555 yes
C(8A) C(7A) C(7B) C(6B) -15(3) 1_555 1_555 1_555 1_555 yes
C(8A) C(7A) C(7B) C(8B) -6(1) 1_555 1_555 1_555 1_555 yes
C(8A) C(7A) C(7B) C(12B) 172(1) 1_555 1_555 1_555 1_555 yes
C(8A) C(7A) C(10B) C(10A) -0.8(5) 1_555 1_555 1_555 1_555 yes
C(8A) C(7A) C(10B) C(11A) -179.5(4) 1_555 1_555 1_555 1_555 yes
C(8A) C(7A) C(10B) C(6B) 179.3(9) 1_555 1_555 1_555 1_555 yes
C(8A) C(7A) C(10B) C(9B) 0.9(4) 1_555 1_555 1_555 1_555 yes
C(8A) C(7A) C(10B) C(15B) -178.4(8) 1_555 1_555 1_555 1_555 yes
C(8A) C(9A) Ru C(10A) -118.1(4) 1_555 1_555 1_555 1_555 yes
C(8A) C(9A) Ru C(6B) -53.8(3) 1_555 1_555 1_555 1_555 yes
C(8A) C(9A) Ru C(7B) -16.9(3) 1_555 1_555 1_555 1_555 yes
C(8A) C(9A) Ru C(8B) 2.8(6) 1_555 1_555 1_555 1_555 yes
C(8A) C(9A) Ru C(9B) -121.9(5) 1_555 1_555 1_555 1_555 yes
C(8A) C(9A) Ru C(10B) -93.2(3) 1_555 1_555 1_555 1_555 yes
C(8A) C(9A) C(10A) C(15A) 180.0 1_555 1_555 1_555 1_555 yes
C(8A) C(9A) C(10A) C(8B) -4.9(7) 1_555 1_555 1_555 1_555 yes
C(8A) C(9A) C(10A) C(9B) -158(3) 1_555 1_555 1_555 1_555 yes
C(8A) C(9A) C(10A) C(10B) -0.8(7) 1_555 1_555 1_555 1_555 yes
C(8A) C(9A) C(10A) C(14B) -178.3(4) 1_555 1_555 1_555 1_555 yes
C(8A) C(9A) C(14A) C(13B) 3.4(6) 1_555 1_555 1_555 1_555 yes
C(8A) C(9A) C(8B) C(10A) 39(5) 1_555 1_555 1_555 1_555 yes
C(8A) C(9A) C(8B) C(7B) 29(3) 1_555 1_555 1_555 1_555 yes
C(8A) C(9A) C(8B) C(9B) 42(5) 1_555 1_555 1_555 1_555 yes
C(8A) C(9A) C(8B) C(13B) -143(4) 1_555 1_555 1_555 1_555 yes
C(8A) C(9A) C(9B) C(10A) 21(3) 1_555 1_555 1_555 1_555 yes
C(8A) C(9A) C(9B) C(15A) 176.2(7) 1_555 1_555 1_555 1_555 yes
C(8A) C(9A) C(9B) C(8B) -5.3(7) 1_555 1_555 1_555 1_555 yes
C(8A) C(9A) C(9B) C(10B) 3.7(9) 1_555 1_555 1_555 1_555 yes
C(8A) C(9A) C(9B) C(14B) -179.2(5) 1_555 1_555 1_555 1_555 yes
C(8A) C(9A) C(13B) C(14A) -177.2(5) 1_555 1_555 1_555 1_555 yes
C(8A) C(9A) C(13B) C(8B) 4.4(6) 1_555 1_555 1_555 1_555 yes
C(8A) C(13A) C(12B) C(7B) 0.5(3) 1_555 1_555 1_555 1_555 yes
C(8A) C(7B) Ru C(9A) 33.5(5) 1_555 1_555 1_555 1_555 yes
C(8A) C(7B) Ru C(10A) 73.8(6) 1_555 1_555 1_555 1_555 yes
C(8A) C(7B) Ru C(6B) 142.4(8) 1_555 1_555 1_555 1_555 yes
C(8A) C(7B) Ru C(8B) 25.1(5) 1_555 1_555 1_555 1_555 yes
C(8A) C(7B) Ru C(9B) 63.1(6) 1_555 1_555 1_555 1_555 yes
C(8A) C(7B) Ru C(10B) 105.5(6) 1_555 1_555 1_555 1_555 yes
C(8A) C(7B) C(7A) C(12A) -174(1) 1_555 1_555 1_555 1_555 yes
C(8A) C(7B) C(7A) C(6B) 15(3) 1_555 1_555 1_555 1_555 yes
C(8A) C(7B) C(7A) C(10B) 8(1) 1_555 1_555 1_555 1_555 yes
C(8A) C(7B) C(6B) C(12A) -175(1) 1_555 1_555 1_555 1_555 yes
C(8A) C(7B) C(6B) C(10B) 4(1) 1_555 1_555 1_555 1_555 yes
C(8A) C(7B) C(6B) C(11B) -175.5(9) 1_555 1_555 1_555 1_555 yes
C(8A) C(7B) C(8B) C(9A) -164(2) 1_555 1_555 1_555 1_555 yes
C(8A) C(7B) C(8B) C(10A) -171(1) 1_555 1_555 1_555 1_555 yes
C(8A) C(7B) C(8B) C(9B) -172(1) 1_555 1_555 1_555 1_555 yes
C(8A) C(7B) C(8B) C(13B) 7(1) 1_555 1_555 1_555 1_555 yes
C(8A) C(7B) C(12B) C(13A) -1.0(7) 1_555 1_555 1_555 1_555 yes
C(8A) C(8B) Ru C(9A) -175(1) 1_555 1_555 1_555 1_555 yes
C(8A) C(8B) Ru C(10A) -129.9(6) 1_555 1_555 1_555 1_555 yes
C(8A) C(8B) Ru C(6B) -58.2(5) 1_555 1_555 1_555 1_555 yes
C(8A) C(8B) Ru C(7B) -21.3(4) 1_555 1_555 1_555 1_555 yes
C(8A) C(8B) Ru C(9B) -137.8(6) 1_555 1_555 1_555 1_555 yes
C(8A) C(8B) Ru C(10B) -99.9(5) 1_555 1_555 1_555 1_555 yes
C(8A) C(8B) C(9A) C(10A) -39(5) 1_555 1_555 1_555 1_555 yes
C(8A) C(8B) C(9A) C(14A) 144(4) 1_555 1_555 1_555 1_555 yes
C(8A) C(8B) C(9A) C(9B) -42(5) 1_555 1_555 1_555 1_555 yes
C(8A) C(8B) C(9A) C(13B) 143(4) 1_555 1_555 1_555 1_555 yes
C(8A) C(8B) C(10A) C(9A) 170(1) 1_555 1_555 1_555 1_555 yes
C(8A) C(8B) C(10A) C(15A) 177.4(7) 1_555 1_555 1_555 1_555 yes
C(8A) C(8B) C(10A) C(9B) -177(1) 1_555 1_555 1_555 1_555 yes
C(8A) C(8B) C(10A) C(10B) -5.8(8) 1_555 1_555 1_555 1_555 yes
C(8A) C(8B) C(10A) C(14B) 177.5(7) 1_555 1_555 1_555 1_555 yes
C(8A) C(8B) C(7B) C(6B) 172(1) 1_555 1_555 1_555 1_555 yes
C(8A) C(8B) C(7B) C(12B) -7(1) 1_555 1_555 1_555 1_555 yes
C(8A) C(8B) C(9B) C(9A) 169(1) 1_555 1_555 1_555 1_555 yes
C(8A) C(8B) C(9B) C(10A) 3(2) 1_555 1_555 1_555 1_555 yes
C(8A) C(8B) C(9B) C(15A) 172(1) 1_555 1_555 1_555 1_555 yes
C(8A) C(8B) C(9B) C(10B) -3(1) 1_555 1_555 1_555 1_555 yes
C(8A) C(8B) C(9B) C(14B) 176.4(8) 1_555 1_555 1_555 1_555 yes
C(8A) C(8B) C(13B) C(9A) -172(1) 1_555 1_555 1_555 1_555 yes
C(8A) C(8B) C(13B) C(14A) -173.9(7) 1_555 1_555 1_555 1_555 yes
C(8A) C(12B) C(7B) C(6B) -176(1) 1_555 1_555 1_555 1_555 yes
C(8A) C(12B) C(7B) C(8B) 3.2(5) 1_555 1_555 1_555 1_555 yes
C(9A) Ru C(6A) C(10A) -37.2(3) 1_555 1_555 1_555 1_555 yes
C(9A) Ru C(6A) C(11A) -159.3(5) 1_555 1_555 1_555 1_555 yes
C(9A) Ru C(6A) C(6B) 99.8(5) 1_555 1_555 1_555 1_555 yes
C(9A) Ru C(6A) C(9B) -25.3(3) 1_555 1_555 1_555 1_555 yes
C(9A) Ru C(6A) C(10B) -71.4(9) 1_555 1_555 1_555 1_555 yes
C(9A) Ru C(6A) C(15B) -116.0(4) 1_555 1_555 1_555 1_555 yes
C(9A) Ru C(7A) C(12A) 159.3(5) 1_555 1_555 1_555 1_555 yes
C(9A) Ru C(7A) C(6B) -111.3(7) 1_555 1_555 1_555 1_555 yes
C(9A) Ru C(7A) C(7B) 51.3(6) 1_555 1_555 1_555 1_555 yes
C(9A) Ru C(7A) C(10B) -72.2(3) 1_555 1_555 1_555 1_555 yes
C(9A) Ru C(8A) C(13A) 121.8(5) 1_555 1_555 1_555 1_555 yes
C(9A) Ru C(8A) C(7B) -134.1(7) 1_555 1_555 1_555 1_555 yes
C(9A) Ru C(8A) C(8B) 2.0(5) 1_555 1_555 1_555 1_555 yes
C(9A) Ru C(8A) C(12B) 176.2(5) 1_555 1_555 1_555 1_555 yes
C(9A) Ru C(10A) C(15A) -122.7(5) 1_555 1_555 1_555 1_555 yes
C(9A) Ru C(10A) C(8B) 18.0(3) 1_555 1_555 1_555 1_555 yes
C(9A) Ru C(10A) C(9B) -9(1) 1_555 1_555 1_555 1_555 yes
C(9A) Ru C(10A) C(10B) 130.8(5) 1_555 1_555 1_555 1_555 yes
C(9A) Ru C(10A) C(14B) -76.1(5) 1_555 1_555 1_555 1_555 yes
C(9A) Ru C(6B) C(12A) 118.4(4) 1_555 1_555 1_555 1_555 yes
C(9A) Ru C(6B) C(7B) 51.6(3) 1_555 1_555 1_555 1_555 yes
C(9A) Ru C(6B) C(10B) -66.0(3) 1_555 1_555 1_555 1_555 yes
C(9A) Ru C(6B) C(11B) 173.0(6) 1_555 1_555 1_555 1_555 yes
C(9A) Ru C(7B) C(6B) -108.9(4) 1_555 1_555 1_555 1_555 yes
C(9A) Ru C(7B) C(8B) 8.4(3) 1_555 1_555 1_555 1_555 yes
C(9A) Ru C(7B) C(12B) 129.1(6) 1_555 1_555 1_555 1_555 yes
C(9A) Ru C(8B) C(10A) -45.5(7) 1_555 1_555 1_555 1_555 yes
C(9A) Ru C(8B) C(7B) -154.1(9) 1_555 1_555 1_555 1_555 yes
C(9A) Ru C(8B) C(9B) -37.6(6) 1_555 1_555 1_555 1_555 yes
C(9A) Ru C(8B) C(13B) 83.6(9) 1_555 1_555 1_555 1_555 yes
C(9A) Ru C(9B) C(10A) 167(1) 1_555 1_555 1_555 1_555 yes
C(9A) Ru C(9B) C(15A) -143.8(6) 1_555 1_555 1_555 1_555 yes
C(9A) Ru C(9B) C(8B) 20.6(4) 1_555 1_555 1_555 1_555 yes
C(9A) Ru C(9B) C(10B) 136.8(6) 1_555 1_555 1_555 1_555 yes
C(9A) Ru C(9B) C(14B) -101.0(7) 1_555 1_555 1_555 1_555 yes
C(9A) Ru C(10B) C(10A) -32.0(4) 1_555 1_555 1_555 1_555 yes
C(9A) Ru C(10B) C(11A) 169.4(6) 1_555 1_555 1_555 1_555 yes
C(9A) Ru C(10B) C(6B) 95.9(4) 1_555 1_555 1_555 1_555 yes
C(9A) Ru C(10B) C(9B) -21.0(3) 1_555 1_555 1_555 1_555 yes
C(9A) Ru C(10B) C(15B) -141.8(6) 1_555 1_555 1_555 1_555 yes
C(9A) C(8A) Ru C(10A) 36.9(3) 1_555 1_555 1_555 1_555 yes
C(9A) C(8A) Ru C(6B) 106.7(3) 1_555 1_555 1_555 1_555 yes
C(9A) C(8A) Ru C(7B) 134.1(7) 1_555 1_555 1_555 1_555 yes
C(9A) C(8A) Ru C(8B) -2.0(5) 1_555 1_555 1_555 1_555 yes
C(9A) C(8A) Ru C(9B) 27.8(3) 1_555 1_555 1_555 1_555 yes
C(9A) C(8A) Ru C(10B) 68.0(3) 1_555 1_555 1_555 1_555 yes
C(9A) C(8A) C(7A) C(12A) 180.0 1_555 1_555 1_555 1_555 yes
C(9A) C(8A) C(7A) C(6B) 1(1) 1_555 1_555 1_555 1_555 yes
C(9A) C(8A) C(7A) C(7B) 173(1) 1_555 1_555 1_555 1_555 yes
C(9A) C(8A) C(7A) C(10B) 0.4(4) 1_555 1_555 1_555 1_555 yes
C(9A) C(8A) C(13A) C(12B) -178.7(5) 1_555 1_555 1_555 1_555 yes
C(9A) C(8A) C(7B) C(6B) -5(1) 1_555 1_555 1_555 1_555 yes
C(9A) C(8A) C(7B) C(8B) 4.4(6) 1_555 1_555 1_555 1_555 yes
C(9A) C(8A) C(7B) C(12B) 178.5(6) 1_555 1_555 1_555 1_555 yes
C(9A) C(8A) C(8B) C(10A) -34(4) 1_555 1_555 1_555 1_555 yes
C(9A) C(8A) C(8B) C(7B) -43(5) 1_555 1_555 1_555 1_555 yes
C(9A) C(8A) C(8B) C(9B) -34(4) 1_555 1_555 1_555 1_555 yes
C(9A) C(8A) C(8B) C(13B) 142(5) 1_555 1_555 1_555 1_555 yes
C(9A) C(8A) C(12B) C(13A) 12(5) 1_555 1_555 1_555 1_555 yes
C(9A) C(8A) C(12B) C(7B) -165(5) 1_555 1_555 1_555 1_555 yes
C(9A) C(10A) Ru C(6B) -97.1(3) 1_555 1_555 1_555 1_555 yes
C(9A) C(10A) Ru C(7B) -56.5(3) 1_555 1_555 1_555 1_555 yes
C(9A) C(10A) Ru C(8B) -18.0(3) 1_555 1_555 1_555 1_555 yes
C(9A) C(10A) Ru C(9B) 9(1) 1_555 1_555 1_555 1_555 yes
C(9A) C(10A) Ru C(10B) -130.8(5) 1_555 1_555 1_555 1_555 yes
C(9A) C(10A) C(6A) C(11A) -180.0 1_555 1_555 1_555 1_555 yes
C(9A) C(10A) C(6A) C(6B) -0.7(8) 1_555 1_555 1_555 1_555 yes
C(9A) C(10A) C(6A) C(9B) -6(1) 1_555 1_555 1_555 1_555 yes
C(9A) C(10A) C(6A) C(10B) -177(1) 1_555 1_555 1_555 1_555 yes
C(9A) C(10A) C(6A) C(15B) 179.9(4) 1_555 1_555 1_555 1_555 yes
C(9A) C(10A) C(15A) C(9B) 5.6(10) 1_555 1_555 1_555 1_555 yes
C(9A) C(10A) C(15A) C(14B) 2.6(8) 1_555 1_555 1_555 1_555 yes
C(9A) C(10A) C(8B) C(7B) 174(1) 1_555 1_555 1_555 1_555 yes
C(9A) C(10A) C(8B) C(9B) -12(1) 1_555 1_555 1_555 1_555 yes
C(9A) C(10A) C(8B) C(13B) -4.4(8) 1_555 1_555 1_555 1_555 yes
C(9A) C(10A) C(9B) C(15A) -161(3) 1_555 1_555 1_555 1_555 yes
C(9A) C(10A) C(9B) C(8B) 14(2) 1_555 1_555 1_555 1_555 yes
C(9A) C(10A) C(9B) C(10B) 27(4) 1_555 1_555 1_555 1_555 yes
C(9A) C(10A) C(9B) C(14B) -159(3) 1_555 1_555 1_555 1_555 yes
C(9A) C(10A) C(10B) C(11A) 177(1) 1_555 1_555 1_555 1_555 yes
C(9A) C(10A) C(10B) C(6B) 1.0(8) 1_555 1_555 1_555 1_555 yes
C(9A) C(10A) C(10B) C(9B) -7(1) 1_555 1_555 1_555 1_555 yes
C(9A) C(10A) C(10B) C(15B) 179.4(5) 1_555 1_555 1_555 1_555 yes
C(9A) C(10A) C(14B) C(15A) -177.9(6) 1_555 1_555 1_555 1_555 yes
C(9A) C(10A) C(14B) C(9B) 5.1(10) 1_555 1_555 1_555 1_555 yes
C(9A) C(14A) C(13B) C(8B) 0.6(3) 1_555 1_555 1_555 1_555 yes
C(9A) C(8B) Ru C(10A) 45.5(7) 1_555 1_555 1_555 1_555 yes
C(9A) C(8B) Ru C(6B) 117.2(7) 1_555 1_555 1_555 1_555 yes
C(9A) C(8B) Ru C(7B) 154.1(9) 1_555 1_555 1_555 1_555 yes
C(9A) C(8B) Ru C(9B) 37.6(6) 1_555 1_555 1_555 1_555 yes
C(9A) C(8B) Ru C(10B) 75.5(7) 1_555 1_555 1_555 1_555 yes
C(9A) C(8B) C(8A) C(13A) -144(4) 1_555 1_555 1_555 1_555 yes
C(9A) C(8B) C(8A) C(7B) 43(5) 1_555 1_555 1_555 1_555 yes
C(9A) C(8B) C(8A) C(12B) -167(3) 1_555 1_555 1_555 1_555 yes
C(9A) C(8B) C(10A) C(15A) 6(1) 1_555 1_555 1_555 1_555 yes
C(9A) C(8B) C(10A) C(9B) 12(1) 1_555 1_555 1_555 1_555 yes
C(9A) C(8B) C(10A) C(10B) -176.5(9) 1_555 1_555 1_555 1_555 yes
C(9A) C(8B) C(10A) C(14B) 6.7(9) 1_555 1_555 1_555 1_555 yes
C(9A) C(8B) C(7B) C(6B) 8(1) 1_555 1_555 1_555 1_555 yes
C(9A) C(8B) C(7B) C(12B) -171(1) 1_555 1_555 1_555 1_555 yes
C(9A) C(8B) C(9B) C(10A) -165(2) 1_555 1_555 1_555 1_555 yes
C(9A) C(8B) C(9B) C(15A) 3(2) 1_555 1_555 1_555 1_555 yes
C(9A) C(8B) C(9B) C(10B) -172(1) 1_555 1_555 1_555 1_555 yes
C(9A) C(8B) C(9B) C(14B) 7(1) 1_555 1_555 1_555 1_555 yes
C(9A) C(8B) C(13B) C(14A) -1.5(8) 1_555 1_555 1_555 1_555 yes
C(9A) C(9B) Ru C(10A) -167(1) 1_555 1_555 1_555 1_555 yes
C(9A) C(9B) Ru C(6B) -99.7(5) 1_555 1_555 1_555 1_555 yes
C(9A) C(9B) Ru C(7B) -58.2(4) 1_555 1_555 1_555 1_555 yes
C(9A) C(9B) Ru C(8B) -20.6(4) 1_555 1_555 1_555 1_555 yes
C(9A) C(9B) Ru C(10B) -136.8(6) 1_555 1_555 1_555 1_555 yes
C(9A) C(9B) C(6A) C(10A) 171(1) 1_555 1_555 1_555 1_555 yes
C(9A) C(9B) C(6A) C(11A) 178.6(6) 1_555 1_555 1_555 1_555 yes
C(9A) C(9B) C(6A) C(6B) -4.1(8) 1_555 1_555 1_555 1_555 yes
C(9A) C(9B) C(6A) C(10B) 178(1) 1_555 1_555 1_555 1_555 yes
C(9A) C(9B) C(6A) C(15B) 177.3(5) 1_555 1_555 1_555 1_555 yes
C(9A) C(9B) C(10A) C(15A) 161(3) 1_555 1_555 1_555 1_555 yes
C(9A) C(9B) C(10A) C(8B) -14(2) 1_555 1_555 1_555 1_555 yes
C(9A) C(9B) C(10A) C(10B) -27(4) 1_555 1_555 1_555 1_555 yes
C(9A) C(9B) C(10A) C(14B) 159(3) 1_555 1_555 1_555 1_555 yes
C(9A) C(9B) C(15A) C(10A) -169(1) 1_555 1_555 1_555 1_555 yes
C(9A) C(9B) C(15A) C(14B) 7(1) 1_555 1_555 1_555 1_555 yes
C(9A) C(9B) C(8B) C(10A) 165(2) 1_555 1_555 1_555 1_555 yes
C(9A) C(9B) C(8B) C(7B) 172(1) 1_555 1_555 1_555 1_555 yes
C(9A) C(9B) C(8B) C(13B) -7.3(9) 1_555 1_555 1_555 1_555 yes
C(9A) C(9B) C(10B) C(10A) 168(2) 1_555 1_555 1_555 1_555 yes
C(9A) C(9B) C(10B) C(11A) 179(2) 1_555 1_555 1_555 1_555 yes
C(9A) C(9B) C(10B) C(6B) -3.5(9) 1_555 1_555 1_555 1_555 yes
C(9A) C(9B) C(10B) C(15B) 176.6(7) 1_555 1_555 1_555 1_555 yes
C(9A) C(9B) C(14B) C(10A) -172(1) 1_555 1_555 1_555 1_555 yes
C(9A) C(9B) C(14B) C(15A) -175.6(7) 1_555 1_555 1_555 1_555 yes
C(9A) C(13B) C(8B) C(10A) 3.3(6) 1_555 1_555 1_555 1_555 yes
C(9A) C(13B) C(8B) C(7B) -175(1) 1_555 1_555 1_555 1_555 yes
C(9A) C(13B) C(8B) C(9B) 4.7(6) 1_555 1_555 1_555 1_555 yes
C(10A) Ru C(6A) C(11A) -122.1(6) 1_555 1_555 1_555 1_555 yes
C(10A) Ru C(6A) C(6B) 137.0(6) 1_555 1_555 1_555 1_555 yes
C(10A) Ru C(6A) C(9B) 11.9(3) 1_555 1_555 1_555 1_555 yes
C(10A) Ru C(6A) C(10B) -34.2(9) 1_555 1_555 1_555 1_555 yes
C(10A) Ru C(6A) C(15B) -78.8(5) 1_555 1_555 1_555 1_555 yes
C(10A) Ru C(7A) C(12A) -158.9(5) 1_555 1_555 1_555 1_555 yes
C(10A) Ru C(7A) C(6B) -69.5(6) 1_555 1_555 1_555 1_555 yes
C(10A) Ru C(7A) C(7B) 93.1(6) 1_555 1_555 1_555 1_555 yes
C(10A) Ru C(7A) C(10B) -30.4(2) 1_555 1_555 1_555 1_555 yes
C(10A) Ru C(8A) C(13A) 158.7(5) 1_555 1_555 1_555 1_555 yes
C(10A) Ru C(8A) C(7B) -97.1(6) 1_555 1_555 1_555 1_555 yes
C(10A) Ru C(8A) C(8B) 38.9(5) 1_555 1_555 1_555 1_555 yes
C(10A) Ru C(8A) C(12B) -146.9(4) 1_555 1_555 1_555 1_555 yes
C(10A) Ru C(9A) C(14A) 120.3(6) 1_555 1_555 1_555 1_555 yes
C(10A) Ru C(9A) C(8B) -121.0(8) 1_555 1_555 1_555 1_555 yes
C(10A) Ru C(9A) C(9B) 3.8(4) 1_555 1_555 1_555 1_555 yes
C(10A) Ru C(9A) C(13B) 175.0(6) 1_555 1_555 1_555 1_555 yes
C(10A) Ru C(6B) C(12A) 158.0(4) 1_555 1_555 1_555 1_555 yes
C(10A) Ru C(6B) C(7B) 91.2(4) 1_555 1_555 1_555 1_555 yes
C(10A) Ru C(6B) C(10B) -26.4(3) 1_555 1_555 1_555 1_555 yes
C(10A) Ru C(6B) C(11B) -147.4(7) 1_555 1_555 1_555 1_555 yes
C(10A) Ru C(7B) C(6B) -68.6(3) 1_555 1_555 1_555 1_555 yes
C(10A) Ru C(7B) C(8B) 48.7(3) 1_555 1_555 1_555 1_555 yes
C(10A) Ru C(7B) C(12B) 169.4(6) 1_555 1_555 1_555 1_555 yes
C(10A) Ru C(8B) C(7B) -108.6(4) 1_555 1_555 1_555 1_555 yes
C(10A) Ru C(8B) C(9B) 7.8(3) 1_555 1_555 1_555 1_555 yes
C(10A) Ru C(8B) C(13B) 129.0(7) 1_555 1_555 1_555 1_555 yes
C(10A) Ru C(9B) C(15A) 48(1) 1_555 1_555 1_555 1_555 yes
C(10A) Ru C(9B) C(8B) -146(1) 1_555 1_555 1_555 1_555 yes
C(10A) Ru C(9B) C(10B) -30(1) 1_555 1_555 1_555 1_555 yes
C(10A) Ru C(9B) C(14B) 91(1) 1_555 1_555 1_555 1_555 yes
C(10A) Ru C(10B) C(11A) -158.6(8) 1_555 1_555 1_555 1_555 yes
C(10A) Ru C(10B) C(6B) 127.9(6) 1_555 1_555 1_555 1_555 yes
C(10A) Ru C(10B) C(9B) 11.0(4) 1_555 1_555 1_555 1_555 yes
C(10A) Ru C(10B) C(15B) -109.8(7) 1_555 1_555 1_555 1_555 yes
C(10A) C(6A) Ru C(6B) -137.0(6) 1_555 1_555 1_555 1_555 yes
C(10A) C(6A) Ru C(7B) -97.3(4) 1_555 1_555 1_555 1_555 yes
C(10A) C(6A) Ru C(8B) -54.3(3) 1_555 1_555 1_555 1_555 yes
C(10A) C(6A) Ru C(9B) -11.9(3) 1_555 1_555 1_555 1_555 yes
C(10A) C(6A) Ru C(10B) 34.2(9) 1_555 1_555 1_555 1_555 yes
C(10A) C(6A) C(7A) C(12A) -180.0 1_555 1_555 1_555 1_555 yes
C(10A) C(6A) C(7A) C(6B) -178.7(10) 1_555 1_555 1_555 1_555 yes
C(10A) C(6A) C(7A) C(7B) -2.6(9) 1_555 1_555 1_555 1_555 yes
C(10A) C(6A) C(7A) C(10B) -3(1) 1_555 1_555 1_555 1_555 yes
C(10A) C(6A) C(11A) C(10B) 1.6(8) 1_555 1_555 1_555 1_555 yes
C(10A) C(6A) C(11A) C(15B) -0.2(7) 1_555 1_555 1_555 1_555 yes
C(10A) C(6A) C(6B) C(12A) 174(4) 1_555 1_555 1_555 1_555 yes
C(10A) C(6A) C(6B) C(7B) -0.2(9) 1_555 1_555 1_555 1_555 yes
C(10A) C(6A) C(6B) C(10B) -12(6) 1_555 1_555 1_555 1_555 yes
C(10A) C(6A) C(6B) C(11B) 179.1(5) 1_555 1_555 1_555 1_555 yes
C(10A) C(6A) C(9B) C(15A) -4(1) 1_555 1_555 1_555 1_555 yes
C(10A) C(6A) C(9B) C(8B) 174(1) 1_555 1_555 1_555 1_555 yes
C(10A) C(6A) C(9B) C(10B) -7(1) 1_555 1_555 1_555 1_555 yes
C(10A) C(6A) C(9B) C(14B) -5(1) 1_555 1_555 1_555 1_555 yes
C(10A) C(6A) C(10B) C(11A) -177.9(10) 1_555 1_555 1_555 1_555 yes
C(10A) C(6A) C(10B) C(6B) 15(7) 1_555 1_555 1_555 1_555 yes
C(10A) C(6A) C(10B) C(9B) 2.3(5) 1_555 1_555 1_555 1_555 yes
C(10A) C(6A) C(10B) C(15B) -176(1) 1_555 1_555 1_555 1_555 yes
C(10A) C(6A) C(15B) C(11A) 179.8(6) 1_555 1_555 1_555 1_555 yes
C(10A) C(6A) C(15B) C(10B) 2(1) 1_555 1_555 1_555 1_555 yes
C(10A) C(9A) Ru C(6B) 64.3(3) 1_555 1_555 1_555 1_555 yes
C(10A) C(9A) Ru C(7B) 101.2(3) 1_555 1_555 1_555 1_555 yes
C(10A) C(9A) Ru C(8B) 121.0(8) 1_555 1_555 1_555 1_555 yes
C(10A) C(9A) Ru C(9B) -3.8(4) 1_555 1_555 1_555 1_555 yes
C(10A) C(9A) Ru C(10B) 25.0(3) 1_555 1_555 1_555 1_555 yes
C(10A) C(9A) C(8A) C(13A) 180.0 1_555 1_555 1_555 1_555 yes
C(10A) C(9A) C(8A) C(7B) 2.9(9) 1_555 1_555 1_555 1_555 yes
C(10A) C(9A) C(8A) C(8B) 142(4) 1_555 1_555 1_555 1_555 yes
C(10A) C(9A) C(8A) C(12B) 167(4) 1_555 1_555 1_555 1_555 yes
C(10A) C(9A) C(14A) C(13B) -176.6(6) 1_555 1_555 1_555 1_555 yes
C(10A) C(9A) C(8B) C(7B) -10(1) 1_555 1_555 1_555 1_555 yes
C(10A) C(9A) C(8B) C(9B) 2.8(4) 1_555 1_555 1_555 1_555 yes
C(10A) C(9A) C(8B) C(13B) 176.8(5) 1_555 1_555 1_555 1_555 yes
C(10A) C(9A) C(9B) C(15A) 154(4) 1_555 1_555 1_555 1_555 yes
C(10A) C(9A) C(9B) C(8B) -27(4) 1_555 1_555 1_555 1_555 yes
C(10A) C(9A) C(9B) C(10B) -18(3) 1_555 1_555 1_555 1_555 yes
C(10A) C(9A) C(9B) C(14B) 158(3) 1_555 1_555 1_555 1_555 yes
C(10A) C(9A) C(13B) C(14A) 23(4) 1_555 1_555 1_555 1_555 yes
C(10A) C(9A) C(13B) C(8B) -155(4) 1_555 1_555 1_555 1_555 yes
C(10A) C(15A) C(9B) C(8B) -171(2) 1_555 1_555 1_555 1_555 yes
C(10A) C(15A) C(9B) C(10B) 4(1) 1_555 1_555 1_555 1_555 yes
C(10A) C(15A) C(9B) C(14B) -176(1) 1_555 1_555 1_555 1_555 yes
C(10A) C(15A) C(14B) C(9B) 0.7(3) 1_555 1_555 1_555 1_555 yes
C(10A) C(8B) Ru C(6B) 71.7(3) 1_555 1_555 1_555 1_555 yes
C(10A) C(8B) Ru C(7B) 108.6(4) 1_555 1_555 1_555 1_555 yes
C(10A) C(8B) Ru C(9B) -7.8(3) 1_555 1_555 1_555 1_555 yes
C(10A) C(8B) Ru C(10B) 30.0(3) 1_555 1_555 1_555 1_555 yes
C(10A) C(8B) C(8A) C(13A) -178.2(4) 1_555 1_555 1_555 1_555 yes
C(10A) C(8B) C(8A) C(7B) 9(1) 1_555 1_555 1_555 1_555 yes
C(10A) C(8B) C(8A) C(12B) 158(3) 1_555 1_555 1_555 1_555 yes
C(10A) C(8B) C(9A) C(14A) -175(1) 1_555 1_555 1_555 1_555 yes
C(10A) C(8B) C(9A) C(9B) -2.8(4) 1_555 1_555 1_555 1_555 yes
C(10A) C(8B) C(9A) C(13B) -176.8(5) 1_555 1_555 1_555 1_555 yes
C(10A) C(8B) C(7B) C(6B) 1.0(5) 1_555 1_555 1_555 1_555 yes
C(10A) C(8B) C(7B) C(12B) -179.0(5) 1_555 1_555 1_555 1_555 yes
C(10A) C(8B) C(9B) C(15A) 169(3) 1_555 1_555 1_555 1_555 yes
C(10A) C(8B) C(9B) C(10B) -6(1) 1_555 1_555 1_555 1_555 yes
C(10A) C(8B) C(9B) C(14B) 173(2) 1_555 1_555 1_555 1_555 yes
C(10A) C(8B) C(13B) C(14A) 1.9(8) 1_555 1_555 1_555 1_555 yes
C(10A) C(9B) Ru C(6B) 67(1) 1_555 1_555 1_555 1_555 yes
C(10A) C(9B) Ru C(7B) 109(1) 1_555 1_555 1_555 1_555 yes
C(10A) C(9B) Ru C(8B) 146(1) 1_555 1_555 1_555 1_555 yes
C(10A) C(9B) Ru C(10B) 30(1) 1_555 1_555 1_555 1_555 yes
C(10A) C(9B) C(6A) C(11A) 7(1) 1_555 1_555 1_555 1_555 yes
C(10A) C(9B) C(6A) C(6B) -175(1) 1_555 1_555 1_555 1_555 yes
C(10A) C(9B) C(6A) C(10B) 7(1) 1_555 1_555 1_555 1_555 yes
C(10A) C(9B) C(6A) C(15B) 6(1) 1_555 1_555 1_555 1_555 yes
C(10A) C(9B) C(9A) C(14A) -160(3) 1_555 1_555 1_555 1_555 yes
C(10A) C(9B) C(9A) C(8B) 27(4) 1_555 1_555 1_555 1_555 yes
C(10A) C(9B) C(9A) C(13B) 179(3) 1_555 1_555 1_555 1_555 yes
C(10A) C(9B) C(15A) C(14B) 176(1) 1_555 1_555 1_555 1_555 yes
C(10A) C(9B) C(8B) C(7B) 6(1) 1_555 1_555 1_555 1_555 yes
C(10A) C(9B) C(8B) C(13B) -173(1) 1_555 1_555 1_555 1_555 yes
C(10A) C(9B) C(10B) C(11A) 10(3) 1_555 1_555 1_555 1_555 yes
C(10A) C(9B) C(10B) C(6B) -171(1) 1_555 1_555 1_555 1_555 yes
C(10A) C(9B) C(10B) C(15B) 8(1) 1_555 1_555 1_555 1_555 yes
C(10A) C(9B) C(14B) C(15A) -2(1) 1_555 1_555 1_555 1_555 yes
C(10A) C(10B) Ru C(6B) -127.9(6) 1_555 1_555 1_555 1_555 yes
C(10A) C(10B) Ru C(7B) -91.1(4) 1_555 1_555 1_555 1_555 yes
C(10A) C(10B) Ru C(8B) -49.0(4) 1_555 1_555 1_555 1_555 yes
C(10A) C(10B) Ru C(9B) -11.0(4) 1_555 1_555 1_555 1_555 yes
C(10A) C(10B) C(6A) C(11A) 177.9(10) 1_555 1_555 1_555 1_555 yes
C(10A) C(10B) C(6A) C(6B) -15(7) 1_555 1_555 1_555 1_555 yes
C(10A) C(10B) C(6A) C(9B) -2.3(5) 1_555 1_555 1_555 1_555 yes
C(10A) C(10B) C(6A) C(15B) 176(1) 1_555 1_555 1_555 1_555 yes
C(10A) C(10B) C(7A) C(12A) 179.6(5) 1_555 1_555 1_555 1_555 yes
C(10A) C(10B) C(7A) C(6B) 179.9(9) 1_555 1_555 1_555 1_555 yes
C(10A) C(10B) C(7A) C(7B) -3.4(8) 1_555 1_555 1_555 1_555 yes
C(10A) C(10B) C(11A) C(15B) 2(1) 1_555 1_555 1_555 1_555 yes
C(10A) C(10B) C(6B) C(12A) 177(5) 1_555 1_555 1_555 1_555 yes
C(10A) C(10B) C(6B) C(7B) -1.8(7) 1_555 1_555 1_555 1_555 yes
C(10A) C(10B) C(6B) C(11B) 178.2(6) 1_555 1_555 1_555 1_555 yes
C(10A) C(10B) C(9B) C(15A) -7(1) 1_555 1_555 1_555 1_555 yes
C(10A) C(10B) C(9B) C(8B) 171(1) 1_555 1_555 1_555 1_555 yes
C(10A) C(10B) C(9B) C(14B) -8(1) 1_555 1_555 1_555 1_555 yes
C(10A) C(10B) C(15B) C(11A) -178.9(7) 1_555 1_555 1_555 1_555 yes
C(10A) C(14B) C(15A) C(9B) -0.7(3) 1_555 1_555 1_555 1_555 yes
C(10A) C(14B) C(9B) C(15A) 2(1) 1_555 1_555 1_555 1_555 yes
C(10A) C(14B) C(9B) C(8B) -175(1) 1_555 1_555 1_555 1_555 yes
C(10A) C(14B) C(9B) C(10B) 4.4(8) 1_555 1_555 1_555 1_555 yes
C(11A) C(6A) Ru C(6B) 100.9(6) 1_555 1_555 1_555 1_555 yes
C(11A) C(6A) Ru C(7B) 140.7(6) 1_555 1_555 1_555 1_555 yes
C(11A) C(6A) Ru C(8B) -176.4(6) 1_555 1_555 1_555 1_555 yes
C(11A) C(6A) Ru C(9B) -134.0(6) 1_555 1_555 1_555 1_555 yes
C(11A) C(6A) Ru C(10B) -87(1) 1_555 1_555 1_555 1_555 yes
C(11A) C(6A) C(7A) C(12A) 0.0(8) 1_555 1_555 1_555 1_555 yes
C(11A) C(6A) C(7A) C(6B) 1.3(10) 1_555 1_555 1_555 1_555 yes
C(11A) C(6A) C(7A) C(7B) 177.4(7) 1_555 1_555 1_555 1_555 yes
C(11A) C(6A) C(7A) C(10B) 176(2) 1_555 1_555 1_555 1_555 yes
C(11A) C(6A) C(10A) C(15A) 0.0(8) 1_555 1_555 1_555 1_555 yes
C(11A) C(6A) C(10A) C(8B) -178.5(5) 1_555 1_555 1_555 1_555 yes
C(11A) C(6A) C(10A) C(9B) -173(1) 1_555 1_555 1_555 1_555 yes
C(11A) C(6A) C(10A) C(10B) -2(1) 1_555 1_555 1_555 1_555 yes
C(11A) C(6A) C(10A) C(14B) -7(2) 1_555 1_555 1_555 1_555 yes
C(11A) C(6A) C(6B) C(12A) -6(4) 1_555 1_555 1_555 1_555 yes
C(11A) C(6A) C(6B) C(7B) 179.2(5) 1_555 1_555 1_555 1_555 yes
C(11A) C(6A) C(6B) C(10B) 166(6) 1_555 1_555 1_555 1_555 yes
C(11A) C(6A) C(6B) C(11B) -1.5(8) 1_555 1_555 1_555 1_555 yes
C(11A) C(6A) C(9B) C(15A) 2.8(8) 1_555 1_555 1_555 1_555 yes
C(11A) C(6A) C(9B) C(8B) -178.3(6) 1_555 1_555 1_555 1_555 yes
C(11A) C(6A) C(9B) C(10B) 0(1) 1_555 1_555 1_555 1_555 yes
C(11A) C(6A) C(9B) C(14B) 2(1) 1_555 1_555 1_555 1_555 yes
C(11A) C(6A) C(10B) C(6B) -166(6) 1_555 1_555 1_555 1_555 yes
C(11A) C(6A) C(10B) C(9B) -179.8(7) 1_555 1_555 1_555 1_555 yes
C(11A) C(6A) C(10B) C(15B) 1.6(8) 1_555 1_555 1_555 1_555 yes
C(11A) C(6A) C(15B) C(10B) -177(1) 1_555 1_555 1_555 1_555 yes
C(11A) C(10B) Ru C(6B) 73.5(5) 1_555 1_555 1_555 1_555 yes
C(11A) C(10B) Ru C(7B) 110.3(5) 1_555 1_555 1_555 1_555 yes
C(11A) C(10B) Ru C(8B) 152.3(6) 1_555 1_555 1_555 1_555 yes
C(11A) C(10B) Ru C(9B) -169.6(7) 1_555 1_555 1_555 1_555 yes
C(11A) C(10B) C(6A) C(6B) 166(6) 1_555 1_555 1_555 1_555 yes
C(11A) C(10B) C(6A) C(9B) 179.8(7) 1_555 1_555 1_555 1_555 yes
C(11A) C(10B) C(6A) C(15B) -1.6(8) 1_555 1_555 1_555 1_555 yes
C(11A) C(10B) C(7A) C(12A) 1.0(7) 1_555 1_555 1_555 1_555 yes
C(11A) C(10B) C(7A) C(6B) 1.2(8) 1_555 1_555 1_555 1_555 yes
C(11A) C(10B) C(7A) C(7B) 177.9(7) 1_555 1_555 1_555 1_555 yes
C(11A) C(10B) C(10A) C(15A) -3(1) 1_555 1_555 1_555 1_555 yes
C(11A) C(10B) C(10A) C(8B) 178(1) 1_555 1_555 1_555 1_555 yes
C(11A) C(10B) C(10A) C(9B) -174(1) 1_555 1_555 1_555 1_555 yes
C(11A) C(10B) C(10A) C(14B) -7(2) 1_555 1_555 1_555 1_555 yes
C(11A) C(10B) C(6B) C(12A) 0(6) 1_555 1_555 1_555 1_555 yes
C(11A) C(10B) C(6B) C(7B) 179.5(5) 1_555 1_555 1_555 1_555 yes
C(11A) C(10B) C(6B) C(11B) -0.5(6) 1_555 1_555 1_555 1_555 yes
C(11A) C(10B) C(9B) C(15A) 3(2) 1_555 1_555 1_555 1_555 yes
C(11A) C(10B) C(9B) C(8B) -177(2) 1_555 1_555 1_555 1_555 yes
C(11A) C(10B) C(9B) C(14B) 2(3) 1_555 1_555 1_555 1_555 yes
C(11A) C(15B) C(6A) C(6B) 0(1) 1_555 1_555 1_555 1_555 yes
C(11A) C(15B) C(6A) C(9B) 178.6(6) 1_555 1_555 1_555 1_555 yes
C(11A) C(15B) C(6A) C(10B) 177(1) 1_555 1_555 1_555 1_555 yes
C(11A) C(15B) C(10B) C(6B) -0.7(8) 1_555 1_555 1_555 1_555 yes
C(11A) C(15B) C(10B) C(9B) 179.3(7) 1_555 1_555 1_555 1_555 yes
C(13A) C(8A) Ru C(6B) -131.5(5) 1_555 1_555 1_555 1_555 yes
C(13A) C(8A) Ru C(7B) -104.2(8) 1_555 1_555 1_555 1_555 yes
C(13A) C(8A) Ru C(8B) 119.8(7) 1_555 1_555 1_555 1_555 yes
C(13A) C(8A) Ru C(9B) 149.6(5) 1_555 1_555 1_555 1_555 yes
C(13A) C(8A) Ru C(10B) -170.2(5) 1_555 1_555 1_555 1_555 yes
C(13A) C(8A) C(7A) C(12A) 0.0(8) 1_555 1_555 1_555 1_555 yes
C(13A) C(8A) C(7A) C(6B) -178(1) 1_555 1_555 1_555 1_555 yes
C(13A) C(8A) C(7A) C(7B) -6(1) 1_555 1_555 1_555 1_555 yes
C(13A) C(8A) C(7A) C(10B) -179.6(4) 1_555 1_555 1_555 1_555 yes
C(13A) C(8A) C(9A) C(14A) 0.0(7) 1_555 1_555 1_555 1_555 yes
C(13A) C(8A) C(9A) C(8B) 37(4) 1_555 1_555 1_555 1_555 yes
C(13A) C(8A) C(9A) C(9B) 177.8(5) 1_555 1_555 1_555 1_555 yes
C(13A) C(8A) C(9A) C(13B) 2.5(6) 1_555 1_555 1_555 1_555 yes
C(13A) C(8A) C(7B) C(6B) 177.3(7) 1_555 1_555 1_555 1_555 yes
C(13A) C(8A) C(7B) C(8B) -173(1) 1_555 1_555 1_555 1_555 yes
C(13A) C(8A) C(7B) C(12B) 1.0(6) 1_555 1_555 1_555 1_555 yes
C(13A) C(8A) C(8B) C(7B) 172(1) 1_555 1_555 1_555 1_555 yes
C(13A) C(8A) C(8B) C(9B) -178.8(6) 1_555 1_555 1_555 1_555 yes
C(13A) C(8A) C(8B) C(13B) -1.8(8) 1_555 1_555 1_555 1_555 yes
C(13A) C(8A) C(12B) C(7B) -178.8(8) 1_555 1_555 1_555 1_555 yes
C(13A) C(12B) C(8A) C(7B) 178.8(8) 1_555 1_555 1_555 1_555 yes
C(13A) C(12B) C(8A) C(8B) 26(3) 1_555 1_555 1_555 1_555 yes
C(13A) C(12B) C(7B) C(6B) -177.8(6) 1_555 1_555 1_555 1_555 yes
C(13A) C(12B) C(7B) C(8B) 2.2(7) 1_555 1_555 1_555 1_555 yes
C(12A) C(7A) Ru C(6B) -89.4(7) 1_555 1_555 1_555 1_555 yes
C(12A) C(7A) Ru C(7B) 108.0(8) 1_555 1_555 1_555 1_555 yes
C(12A) C(7A) Ru C(8B) 146.8(6) 1_555 1_555 1_555 1_555 yes
C(12A) C(7A) Ru C(9B) -170.5(5) 1_555 1_555 1_555 1_555 yes
C(12A) C(7A) Ru C(10B) -128.5(5) 1_555 1_555 1_555 1_555 yes
C(12A) C(7A) C(6A) C(6B) -1.3(9) 1_555 1_555 1_555 1_555 yes
C(12A) C(7A) C(6A) C(9B) -178.7(5) 1_555 1_555 1_555 1_555 yes
C(12A) C(7A) C(6A) C(10B) -176(1) 1_555 1_555 1_555 1_555 yes
C(12A) C(7A) C(6A) C(15B) 0(1) 1_555 1_555 1_555 1_555 yes
C(12A) C(7A) C(8A) C(7B) 6(1) 1_555 1_555 1_555 1_555 yes
C(12A) C(7A) C(8A) C(8B) 176.6(6) 1_555 1_555 1_555 1_555 yes
C(12A) C(7A) C(8A) C(12B) 1.0(5) 1_555 1_555 1_555 1_555 yes
C(12A) C(7A) C(6B) C(7B) -171(2) 1_555 1_555 1_555 1_555 yes
C(12A) C(7A) C(6B) C(10B) 179.8(6) 1_555 1_555 1_555 1_555 yes
C(12A) C(7A) C(6B) C(11B) 1.3(7) 1_555 1_555 1_555 1_555 yes
C(12A) C(7A) C(7B) C(6B) 170(3) 1_555 1_555 1_555 1_555 yes
C(12A) C(7A) C(7B) C(8B) 179.6(5) 1_555 1_555 1_555 1_555 yes
C(12A) C(7A) C(7B) C(12B) -1.7(8) 1_555 1_555 1_555 1_555 yes
C(12A) C(7A) C(10B) C(6B) -0.3(8) 1_555 1_555 1_555 1_555 yes
C(12A) C(7A) C(10B) C(9B) -178.7(5) 1_555 1_555 1_555 1_555 yes
C(12A) C(7A) C(10B) C(15B) 2(1) 1_555 1_555 1_555 1_555 yes
C(12A) C(6B) Ru C(7B) 66.8(5) 1_555 1_555 1_555 1_555 yes
C(12A) C(6B) Ru C(8B) 104.1(4) 1_555 1_555 1_555 1_555 yes
C(12A) C(6B) Ru C(9B) 146.7(5) 1_555 1_555 1_555 1_555 yes
C(12A) C(6B) Ru C(10B) -175.6(6) 1_555 1_555 1_555 1_555 yes
C(12A) C(6B) C(6A) C(9B) 175(4) 1_555 1_555 1_555 1_555 yes
C(12A) C(6B) C(6A) C(10B) -172(5) 1_555 1_555 1_555 1_555 yes
C(12A) C(6B) C(6A) C(15B) -6(5) 1_555 1_555 1_555 1_555 yes
C(12A) C(6B) C(7A) C(7B) 171(2) 1_555 1_555 1_555 1_555 yes
C(12A) C(6B) C(7A) C(10B) -179.8(6) 1_555 1_555 1_555 1_555 yes
C(12A) C(6B) C(7B) C(8B) -180.0(5) 1_555 1_555 1_555 1_555 yes
C(12A) C(6B) C(7B) C(12B) 0.0(6) 1_555 1_555 1_555 1_555 yes
C(12A) C(6B) C(10B) C(9B) 179(5) 1_555 1_555 1_555 1_555 yes
C(12A) C(6B) C(10B) C(15B) 0(6) 1_555 1_555 1_555 1_555 yes
C(12A) C(11B) C(6B) C(7B) 0.0(7) 1_555 1_555 1_555 1_555 yes
C(12A) C(11B) C(6B) C(10B) -180.0(6) 1_555 1_555 1_555 1_555 yes
C(14A) C(9A) Ru C(6B) -175.4(5) 1_555 1_555 1_555 1_555 yes
C(14A) C(9A) Ru C(7B) -138.5(6) 1_555 1_555 1_555 1_555 yes
C(14A) C(9A) Ru C(8B) -118.7(9) 1_555 1_555 1_555 1_555 yes
C(14A) C(9A) Ru C(9B) 116.5(7) 1_555 1_555 1_555 1_555 yes
C(14A) C(9A) Ru C(10B) 145.3(6) 1_555 1_555 1_555 1_555 yes
C(14A) C(9A) C(8A) C(7B) -177.1(8) 1_555 1_555 1_555 1_555 yes
C(14A) C(9A) C(8A) C(8B) -37(4) 1_555 1_555 1_555 1_555 yes
C(14A) C(9A) C(8A) C(12B) -12(5) 1_555 1_555 1_555 1_555 yes
C(14A) C(9A) C(10A) C(15A) 0.0(8) 1_555 1_555 1_555 1_555 yes
C(14A) C(9A) C(10A) C(8B) 175(1) 1_555 1_555 1_555 1_555 yes
C(14A) C(9A) C(10A) C(9B) 21(3) 1_555 1_555 1_555 1_555 yes
C(14A) C(9A) C(10A) C(10B) 179.2(6) 1_555 1_555 1_555 1_555 yes
C(14A) C(9A) C(10A) C(14B) 1.7(6) 1_555 1_555 1_555 1_555 yes
C(14A) C(9A) C(8B) C(7B) 174(1) 1_555 1_555 1_555 1_555 yes
C(14A) C(9A) C(8B) C(9B) -172(1) 1_555 1_555 1_555 1_555 yes
C(14A) C(9A) C(8B) C(13B) 1.4(7) 1_555 1_555 1_555 1_555 yes
C(14A) C(9A) C(9B) C(15A) -5(1) 1_555 1_555 1_555 1_555 yes
C(14A) C(9A) C(9B) C(8B) 172(1) 1_555 1_555 1_555 1_555 yes
C(14A) C(9A) C(9B) C(10B) -178.4(5) 1_555 1_555 1_555 1_555 yes
C(14A) C(9A) C(9B) C(14B) -1.2(7) 1_555 1_555 1_555 1_555 yes
C(14A) C(9A) C(13B) C(8B) -178.4(9) 1_555 1_555 1_555 1_555 yes
C(14A) C(13B) C(9A) C(8B) 178.4(9) 1_555 1_555 1_555 1_555 yes
C(14A) C(13B) C(9A) C(9B) 23(2) 1_555 1_555 1_555 1_555 yes
C(14A) C(13B) C(8B) C(7B) -176.7(6) 1_555 1_555 1_555 1_555 yes
C(14A) C(13B) C(8B) C(9B) 3.3(8) 1_555 1_555 1_555 1_555 yes
C(15A) C(10A) Ru C(6B) 140.2(5) 1_555 1_555 1_555 1_555 yes
C(15A) C(10A) Ru C(7B) -179.2(5) 1_555 1_555 1_555 1_555 yes
C(15A) C(10A) Ru C(8B) -140.6(5) 1_555 1_555 1_555 1_555 yes
C(15A) C(10A) Ru C(9B) -113(1) 1_555 1_555 1_555 1_555 yes
C(15A) C(10A) Ru C(10B) 106.6(6) 1_555 1_555 1_555 1_555 yes
C(15A) C(10A) C(6A) C(6B) 179.3(7) 1_555 1_555 1_555 1_555 yes
C(15A) C(10A) C(6A) C(9B) 173(1) 1_555 1_555 1_555 1_555 yes
C(15A) C(10A) C(6A) C(10B) 2(1) 1_555 1_555 1_555 1_555 yes
C(15A) C(10A) C(6A) C(15B) -0.1(6) 1_555 1_555 1_555 1_555 yes
C(15A) C(10A) C(9A) C(8B) -175.1(8) 1_555 1_555 1_555 1_555 yes
C(15A) C(10A) C(9A) C(9B) -21(3) 1_555 1_555 1_555 1_555 yes
C(15A) C(10A) C(9A) C(13B) -21(4) 1_555 1_555 1_555 1_555 yes
C(15A) C(10A) C(8B) C(7B) -178.9(7) 1_555 1_555 1_555 1_555 yes
C(15A) C(10A) C(8B) C(9B) -5(1) 1_555 1_555 1_555 1_555 yes
C(15A) C(10A) C(8B) C(13B) 2(1) 1_555 1_555 1_555 1_555 yes
C(15A) C(10A) C(9B) C(8B) 176(1) 1_555 1_555 1_555 1_555 yes
C(15A) C(10A) C(9B) C(10B) -171(1) 1_555 1_555 1_555 1_555 yes
C(15A) C(10A) C(9B) C(14B) 2.1(9) 1_555 1_555 1_555 1_555 yes
C(15A) C(10A) C(10B) C(6B) -179.7(5) 1_555 1_555 1_555 1_555 yes
C(15A) C(10A) C(10B) C(9B) 171(1) 1_555 1_555 1_555 1_555 yes
C(15A) C(10A) C(10B) C(15B) -1.3(7) 1_555 1_555 1_555 1_555 yes
C(15A) C(10A) C(14B) C(9B) -177(1) 1_555 1_555 1_555 1_555 yes
C(15A) C(9B) Ru C(6B) 116.6(4) 1_555 1_555 1_555 1_555 yes
C(15A) C(9B) Ru C(7B) 158.1(4) 1_555 1_555 1_555 1_555 yes
C(15A) C(9B) Ru C(8B) -164.4(6) 1_555 1_555 1_555 1_555 yes
C(15A) C(9B) Ru C(10B) 79.4(5) 1_555 1_555 1_555 1_555 yes
C(15A) C(9B) C(6A) C(6B) -179.8(6) 1_555 1_555 1_555 1_555 yes
C(15A) C(9B) C(6A) C(10B) 2(1) 1_555 1_555 1_555 1_555 yes
C(15A) C(9B) C(6A) C(15B) 1.5(5) 1_555 1_555 1_555 1_555 yes
C(15A) C(9B) C(9A) C(8B) -178.5(9) 1_555 1_555 1_555 1_555 yes
C(15A) C(9B) C(9A) C(13B) -25(3) 1_555 1_555 1_555 1_555 yes
C(15A) C(9B) C(10A) C(8B) -176(1) 1_555 1_555 1_555 1_555 yes
C(15A) C(9B) C(10A) C(10B) 171(1) 1_555 1_555 1_555 1_555 yes
C(15A) C(9B) C(10A) C(14B) -2.1(9) 1_555 1_555 1_555 1_555 yes
C(15A) C(9B) C(8B) C(7B) 176(1) 1_555 1_555 1_555 1_555 yes
C(15A) C(9B) C(8B) C(13B) -3(2) 1_555 1_555 1_555 1_555 yes
C(15A) C(9B) C(10B) C(6B) -179.0(4) 1_555 1_555 1_555 1_555 yes
C(15A) C(9B) C(10B) C(15B) 1.0(7) 1_555 1_555 1_555 1_555 yes
C(15A) C(14B) C(10A) C(8B) -180.0(6) 1_555 1_555 1_555 1_555 yes
C(15A) C(14B) C(10A) C(9B) 177(1) 1_555 1_555 1_555 1_555 yes
C(15A) C(14B) C(10A) C(10B) 6(1) 1_555 1_555 1_555 1_555 yes
C(15A) C(14B) C(9B) C(8B) -178.3(7) 1_555 1_555 1_555 1_555 yes
C(15A) C(14B) C(9B) C(10B) 1.6(9) 1_555 1_555 1_555 1_555 yes
C(6B) Ru C(6A) C(9B) -125.1(5) 1_555 1_555 1_555 1_555 yes
C(6B) Ru C(6A) C(10B) -171(1) 1_555 1_555 1_555 1_555 yes
C(6B) Ru C(6A) C(15B) 144.3(6) 1_555 1_555 1_555 1_555 yes
C(6B) Ru C(7A) C(7B) 162(1) 1_555 1_555 1_555 1_555 yes
C(6B) Ru C(7A) C(10B) 39.1(6) 1_555 1_555 1_555 1_555 yes
C(6B) Ru C(8A) C(7B) -27.3(6) 1_555 1_555 1_555 1_555 yes
C(6B) Ru C(8A) C(8B) 108.7(5) 1_555 1_555 1_555 1_555 yes
C(6B) Ru C(8A) C(12B) -77.1(4) 1_555 1_555 1_555 1_555 yes
C(6B) Ru C(9A) C(8B) -56.7(7) 1_555 1_555 1_555 1_555 yes
C(6B) Ru C(9A) C(9B) 68.0(4) 1_555 1_555 1_555 1_555 yes
C(6B) Ru C(9A) C(13B) -120.7(5) 1_555 1_555 1_555 1_555 yes
C(6B) Ru C(10A) C(8B) -79.2(3) 1_555 1_555 1_555 1_555 yes
C(6B) Ru C(10A) C(9B) -106(1) 1_555 1_555 1_555 1_555 yes
C(6B) Ru C(10A) C(10B) 33.6(4) 1_555 1_555 1_555 1_555 yes
C(6B) Ru C(10A) C(14B) -173.2(6) 1_555 1_555 1_555 1_555 yes
C(6B) Ru C(7B) C(8B) 117.4(5) 1_555 1_555 1_555 1_555 yes
C(6B) Ru C(7B) C(12B) -122.0(7) 1_555 1_555 1_555 1_555 yes
C(6B) Ru C(8B) C(7B) -36.9(3) 1_555 1_555 1_555 1_555 yes
C(6B) Ru C(8B) C(9B) 79.6(4) 1_555 1_555 1_555 1_555 yes
C(6B) Ru C(8B) C(13B) -159.2(7) 1_555 1_555 1_555 1_555 yes
C(6B) Ru C(9B) C(8B) -79.0(4) 1_555 1_555 1_555 1_555 yes
C(6B) Ru C(9B) C(10B) 37.1(4) 1_555 1_555 1_555 1_555 yes
C(6B) Ru C(9B) C(14B) 159.3(7) 1_555 1_555 1_555 1_555 yes
C(6B) Ru C(10B) C(9B) -116.9(5) 1_555 1_555 1_555 1_555 yes
C(6B) Ru C(10B) C(15B) 122.3(7) 1_555 1_555 1_555 1_555 yes
C(6B) C(6A) Ru C(7B) 39.7(4) 1_555 1_555 1_555 1_555 yes
C(6B) C(6A) Ru C(8B) 82.7(5) 1_555 1_555 1_555 1_555 yes
C(6B) C(6A) Ru C(9B) 125.1(5) 1_555 1_555 1_555 1_555 yes
C(6B) C(6A) Ru C(10B) 171(1) 1_555 1_555 1_555 1_555 yes
C(6B) C(6A) C(7A) C(7B) 176(1) 1_555 1_555 1_555 1_555 yes
C(6B) C(6A) C(7A) C(10B) 175(2) 1_555 1_555 1_555 1_555 yes
C(6B) C(6A) C(10A) C(8B) 0.8(8) 1_555 1_555 1_555 1_555 yes
C(6B) C(6A) C(10A) C(9B) 5(1) 1_555 1_555 1_555 1_555 yes
C(6B) C(6A) C(10A) C(10B) 176(1) 1_555 1_555 1_555 1_555 yes
C(6B) C(6A) C(10A) C(14B) 172(1) 1_555 1_555 1_555 1_555 yes
C(6B) C(6A) C(11A) C(10B) -177(1) 1_555 1_555 1_555 1_555 yes
C(6B) C(6A) C(11A) C(15B) -179.7(7) 1_555 1_555 1_555 1_555 yes
C(6B) C(6A) C(9B) C(8B) -1.0(7) 1_555 1_555 1_555 1_555 yes
C(6B) C(6A) C(9B) C(10B) 177(1) 1_555 1_555 1_555 1_555 yes
C(6B) C(6A) C(9B) C(14B) 179.5(8) 1_555 1_555 1_555 1_555 yes
C(6B) C(6A) C(10B) C(9B) -12(7) 1_555 1_555 1_555 1_555 yes
C(6B) C(6A) C(10B) C(15B) 168(6) 1_555 1_555 1_555 1_555 yes
C(6B) C(6A) C(15B) C(10B) -177(1) 1_555 1_555 1_555 1_555 yes
C(6B) C(7A) Ru C(7B) -162(1) 1_555 1_555 1_555 1_555 yes
C(6B) C(7A) Ru C(8B) -123.7(7) 1_555 1_555 1_555 1_555 yes
C(6B) C(7A) Ru C(9B) -81.1(7) 1_555 1_555 1_555 1_555 yes
C(6B) C(7A) Ru C(10B) -39.1(6) 1_555 1_555 1_555 1_555 yes
C(6B) C(7A) C(6A) C(9B) -177.5(10) 1_555 1_555 1_555 1_555 yes
C(6B) C(7A) C(6A) C(10B) -175(2) 1_555 1_555 1_555 1_555 yes
C(6B) C(7A) C(6A) C(15B) 1(1) 1_555 1_555 1_555 1_555 yes
C(6B) C(7A) C(8A) C(7B) -171(2) 1_555 1_555 1_555 1_555 yes
C(6B) C(7A) C(8A) C(8B) -2(1) 1_555 1_555 1_555 1_555 yes
C(6B) C(7A) C(8A) C(12B) -177(1) 1_555 1_555 1_555 1_555 yes
C(6B) C(7A) C(12A) C(11B) -1.4(7) 1_555 1_555 1_555 1_555 yes
C(6B) C(7A) C(7B) C(8B) 8(3) 1_555 1_555 1_555 1_555 yes
C(6B) C(7A) C(7B) C(12B) -172(2) 1_555 1_555 1_555 1_555 yes
C(6B) C(7A) C(10B) C(9B) -178.4(9) 1_555 1_555 1_555 1_555 yes
C(6B) C(7A) C(10B) C(15B) 2(1) 1_555 1_555 1_555 1_555 yes
C(6B) C(12A) C(7A) C(7B) -177.0(10) 1_555 1_555 1_555 1_555 yes
C(6B) C(12A) C(7A) C(10B) 0.2(6) 1_555 1_555 1_555 1_555 yes
C(6B) C(7B) Ru C(8B) -117.4(5) 1_555 1_555 1_555 1_555 yes
C(6B) C(7B) Ru C(9B) -79.4(4) 1_555 1_555 1_555 1_555 yes
C(6B) C(7B) Ru C(10B) -37.0(3) 1_555 1_555 1_555 1_555 yes
C(6B) C(7B) C(7A) C(10B) -6(2) 1_555 1_555 1_555 1_555 yes
C(6B) C(7B) C(8A) C(8B) -9(1) 1_555 1_555 1_555 1_555 yes
C(6B) C(7B) C(8A) C(12B) 176(1) 1_555 1_555 1_555 1_555 yes
C(6B) C(7B) C(8B) C(9B) 0.0(6) 1_555 1_555 1_555 1_555 yes
C(6B) C(7B) C(8B) C(13B) -180.0 1_555 1_555 1_555 1_555 yes
C(6B) C(10B) Ru C(7B) 36.8(3) 1_555 1_555 1_555 1_555 yes
C(6B) C(10B) Ru C(8B) 78.9(4) 1_555 1_555 1_555 1_555 yes
C(6B) C(10B) Ru C(9B) 116.9(5) 1_555 1_555 1_555 1_555 yes
C(6B) C(10B) C(6A) C(9B) 12(7) 1_555 1_555 1_555 1_555 yes
C(6B) C(10B) C(6A) C(15B) -168(6) 1_555 1_555 1_555 1_555 yes
C(6B) C(10B) C(7A) C(7B) 176(1) 1_555 1_555 1_555 1_555 yes
C(6B) C(10B) C(10A) C(8B) 2.3(7) 1_555 1_555 1_555 1_555 yes
C(6B) C(10B) C(10A) C(9B) 8(1) 1_555 1_555 1_555 1_555 yes
C(6B) C(10B) C(10A) C(14B) 175.9(9) 1_555 1_555 1_555 1_555 yes
C(6B) C(10B) C(11A) C(15B) 179.4(6) 1_555 1_555 1_555 1_555 yes
C(6B) C(10B) C(9B) C(8B) 0.0(6) 1_555 1_555 1_555 1_555 yes
C(6B) C(10B) C(9B) C(14B) -180.0 1_555 1_555 1_555 1_555 yes
C(7B) Ru C(6A) C(9B) -85.4(3) 1_555 1_555 1_555 1_555 yes
C(7B) Ru C(6A) C(10B) -131.4(10) 1_555 1_555 1_555 1_555 yes
C(7B) Ru C(6A) C(15B) -176.0(5) 1_555 1_555 1_555 1_555 yes
C(7B) Ru C(7A) C(10B) -123.5(6) 1_555 1_555 1_555 1_555 yes
C(7B) Ru C(8A) C(8B) 136.1(8) 1_555 1_555 1_555 1_555 yes
C(7B) Ru C(8A) C(12B) -49.8(6) 1_555 1_555 1_555 1_555 yes
C(7B) Ru C(9A) C(8B) -19.8(7) 1_555 1_555 1_555 1_555 yes
C(7B) Ru C(9A) C(9B) 104.9(5) 1_555 1_555 1_555 1_555 yes
C(7B) Ru C(9A) C(13B) -83.8(5) 1_555 1_555 1_555 1_555 yes
C(7B) Ru C(10A) C(8B) -38.6(3) 1_555 1_555 1_555 1_555 yes
C(7B) Ru C(10A) C(9B) -65(1) 1_555 1_555 1_555 1_555 yes
C(7B) Ru C(10A) C(10B) 74.2(4) 1_555 1_555 1_555 1_555 yes
C(7B) Ru C(10A) C(14B) -132.6(5) 1_555 1_555 1_555 1_555 yes
C(7B) Ru C(6B) C(10B) -117.7(5) 1_555 1_555 1_555 1_555 yes
C(7B) Ru C(6B) C(11B) 121.4(7) 1_555 1_555 1_555 1_555 yes
C(7B) Ru C(8B) C(9B) 116.4(5) 1_555 1_555 1_555 1_555 yes
C(7B) Ru C(8B) C(13B) -122.4(8) 1_555 1_555 1_555 1_555 yes
C(7B) Ru C(9B) C(8B) -37.5(3) 1_555 1_555 1_555 1_555 yes
C(7B) Ru C(9B) C(10B) 78.7(4) 1_555 1_555 1_555 1_555 yes
C(7B) Ru C(9B) C(14B) -159.2(6) 1_555 1_555 1_555 1_555 yes
C(7B) Ru C(10B) C(9B) -80.1(4) 1_555 1_555 1_555 1_555 yes
C(7B) Ru C(10B) C(15B) 159.1(6) 1_555 1_555 1_555 1_555 yes
C(7B) C(7A) Ru C(8B) 38.9(6) 1_555 1_555 1_555 1_555 yes
C(7B) C(7A) Ru C(9B) 81.5(6) 1_555 1_555 1_555 1_555 yes
C(7B) C(7A) Ru C(10B) 123.5(6) 1_555 1_555 1_555 1_555 yes
C(7B) C(7A) C(6A) C(9B) -1.4(8) 1_555 1_555 1_555 1_555 yes
C(7B) C(7A) C(6A) C(10B) 0(2) 1_555 1_555 1_555 1_555 yes
C(7B) C(7A) C(6A) C(15B) 177(1) 1_555 1_555 1_555 1_555 yes
C(7B) C(7A) C(8A) C(8B) 169(1) 1_555 1_555 1_555 1_555 yes
C(7B) C(7A) C(8A) C(12B) -5(1) 1_555 1_555 1_555 1_555 yes
C(7B) C(7A) C(12A) C(11B) -178.4(7) 1_555 1_555 1_555 1_555 yes
C(7B) C(7A) C(6B) C(10B) -8(3) 1_555 1_555 1_555 1_555 yes
C(7B) C(7A) C(6B) C(11B) 172(2) 1_555 1_555 1_555 1_555 yes
C(7B) C(7A) C(10B) C(9B) -1.7(7) 1_555 1_555 1_555 1_555 yes
C(7B) C(7A) C(10B) C(15B) 179.0(9) 1_555 1_555 1_555 1_555 yes
C(7B) C(8A) Ru C(8B) -136.1(8) 1_555 1_555 1_555 1_555 yes
C(7B) C(8A) Ru C(9B) -106.2(6) 1_555 1_555 1_555 1_555 yes
C(7B) C(8A) Ru C(10B) -66.1(6) 1_555 1_555 1_555 1_555 yes
C(7B) C(8A) C(7A) C(10B) -172(1) 1_555 1_555 1_555 1_555 yes
C(7B) C(8A) C(9A) C(8B) -139(4) 1_555 1_555 1_555 1_555 yes
C(7B) C(8A) C(9A) C(9B) 0(1) 1_555 1_555 1_555 1_555 yes
C(7B) C(8A) C(9A) C(13B) -174.6(9) 1_555 1_555 1_555 1_555 yes
C(7B) C(8A) C(13A) C(12B) -1.1(7) 1_555 1_555 1_555 1_555 yes
C(7B) C(8A) C(8B) C(9B) 8(1) 1_555 1_555 1_555 1_555 yes
C(7B) C(8A) C(8B) C(13B) -174.0(9) 1_555 1_555 1_555 1_555 yes
C(7B) C(6B) Ru C(8B) 37.3(3) 1_555 1_555 1_555 1_555 yes
C(7B) C(6B) Ru C(9B) 80.0(4) 1_555 1_555 1_555 1_555 yes
C(7B) C(6B) Ru C(10B) 117.7(5) 1_555 1_555 1_555 1_555 yes
C(7B) C(6B) C(6A) C(9B) 1.0(7) 1_555 1_555 1_555 1_555 yes
C(7B) C(6B) C(6A) C(10B) 12(6) 1_555 1_555 1_555 1_555 yes
C(7B) C(6B) C(6A) C(15B) 178.9(7) 1_555 1_555 1_555 1_555 yes
C(7B) C(6B) C(7A) C(10B) 8(3) 1_555 1_555 1_555 1_555 yes
C(7B) C(6B) C(12A) C(11B) -180.0(6) 1_555 1_555 1_555 1_555 yes
C(7B) C(6B) C(10B) C(9B) 0.0(6) 1_555 1_555 1_555 1_555 yes
C(7B) C(6B) C(10B) C(15B) 180.0 1_555 1_555 1_555 1_555 yes
C(7B) C(8B) Ru C(9B) -116.4(5) 1_555 1_555 1_555 1_555 yes
C(7B) C(8B) Ru C(10B) -78.6(4) 1_555 1_555 1_555 1_555 yes
C(7B) C(8B) C(8A) C(12B) 148(4) 1_555 1_555 1_555 1_555 yes
C(7B) C(8B) C(9A) C(9B) -13(1) 1_555 1_555 1_555 1_555 yes
C(7B) C(8B) C(9A) C(13B) 172(1) 1_555 1_555 1_555 1_555 yes
C(7B) C(8B) C(10A) C(9B) -173(1) 1_555 1_555 1_555 1_555 yes
C(7B) C(8B) C(10A) C(10B) -2.1(6) 1_555 1_555 1_555 1_555 yes
C(7B) C(8B) C(10A) C(14B) -178.8(5) 1_555 1_555 1_555 1_555 yes
C(7B) C(8B) C(9B) C(10B) 0.0(6) 1_555 1_555 1_555 1_555 yes
C(7B) C(8B) C(9B) C(14B) 180.0 1_555 1_555 1_555 1_555 yes
C(7B) C(12B) C(8A) C(8B) -152(3) 1_555 1_555 1_555 1_555 yes
C(8B) Ru C(6A) C(9B) -42.4(3) 1_555 1_555 1_555 1_555 yes
C(8B) Ru C(6A) C(10B) -88.4(10) 1_555 1_555 1_555 1_555 yes
C(8B) Ru C(6A) C(15B) -133.0(5) 1_555 1_555 1_555 1_555 yes
C(8B) Ru C(7A) C(10B) -84.6(3) 1_555 1_555 1_555 1_555 yes
C(8B) Ru C(8A) C(12B) 174.2(7) 1_555 1_555 1_555 1_555 yes
C(8B) Ru C(9A) C(9B) 124.7(8) 1_555 1_555 1_555 1_555 yes
C(8B) Ru C(9A) C(13B) -64.0(8) 1_555 1_555 1_555 1_555 yes
C(8B) Ru C(10A) C(9B) -27(1) 1_555 1_555 1_555 1_555 yes
C(8B) Ru C(10A) C(10B) 112.8(5) 1_555 1_555 1_555 1_555 yes
C(8B) Ru C(10A) C(14B) -94.0(5) 1_555 1_555 1_555 1_555 yes
C(8B) Ru C(6B) C(10B) -80.4(4) 1_555 1_555 1_555 1_555 yes
C(8B) Ru C(6B) C(11B) 158.7(7) 1_555 1_555 1_555 1_555 yes
C(8B) Ru C(7B) C(12B) 120.7(7) 1_555 1_555 1_555 1_555 yes
C(8B) Ru C(9B) C(10B) 116.2(5) 1_555 1_555 1_555 1_555 yes
C(8B) Ru C(9B) C(14B) -121.7(7) 1_555 1_555 1_555 1_555 yes
C(8B) Ru C(10B) C(9B) -38.1(4) 1_555 1_555 1_555 1_555 yes
C(8B) Ru C(10B) C(15B) -158.8(6) 1_555 1_555 1_555 1_555 yes
C(8B) C(8A) Ru C(9B) 29.9(5) 1_555 1_555 1_555 1_555 yes
C(8B) C(8A) Ru C(10B) 70.0(5) 1_555 1_555 1_555 1_555 yes
C(8B) C(8A) C(7A) C(10B) -3.0(7) 1_555 1_555 1_555 1_555 yes
C(8B) C(8A) C(9A) C(9B) 139(4) 1_555 1_555 1_555 1_555 yes
C(8B) C(8A) C(9A) C(13B) -35(4) 1_555 1_555 1_555 1_555 yes
C(8B) C(8A) C(13A) C(12B) -175.0(7) 1_555 1_555 1_555 1_555 yes
C(8B) C(8A) C(7B) C(12B) 174.1(9) 1_555 1_555 1_555 1_555 yes
C(8B) C(9A) Ru C(9B) -124.7(8) 1_555 1_555 1_555 1_555 yes
C(8B) C(9A) Ru C(10B) -96.0(7) 1_555 1_555 1_555 1_555 yes
C(8B) C(9A) C(8A) C(12B) 25(6) 1_555 1_555 1_555 1_555 yes
C(8B) C(9A) C(10A) C(9B) -154(3) 1_555 1_555 1_555 1_555 yes
C(8B) C(9A) C(10A) C(10B) 4(1) 1_555 1_555 1_555 1_555 yes
C(8B) C(9A) C(10A) C(14B) -173.4(8) 1_555 1_555 1_555 1_555 yes
C(8B) C(9A) C(14A) C(13B) -1.8(10) 1_555 1_555 1_555 1_555 yes
C(8B) C(9A) C(9B) C(10B) 9(1) 1_555 1_555 1_555 1_555 yes
C(8B) C(9A) C(9B) C(14B) -173.9(9) 1_555 1_555 1_555 1_555 yes
C(8B) C(10A) Ru C(9B) 27(1) 1_555 1_555 1_555 1_555 yes
C(8B) C(10A) Ru C(10B) -112.8(5) 1_555 1_555 1_555 1_555 yes
C(8B) C(10A) C(6A) C(9B) -4(1) 1_555 1_555 1_555 1_555 yes
C(8B) C(10A) C(6A) C(10B) -175(1) 1_555 1_555 1_555 1_555 yes
C(8B) C(10A) C(6A) C(15B) -178.6(4) 1_555 1_555 1_555 1_555 yes
C(8B) C(10A) C(9A) C(9B) 154(3) 1_555 1_555 1_555 1_555 yes
C(8B) C(10A) C(9A) C(13B) 153(4) 1_555 1_555 1_555 1_555 yes
C(8B) C(10A) C(15A) C(9B) 3.1(10) 1_555 1_555 1_555 1_555 yes
C(8B) C(10A) C(15A) C(14B) 0.0(9) 1_555 1_555 1_555 1_555 yes
C(8B) C(10A) C(9B) C(10B) 12(2) 1_555 1_555 1_555 1_555 yes
C(8B) C(10A) C(9B) C(14B) -174(1) 1_555 1_555 1_555 1_555 yes
C(8B) C(10A) C(10B) C(9B) -6(1) 1_555 1_555 1_555 1_555 yes
C(8B) C(10A) C(10B) C(15B) -179.3(5) 1_555 1_555 1_555 1_555 yes
C(8B) C(10A) C(14B) C(9B) 3.0(10) 1_555 1_555 1_555 1_555 yes
C(8B) C(7B) Ru C(9B) 38.0(3) 1_555 1_555 1_555 1_555 yes
C(8B) C(7B) Ru C(10B) 80.4(4) 1_555 1_555 1_555 1_555 yes
C(8B) C(7B) C(7A) C(10B) 1.9(9) 1_555 1_555 1_555 1_555 yes
C(8B) C(7B) C(8A) C(12B) -174.1(9) 1_555 1_555 1_555 1_555 yes
C(8B) C(7B) C(6B) C(10B) 0.0(6) 1_555 1_555 1_555 1_555 yes
C(8B) C(7B) C(6B) C(11B) -180.0 1_555 1_555 1_555 1_555 yes
C(8B) C(9B) Ru C(10B) -116.2(5) 1_555 1_555 1_555 1_555 yes
C(8B) C(9B) C(6A) C(10B) -178(1) 1_555 1_555 1_555 1_555 yes
C(8B) C(9B) C(6A) C(15B) -179.6(4) 1_555 1_555 1_555 1_555 yes
C(8B) C(9B) C(9A) C(13B) 152(3) 1_555 1_555 1_555 1_555 yes
C(8B) C(9B) C(10A) C(10B) -12(2) 1_555 1_555 1_555 1_555 yes
C(8B) C(9B) C(10A) C(14B) 174(1) 1_555 1_555 1_555 1_555 yes
C(8B) C(9B) C(15A) C(14B) 5(2) 1_555 1_555 1_555 1_555 yes
C(8B) C(9B) C(10B) C(15B) 180.0 1_555 1_555 1_555 1_555 yes
C(8B) C(13B) C(9A) C(9B) -155(2) 1_555 1_555 1_555 1_555 yes
C(9B) Ru C(6A) C(10B) -46.0(9) 1_555 1_555 1_555 1_555 yes
C(9B) Ru C(6A) C(15B) -90.6(5) 1_555 1_555 1_555 1_555 yes
C(9B) Ru C(7A) C(10B) -42.0(3) 1_555 1_555 1_555 1_555 yes
C(9B) Ru C(8A) C(12B) -156.0(4) 1_555 1_555 1_555 1_555 yes
C(9B) Ru C(9A) C(13B) 171.3(7) 1_555 1_555 1_555 1_555 yes
C(9B) Ru C(10A) C(10B) 140(1) 1_555 1_555 1_555 1_555 yes
C(9B) Ru C(10A) C(14B) -66(1) 1_555 1_555 1_555 1_555 yes
C(9B) Ru C(6B) C(10B) -37.7(3) 1_555 1_555 1_555 1_555 yes
C(9B) Ru C(6B) C(11B) -158.6(7) 1_555 1_555 1_555 1_555 yes
C(9B) Ru C(7B) C(12B) 158.7(6) 1_555 1_555 1_555 1_555 yes
C(9B) Ru C(8B) C(13B) 121.2(7) 1_555 1_555 1_555 1_555 yes
C(9B) Ru C(10B) C(15B) -120.8(7) 1_555 1_555 1_555 1_555 yes
C(9B) C(6A) Ru C(10B) 46.0(9) 1_555 1_555 1_555 1_555 yes
C(9B) C(6A) C(7A) C(10B) -1(1) 1_555 1_555 1_555 1_555 yes
C(9B) C(6A) C(10A) C(10B) 171(1) 1_555 1_555 1_555 1_555 yes
C(9B) C(6A) C(10A) C(14B) 166(2) 1_555 1_555 1_555 1_555 yes
C(9B) C(6A) C(11A) C(10B) -0.2(8) 1_555 1_555 1_555 1_555 yes
C(9B) C(6A) C(11A) C(15B) -2.1(9) 1_555 1_555 1_555 1_555 yes
C(9B) C(6A) C(6B) C(10B) -11(6) 1_555 1_555 1_555 1_555 yes
C(9B) C(6A) C(6B) C(11B) -179.6(5) 1_555 1_555 1_555 1_555 yes
C(9B) C(6A) C(10B) C(15B) -178(1) 1_555 1_555 1_555 1_555 yes
C(9B) C(6A) C(15B) C(10B) 1(1) 1_555 1_555 1_555 1_555 yes
C(9B) C(9A) Ru C(10B) 28.7(4) 1_555 1_555 1_555 1_555 yes
C(9B) C(9A) C(8A) C(12B) 165(4) 1_555 1_555 1_555 1_555 yes
C(9B) C(9A) C(10A) C(10B) 158(3) 1_555 1_555 1_555 1_555 yes
C(9B) C(9A) C(10A) C(14B) -19(3) 1_555 1_555 1_555 1_555 yes
C(9B) C(9A) C(14A) C(13B) -174.3(7) 1_555 1_555 1_555 1_555 yes
C(9B) C(9A) C(8B) C(13B) 174.1(7) 1_555 1_555 1_555 1_555 yes
C(9B) C(10A) Ru C(10B) -140(1) 1_555 1_555 1_555 1_555 yes
C(9B) C(10A) C(6A) C(10B) -171(1) 1_555 1_555 1_555 1_555 yes
C(9B) C(10A) C(6A) C(15B) -174(1) 1_555 1_555 1_555 1_555 yes
C(9B) C(10A) C(9A) C(13B) 0(5) 1_555 1_555 1_555 1_555 yes
C(9B) C(10A) C(15A) C(14B) -3(1) 1_555 1_555 1_555 1_555 yes
C(9B) C(10A) C(8B) C(13B) 7(1) 1_555 1_555 1_555 1_555 yes
C(9B) C(10A) C(10B) C(15B) -172(1) 1_555 1_555 1_555 1_555 yes
C(9B) C(15A) C(10A) C(10B) -173(1) 1_555 1_555 1_555 1_555 yes
C(9B) C(15A) C(10A) C(14B) 3(1) 1_555 1_555 1_555 1_555 yes
C(9B) C(8B) Ru C(10B) 37.8(3) 1_555 1_555 1_555 1_555 yes
C(9B) C(8B) C(8A) C(12B) 157(3) 1_555 1_555 1_555 1_555 yes
C(9B) C(8B) C(9A) C(13B) -174.1(7) 1_555 1_555 1_555 1_555 yes
C(9B) C(8B) C(10A) C(10B) 171(2) 1_555 1_555 1_555 1_555 yes
C(9B) C(8B) C(10A) C(14B) -5(1) 1_555 1_555 1_555 1_555 yes
C(9B) C(8B) C(7B) C(12B) 180.0 1_555 1_555 1_555 1_555 yes
C(9B) C(10B) C(6A) C(15B) 178(1) 1_555 1_555 1_555 1_555 yes
C(9B) C(10B) C(10A) C(14B) 166(2) 1_555 1_555 1_555 1_555 yes
C(9B) C(10B) C(11A) C(15B) -2(2) 1_555 1_555 1_555 1_555 yes
C(9B) C(10B) C(6B) C(11B) -180.0 1_555 1_555 1_555 1_555 yes
C(9B) C(14B) C(10A) C(10B) -170(1) 1_555 1_555 1_555 1_555 yes
C(10B) Ru C(6A) C(15B) -44.6(9) 1_555 1_555 1_555 1_555 yes
C(10B) Ru C(8A) C(12B) -115.8(4) 1_555 1_555 1_555 1_555 yes
C(10B) Ru C(9A) C(13B) -160.0(5) 1_555 1_555 1_555 1_555 yes
C(10B) Ru C(10A) C(14B) 153.2(7) 1_555 1_555 1_555 1_555 yes
C(10B) Ru C(6B) C(11B) -120.9(7) 1_555 1_555 1_555 1_555 yes
C(10B) Ru C(7B) C(12B) -158.9(6) 1_555 1_555 1_555 1_555 yes
C(10B) Ru C(8B) C(13B) 159.0(7) 1_555 1_555 1_555 1_555 yes
C(10B) Ru C(9B) C(14B) 122.2(7) 1_555 1_555 1_555 1_555 yes
C(10B) C(6A) C(10A) C(14B) -4(2) 1_555 1_555 1_555 1_555 yes
C(10B) C(6A) C(11A) C(15B) -1.8(10) 1_555 1_555 1_555 1_555 yes
C(10B) C(6A) C(6B) C(11B) -167(6) 1_555 1_555 1_555 1_555 yes
C(10B) C(6A) C(9B) C(14B) 1(1) 1_555 1_555 1_555 1_555 yes
C(10B) C(7A) C(6A) C(15B) 177(3) 1_555 1_555 1_555 1_555 yes
C(10B) C(7A) C(8A) C(12B) -178.6(4) 1_555 1_555 1_555 1_555 yes
C(10B) C(7A) C(12A) C(11B) -1.2(7) 1_555 1_555 1_555 1_555 yes
C(10B) C(7A) C(6B) C(11B) -178(1) 1_555 1_555 1_555 1_555 yes
C(10B) C(7A) C(7B) C(12B) -179.4(5) 1_555 1_555 1_555 1_555 yes
C(10B) C(10A) C(6A) C(15B) -2(1) 1_555 1_555 1_555 1_555 yes
C(10B) C(10A) C(9A) C(13B) 157(3) 1_555 1_555 1_555 1_555 yes
C(10B) C(10A) C(15A) C(14B) -176.7(7) 1_555 1_555 1_555 1_555 yes
C(10B) C(10A) C(8B) C(13B) 179.1(7) 1_555 1_555 1_555 1_555 yes
C(10B) C(10A) C(9B) C(14B) 173(1) 1_555 1_555 1_555 1_555 yes
C(10B) C(11A) C(6A) C(15B) 1.8(10) 1_555 1_555 1_555 1_555 yes
C(10B) C(6B) C(6A) C(15B) 166(7) 1_555 1_555 1_555 1_555 yes
C(10B) C(6B) C(12A) C(11B) 0(6) 1_555 1_555 1_555 1_555 yes
C(10B) C(6B) C(7B) C(12B) 180.0 1_555 1_555 1_555 1_555 yes
C(10B) C(9B) C(6A) C(15B) -1(1) 1_555 1_555 1_555 1_555 yes
C(10B) C(9B) C(9A) C(13B) 161(2) 1_555 1_555 1_555 1_555 yes
C(10B) C(9B) C(10A) C(14B) -173(1) 1_555 1_555 1_555 1_555 yes
C(10B) C(9B) C(15A) C(14B) -178.7(7) 1_555 1_555 1_555 1_555 yes
C(10B) C(9B) C(8B) C(13B) -180.0 1_555 1_555 1_555 1_555 yes
C(11B) C(6B) C(6A) C(15B) -1(1) 1_555 1_555 1_555 1_555 yes
C(11B) C(6B) C(7B) C(12B) 0.0(9) 1_555 1_555 1_555 1_555 yes
C(11B) C(6B) C(10B) C(15B) 0.0(9) 1_555 1_555 1_555 1_555 yes
C(13B) C(9A) C(8A) C(12B) -9(5) 1_555 1_555 1_555 1_555 yes
C(13B) C(9A) C(10A) C(14B) -19(4) 1_555 1_555 1_555 1_555 yes
C(13B) C(9A) C(9B) C(14B) -21(2) 1_555 1_555 1_555 1_555 yes
C(13B) C(8B) C(8A) C(12B) -25(3) 1_555 1_555 1_555 1_555 yes
C(13B) C(8B) C(10A) C(14B) 2.3(8) 1_555 1_555 1_555 1_555 yes
C(13B) C(8B) C(7B) C(12B) 0.0(10) 1_555 1_555 1_555 1_555 yes
C(13B) C(8B) C(9B) C(14B) 0.0(10) 1_555 1_555 1_555 1_555 yes
C(14B) C(10A) C(6A) C(15B) -7(2) 1_555 1_555 1_555 1_555 yes
C(14B) C(10A) C(10B) C(15B) -5(1) 1_555 1_555 1_555 1_555 yes
C(14B) C(9B) C(6A) C(15B) 0.9(9) 1_555 1_555 1_555 1_555 yes
C(14B) C(9B) C(10B) C(15B) 0.0(10) 1_555 1_555 1_555 1_555 yes
